data_1569653
loop_
_publ_author_name
'Hou, Baoshan'
'Zheng, Haiyan'
'Zhang, Kunhao'
'Wu, Qi'
'Qin, Chao'
'Sun, Chunyi'
'Pan, Qinhe'
'Kang, Zhenhui'
'Wang, Xinlong'
'Su, Zhongmin'

_publ_section_title
;
 Electron delocalization of robust high-nuclear bismuth-oxo clusters for
 promoted CO<sub>2</sub> electroreduction.
;
_journal_issue 33
_journal_name_full 'Chemical science'
_journal_page_first 8962
_journal_page_last 8969
_journal_paper_doi 10.1039/d3sc02924g
_journal_volume 14
_journal_year 2023
_chemical_formula_moiety 'C538 H654 Bi40 Mo2 N6 O98'
_chemical_formula_sum 'C538 H654 Bi40 Mo2 N6 O98'
_chemical_formula_weight 17323.71
_space_group_crystal_system triclinic
_space_group_IT_number 2
_space_group_name_Hall '-P 1'
_space_group_name_H-M_alt 'P -1'
_atom_sites_solution_hydrogens geom
_audit_creation_date 2023-01-13
_audit_creation_method
;
Olex2 1.2
(compiled 2018.05.29 svn.r3508 for OlexSys, GUI svn.r5506)
;
_audit_update_record
;
2023-01-13 deposited with the CCDC.	2023-08-01 downloaded from the CCDC.
;
_cell_angle_alpha 92.631(4)
_cell_angle_beta 103.905(4)
_cell_angle_gamma 115.578(3)
_cell_formula_units_Z 1
_cell_length_a 22.5724(15)
_cell_length_b 23.0297(14)
_cell_length_c 36.361(2)
_cell_measurement_reflns_used 9631
_cell_measurement_temperature 173(2)
_cell_measurement_theta_max 57.000
_cell_measurement_theta_min 1.953
_cell_volume 16306.2(18)
_computing_cell_refinement 'SAINT+ Ver. 2016.5-0 (Bruker-AXS, 2016)'
_computing_data_collection 'APEX3 Ver. 2016.5-0 (Bruker-AXS, 2016)'
_computing_data_reduction 'SAINT+ Ver. 2016.5-0 (Bruker-AXS, 2016)'
_computing_molecular_graphics 'Olex2 (Dolomanov et al., 2009)'
_computing_publication_material 'Olex2 (Dolomanov et al., 2009)'
_computing_structure_refinement 'ShelXL (Sheldrick, 2015)'
_computing_structure_solution 'XT (Sheldrick, 2015a)'
_diffrn_ambient_temperature 173.02
_diffrn_detector_area_resol_mean 7.9
_diffrn_detector_type 'Bruker D8 VENTURE'
_diffrn_measured_fraction_theta_full 0.969
_diffrn_measured_fraction_theta_max 0.969
_diffrn_measurement_device 'three-circle diffractometer'
_diffrn_measurement_device_type 'Bruker D8 VENTURE'
_diffrn_measurement_method '0.60\ % \ w and 0.6\ % \ f scans'
_diffrn_radiation_type CuK\a
_diffrn_radiation_wavelength 1.54178
_diffrn_reflns_av_R_equivalents 0.1527
_diffrn_reflns_av_unetI/netI 0.1566
_diffrn_reflns_Laue_measured_fraction_full 0.969
_diffrn_reflns_Laue_measured_fraction_max 0.969
_diffrn_reflns_limit_h_max 26
_diffrn_reflns_limit_h_min -25
_diffrn_reflns_limit_k_max 26
_diffrn_reflns_limit_k_min -26
_diffrn_reflns_limit_l_max 42
_diffrn_reflns_limit_l_min -42
_diffrn_reflns_number 179869
_diffrn_reflns_point_group_measured_fraction_full 0.969
_diffrn_reflns_point_group_measured_fraction_max 0.969
_diffrn_reflns_theta_full 64.146
_diffrn_reflns_theta_max 64.146
_diffrn_reflns_theta_min 2.494
_exptl_absorpt_coefficient_mu 21.469
_exptl_absorpt_correction_T_max 0.86
_exptl_absorpt_correction_T_min 0.84
_exptl_absorpt_correction_type multi-scan
_exptl_absorpt_process_details 'SADABS-2016/2 (Krause et al., 2015) was used for absorption correction.'
_exptl_crystal_colour colorless
_exptl_crystal_density_diffrn 1.764
_exptl_crystal_density_method 'not measured'
_exptl_crystal_description block
_exptl_crystal_F_000 8112
_exptl_crystal_size_max 0.24
_exptl_crystal_size_mid 0.22
_exptl_crystal_size_min 0.2
_refine_diff_density_max 2.832
_refine_diff_density_min -1.508
_refine_diff_density_rms 0.259
_refine_ls_extinction_method none
_refine_ls_goodness_of_fit_ref 1.025
_refine_ls_hydrogen_treatment constr
_refine_ls_matrix_type full
_refine_ls_number_parameters 3083
_refine_ls_number_reflns 52651
_refine_ls_number_restraints 17793
_refine_ls_restrained_S_all 0.901
_refine_ls_R_factor_all 0.1633
_refine_ls_R_factor_gt 0.0895
_refine_ls_shift/su_max 0.003
_refine_ls_shift/su_mean 0.000
_refine_ls_structure_factor_coef Fsqd
_refine_ls_weighting_details 'w=1/[\s^2^(Fo^2^)+(0.0960P)^2^+291.3215P] where P=(Fo^2^+2Fc^2^)/3'
_refine_ls_weighting_scheme calc
_refine_ls_wR_factor_gt 0.2026
_refine_ls_wR_factor_ref 0.2364
_reflns_Friedel_coverage 0.000
_reflns_number_gt 28550
_reflns_number_total 52651
_reflns_threshold_expression 'I > 2\s(I)'
_cod_data_source_file d3sc02924g2.cif
_cod_data_source_block 1_sq_sq_CCDC1
_cod_depositor_comments 'Adding full bibliography for 1569648--1569653.cif.'
_cod_database_code 1569653
_shelx_shelxl_version_number 2016/4
_shelx_space_group_comment
;
The symmetry employed for this shelxl refinement is uniquely defined
by the following loop, which should always be used as a source of
symmetry information in preference to the above space-group names.
They are only intended as comments.
;
_shelx_estimated_absorpt_t_max 0.099
_shelx_estimated_absorpt_t_min 0.079
_olex2_refinement_description
;
1. Fixed Uiso
 At 1.2 times of:
  All C(H) groups, All C(H,H) groups, All N(H,H) groups
 At 1.5 times of:
  All C(H,H,H) groups
2. Restrained distances
 Bi18-O46
 2.622 with sigma of 0.01
 Bi20-O49
 2.741 with sigma of 0.01
 H21I-H122
 1.8 with sigma of 0.02
 C244-C139 \\sim C177-C171 \\sim C167-C156 \\sim C188-C125 \\sim C192-C146
\\sim C205-C174 \\sim C242-
 C166 \\sim C210-C160 \\sim C185-C100 \\sim C71-C63 \\sim C191-C147 \\sim
C195-C105 \\sim C182-C130 ~
 C81-C179 \\sim C189-C170 \\sim C103-C101 \\sim C98-C110 \\sim C95-C184 \\sim
C229-C168 \\sim C213-C169
 \\sim C178-C163 \\sim C87-C114 \\sim C56-C181 \\sim C208-C206
 with sigma of 0.01
 C239-C185 \\sim C250-C185 \\sim C226-C185 \\sim C230-C210 \\sim C249-C210
\\sim C265-C210 \\sim C205-
 C190 \\sim C259-C205 \\sim C255-C205 \\sim C233-C192 \\sim C235-C192 \\sim
C212-C192 \\sim C256-C188 ~
 C245-C188 \\sim C251-C188 \\sim C260-C167 \\sim C257-C167 \\sim C262-C167
\\sim C261-C229 \\sim C264-
 C229 \\sim C229-C207 \\sim C244-C243 \\sim C263-C244 \\sim C248-C244 \\sim
C241-C177 \\sim C246-C177 ~
 C214-C177 \\sim C268-C242 \\sim C267-C242 \\sim C266-C242 \\sim C217-C114
\\sim C197-C114 \\sim C201-
 C114 \\sim C71-C203 \\sim C71-C209 \\sim C71-C186 \\sim C221-C178 \\sim
C202-C178 \\sim C218-C178 ~
 C234-C184 \\sim C232-C184 \\sim C211-C184 \\sim C196-C101 \\sim C194-C101
\\sim C180-C101 \\sim C224-
 C110 \\sim C228-C110 \\sim C216-C110 \\sim C253-C189 \\sim C227-C189 \\sim
C199-C189 \\sim C240-C182 ~
 C247-C182 \\sim C254-C182 \\sim C200-C179 \\sim C231-C179 \\sim C258-C179
\\sim C238-C195 \\sim C215-
 C195 \\sim C252-C195 \\sim C236-C191 \\sim C225-C191 \\sim C220-C191 \\sim
C269-C206 \\sim C223-C206 ~
 C206-C204 \\sim C222-C213 \\sim C219-C213 \\sim C237-C213 \\sim C187-C181
\\sim C198-C181 \\sim C193-
 C181
 with sigma of 0.01
 C223-C204 \\sim C246-C241 \\sim C246-C214 \\sim C241-C214 \\sim C198-C193
\\sim C193-C187 \\sim C198-
 C187 \\sim C269-C223 \\sim C269-C204 \\sim C258-C231 \\sim C258-C200 \\sim
C231-C200 \\sim C194-C180 ~
 C196-C194 \\sim C196-C180 \\sim C232-C211 \\sim C234-C232 \\sim C234-C211
\\sim C260-C257 \\sim C264-
 C207 \\sim C264-C261 \\sim C261-C207 \\sim C262-C260 \\sim C262-C257 \\sim
C248-C243 \\sim C263-C248 ~
 C263-C243 \\sim C256-C245 \\sim C251-C245 \\sim C256-C251 \\sim C235-C233
\\sim C233-C212 \\sim C235-
 C212 \\sim C259-C255 \\sim C259-C190 \\sim C255-C190 \\sim C250-C239 \\sim
C239-C226 \\sim C250-C226 ~
 C236-C225 \\sim C236-C220 \\sim C225-C220 \\sim C238-C215 \\sim C252-C238
\\sim C252-C215 \\sim C247-
 C240 \\sim C254-C240 \\sim C254-C247 \\sim C203-C186 \\sim C209-C186 \\sim
C209-C203 \\sim C253-C227 ~
 C227-C199 \\sim C253-C199 \\sim C217-C201 \\sim C217-C197 \\sim C201-C197
\\sim C265-C249 \\sim C249-
 C230 \\sim C265-C230 \\sim C268-C266 \\sim C267-C266 \\sim C268-C267 \\sim
C237-C222 \\sim C222-C219 ~
 C237-C219 \\sim C218-C202 \\sim C221-C202 \\sim C221-C218 \\sim C224-C216
\\sim C228-C216 \\sim C228-
 C224
 with sigma of 0.01
 C233-C146 \\sim C212-C146 \\sim C235-C146 \\sim C259-C174 \\sim C255-C174
\\sim C190-C174 \\sim C226-
 C100 \\sim C239-C100 \\sim C250-C100 \\sim C220-C147 \\sim C236-C147 \\sim
C225-C147 \\sim C252-C105 ~
 C238-C105 \\sim C215-C105 \\sim C81-C231 \\sim C81-C200 \\sim C81-C258 \\sim
C208-C204 \\sim C269-C208
 \\sim C223-C208 \\sim C199-C170 \\sim C227-C170 \\sim C253-C170 \\sim C56-C193
\\sim C56-C187 \\sim C56-
 C198 \\sim C98-C216 \\sim C98-C224 \\sim C98-C228 \\sim C207-C168 \\sim
C261-C168 \\sim C264-C168 ~
 C262-C156 \\sim C257-C156 \\sim C260-C156 \\sim C263-C139 \\sim C243-C139
\\sim C248-C139 \\sim C246-
 C171 \\sim C214-C171 \\sim C241-C171 \\sim C180-C103 \\sim C194-C103 \\sim
C196-C103 \\sim C87-C201 ~
 C87-C217 \\sim C87-C197 \\sim C221-C163 \\sim C218-C163 \\sim C202-C163 \\sim
C63-C186 \\sim C63-C209
 \\sim C63-C203 \\sim C254-C130 \\sim C240-C130 \\sim C247-C130 \\sim C256-C125
\\sim C245-C125 \\sim C251-
 C125 \\sim C249-C160 \\sim C230-C160 \\sim C265-C160 \\sim C267-C166 \\sim
C268-C166 \\sim C266-C166 ~
 C219-C169 \\sim C237-C169 \\sim C222-C169 \\sim C95-C232 \\sim C95-C211 \\sim
C95-C234
 with sigma of 0.01
3. Restrained planarity
 C42, C75, C80, C88, C143, C174, C205
 with sigma of 0.1
 C53, C61, C125, C131, C148, C153, C188
 with sigma of 0.1
 C14, C86, C124, C134, C146, C150, C192
 with sigma of 0.1
 C9, C19, C21, C108, C109, C206, C208
 with sigma of 0.1
 C16, C32, C37, C74, C127, C170, C189
 with sigma of 0.1
 C34, C66, C78, C117, C122, C171, C177
 with sigma of 0.1
4. Uiso/Uaniso restraints and constraints
C1 \\sim C2 \\sim C3 \\sim C4 \\sim C5 \\sim C6 \\sim C7 \\sim C8 \\sim C9
\\sim C10 \\sim C11 \\sim C12 \\sim C13 \\sim C14 \\sim C124 \\sim C134 \\sim
C146 \\sim C150 \\sim C86 \\sim C15 \\sim C16 \\sim C17 \\sim C18 \\sim C19
\\sim C20 \\sim C21 \\sim C22 \\sim C23 \\sim C24 \\sim C25 \\sim C26 \\sim C27
\\sim C28 \\sim C29 \\sim C30 \\sim C31 \\sim C32 \\sim C33 \\sim C35 \\sim C36
\\sim C37 \\sim C38 \\sim C39 \\sim C40 \\sim C41 \\sim C42 \\sim C75 \\sim C88
\\sim C174 \\sim C143 \\sim C80 \\sim C43 \\sim C44 \\sim C45 \\sim C46 \\sim
C47 \\sim C48 \\sim C49 \\sim C50 \\sim C51 \\sim C52 \\sim C53 \\sim C54 \\sim
C55 \\sim C56 \\sim C57 \\sim C58 \\sim C59 \\sim C60 \\sim C61 \\sim C62 \\sim
C63 \\sim C64 \\sim C65 \\sim C67 \\sim C68 \\sim C69 \\sim C70 \\sim C71 \\sim
C72 \\sim C73 \\sim C74 \\sim C76 \\sim C77 \\sim C78 \\sim C34 \\sim C66 \\sim
C171 \\sim C122 \\sim C117 \\sim C79 \\sim C81 \\sim C82 \\sim C83 \\sim C84
\\sim C85 \\sim C87 \\sim C89 \\sim C90 \\sim C91 \\sim C92 \\sim C93 \\sim C94
\\sim C95 \\sim C96 \\sim C97 \\sim C98 \\sim C99 \\sim C100 \\sim C101 \\sim
C102 \\sim C103 \\sim C104 \\sim C105 \\sim C106 \\sim C107 \\sim C108 \\sim
C109 \\sim C110 \\sim C111 \\sim C112 \\sim C113 \\sim C114 \\sim C115 \\sim
C116 \\sim C118 \\sim C119 \\sim C120 \\sim C121 \\sim C123 \\sim C125 \\sim
C126 \\sim C127 \\sim C128 \\sim C129 \\sim C130 \\sim C131 \\sim C132 \\sim
C133 \\sim C135 \\sim C136 \\sim C137 \\sim C138 \\sim C139 \\sim C140 \\sim
C141 \\sim C142 \\sim C144 \\sim C145 \\sim C147 \\sim C148 \\sim C149 \\sim
C151 \\sim C152 \\sim C153 \\sim C154 \\sim C155 \\sim C156 \\sim C157 \\sim
C158 \\sim C159 \\sim C160 \\sim C161 \\sim C162 \\sim C163 \\sim C164 \\sim
C165 \\sim C166 \\sim C167 \\sim C168 \\sim C169 \\sim C170 \\sim C172 \\sim
C173 \\sim C175 \\sim C176 \\sim C177 \\sim C178 \\sim C179 \\sim C180 \\sim
C181 \\sim C182 \\sim C183 \\sim C184 \\sim C185 \\sim C186 \\sim C187 \\sim
C188 \\sim C189 \\sim C190 \\sim C191 \\sim C192 \\sim C193 \\sim C194 \\sim
C195 \\sim C196 \\sim C197 \\sim C198 \\sim C199 \\sim C200 \\sim C201 \\sim
C202 \\sim C203 \\sim C204 \\sim C205 \\sim C206 \\sim C207 \\sim C208 \\sim
C209 \\sim C210 \\sim C211 \\sim C212 \\sim C213 \\sim C214 \\sim C215 \\sim
C216 \\sim C217 \\sim C218 \\sim C219 \\sim C220 \\sim C221 \\sim C222 \\sim
C223 \\sim C224 \\sim C225 \\sim C226 \\sim C227 \\sim C228 \\sim C229 \\sim
C230 \\sim C231 \\sim C232 \\sim C233 \\sim C234 \\sim C235 \\sim C236 \\sim
C237 \\sim C238 \\sim C239 \\sim C240 \\sim C241 \\sim C242 \\sim C243 \\sim
C244 \\sim C245 \\sim C246 \\sim C247 \\sim C248 \\sim C249 \\sim C250 \\sim
C251 \\sim C252 \\sim C253 \\sim C254 \\sim C255 \\sim C256 \\sim C257 \\sim
C258 \\sim C259 \\sim C260 \\sim C261 \\sim C262 \\sim C263 \\sim C264 \\sim
C265 \\sim C266 \\sim C267 \\sim C268 \\sim C269 \\sim N1 \\sim N2 \\sim N3
\\sim O1 \\sim O2 \\sim O3 \\sim O4 \\sim O5 \\sim O6 \\sim O7 \\sim O8 \\sim
O9 \\sim O10 \\sim O11 \\sim O12 \\sim O13 \\sim O14 \\sim O15 \\sim O16 \\sim
O17 \\sim O18 \\sim O19 \\sim O20 \\sim O21 \\sim O22 \\sim O23 \\sim O24 \\sim
O25 \\sim O26 \\sim O27 \\sim O28 \\sim O29 \\sim O30 \\sim O31 \\sim O32 \\sim
O33 \\sim O34 \\sim O35 \\sim O36 \\sim O37 \\sim O38 \\sim O39 \\sim O40 \\sim
O41 \\sim O42 \\sim O43 \\sim O44 \\sim O45 \\sim O47 \\sim O48 \\sim O46 \\sim
O49: within 3.8A with sigma of 0.01 and sigma for terminal atoms of 0.03
5.a Secondary CH2 refined with riding coordinates:
 N2(H2A,H2B), N3(H3A,H3B), C8(H8A,H8B), C27(H27A,H27B), C31(H31A,H31B),
 C35(H35A,H35B), C50(H50A,H50B), C55(H55A,H55B), C58(H58A,H58B), C68(H68A,H68B),
  C70(H70A,H70B), C76(H76A,H76B), C77(H77A,H77B), C82(H82A,H82B), C85(H85A,
 H85B), C89(H89A,H89B), C96(H96A,H96B), C104(H10A,H10B), C115(H11D,H11E),
 C116(H11F,H11G), C119(H11H,H11I), C121(H12A,H12B), C126(H12C,H12D), C132(H13A,
 H13B), C151(H15A,H15B), C175(H17A,H17B), C176(H17C,H17D), C183(H18D,H18E)
5.b Me refined with riding coordinates:
 C207(H20P,H20Q,H20R), C212(H21D,H21E,H21F), C235(H23P,H23Q,H23R), C237(H23V,
 H23W,H23X), C255(H25P,H25Q,H25R), C262(H26G,H26H,H26I), C266(H26S,H26T,H26U),
 C267(H26V,H26W,H26X), C269(H26Z,HL,HM)
5.c Aromatic/amide H refined with riding coordinates:
 C11(H11), C13(H13), C134(H134), C150(H150), C17(H17), C23(H23), C25(H25),
 C36(H36), C41(H41), C88(H88), C143(H143), C47(H47), C54(H54), C57(H57),
 C60(H60), C64(H64), C65(H65), C67(H67), C72(H72), C74(H74), C66(H66),
 C122(H122), C79(H79), C92(H92), C93(H93), C99(H99), C102(H102), C106(H106),
 C108(H108), C109(H109), C111(H111), C112(H112), C118(H118), C127(H127),
 C131(H131), C135(H135), C138(H138), C140(H140), C142(H142), C145(H145),
 C148(H148), C149(H149), C152(H152), C155(H155), C157(H157), C161(H161),
 C164(H164), C172(H172), C173(H173)
5.d Fitted hexagon refined as free rotating group:
 C14(C124,C134,C146,C150,C86), C42(C75,C88,C174,C143,C80), C78(C34,C66,C171,
 C122,C117), C136(C137,C138,C139,C140,C141), C154(C155,C156,C157,C158,C159)
5.e Idealised Me refined with riding coordinates:
 C265(H26P,H26Q,H26R)
5.f Idealised Me refined as rotating group:
 C91(H91A,H91B,H91C), C113(H11A,H11B,H11C), C180(H18A,H18B,H18C), C186(H18F,
 H18G,H18H), C187(H18I,H18J,H18K), C190(H19A,H19B,H19C), C193(H19D,H19E,H19F),
 C194(H19G,H19H,H19I), C196(H19J,H19K,H19L), C197(H19M,H19N,H19O), C198(H19P,
 H19Q,H19R), C199(H19S,H19T,H19U), C200(H20A,H20B,H20C), C201(H20D,H20E,H20F),
 C202(H20G,H20H,H20I), C203(H20J,H20K,H20L), C204(H20M,H20N,H20O), C209(H20S,
 H20T,H20U), C211(H21A,H21B,H21C), C214(H21G,H21H,H21I), C215(H21J,H21K,H21L),
 C216(H21M,H21N,H21O), C217(H21P,H21Q,H21R), C218(H21S,H21T,H21U), C219(H21V,
 H21W,H21X), C220(H22A,H22B,H22C), C221(H22D,H22E,H22F), C222(H22G,H22H,H22I),
 C223(H22J,H22K,H22L), C224(H22M,H22N,H22O), C225(H22P,H22Q,H22R), C226(H22S,
 H22T,H22U), C227(H22V,H22W,H22X), C228(H22Y,H,HA), C230(H23A,H23B,H23C),
 C231(H23D,H23E,H23F), C232(H23G,H23H,H23I), C233(H23J,H23K,H23L), C234(H23M,
 H23N,H23O), C236(H23S,H23T,H23U), C238(H23Y,HB,HC), C239(H23Z,HD,HE),
 C240(H24A,H24B,H24C), C241(H24D,H24E,H24F), C243(H24G,H24H,H24I), C245(H24J,
 H24K,H24L), C246(H24M,H24N,H24O), C247(H24P,H24Q,H24R), C248(H24S,H24T,H24U),
 C249(H24V,H24W,H24X), C250(H25A,H25B,H25C), C251(H25D,H25E,H25F), C252(H25G,
 H25H,H25I), C253(H25J,H25K,H25L), C254(H25M,H25N,H25O), C256(H25S,H25T,H25U),
 C257(H25V,H25W,H25X), C258(H25Y,HF,HG), C259(H25Z,HH,HI), C260(H26A,H26B,H26C),
  C261(H26D,H26E,H26F), C263(H26J,H26K,H26L), C264(H26M,H26N,H26O), C268(H26Y,
 HJ,HK)
;
_platon_squeeze_void_probe_radius 1.20
_olex2_submission_special_instructions 'No special instructions were received'

loop_
_space_group_symop_operation_xyz
'x, y, z'
'-x, -y, -z'

loop_
_atom_site_label
_atom_site_type_symbol
_atom_site_fract_x
_atom_site_fract_y
_atom_site_fract_z
_atom_site_U_iso_or_equiv
_atom_site_adp_type
_atom_site_occupancy
_atom_site_site_symmetry_order
_atom_site_calc_flag
_atom_site_refinement_flags_posn
_atom_site_refinement_flags_adp
_atom_site_refinement_flags_occupancy
_atom_site_disorder_assembly
_atom_site_disorder_group
Bi1 Bi 0.73746(5) 0.76677(4) 0.20938(3) 0.0416(2) Uani 1 1 d . . . . .
Bi2 Bi 0.59331(5) 0.64423(4) 0.13548(3) 0.0430(2) Uani 1 1 d . . . . .
Bi3 Bi 0.75981(5) 0.77010(4) 0.30729(3) 0.0425(2) Uani 1 1 d . . . . .
Bi4 Bi 0.56521(5) 0.71584(4) 0.22626(3) 0.0422(2) Uani 1 1 d . . . . .
Bi5 Bi 0.61935(5) 0.56792(4) 0.22198(3) 0.0436(2) Uani 1 1 d . . . . .
Bi6 Bi 0.62000(5) 0.82888(5) 0.15291(3) 0.0496(3) Uani 1 1 d . . . . .
Bi7 Bi 0.56751(6) 0.47006(5) 0.11625(3) 0.0557(3) Uani 1 1 d . . . . .
Bi8 Bi 0.61901(5) 0.73430(5) 0.35330(3) 0.0470(3) Uani 1 1 d . . . . .
Bi9 Bi 0.68653(5) 0.61585(5) 0.34431(3) 0.0518(3) Uani 1 1 d . . . . .
Bi10 Bi 0.56715(6) 0.64058(5) 0.01652(3) 0.0566(3) Uani 1 1 d . . . . .
Bi11 Bi 0.80008(5) 0.64056(5) 0.28248(3) 0.0524(3) Uani 1 1 d . . . . .
Bi12 Bi 0.75144(5) 0.62036(5) 0.16709(3) 0.0544(3) Uani 1 1 d . . . . .
Bi13 Bi 0.48948(5) 0.54726(5) 0.27151(3) 0.0514(3) Uani 1 1 d . . . . .
Bi14 Bi 0.69338(5) 0.59638(5) 0.06511(3) 0.0581(3) Uani 1 1 d . . . . .
Bi15 Bi 0.88179(5) 0.72914(5) 0.37755(3) 0.0572(3) Uani 1 1 d . . . . .
Bi16 Bi 0.44009(5) 0.54300(5) 0.16210(3) 0.0542(3) Uani 1 1 d . . . . .
Bi17 Bi 0.62208(6) 0.46338(5) 0.28997(3) 0.0622(3) Uani 1 1 d . . . . .
Bi18 Bi 0.46278(6) 0.40644(5) 0.20616(3) 0.0671(3) Uani 1 1 d D . . . .
Bi19 Bi 0.84580(6) 0.74530(6) 0.11554(3) 0.0701(4) Uani 1 1 d . . . . .
Bi20 Bi 0.71960(7) 0.47382(6) 0.21446(3) 0.0729(4) Uani 1 1 d D . . . .
Mo1 Mo 0.43550(12) 0.50837(11) 0.04427(6) 0.0640(7) Uani 1 1 d . . . . .
O1 O 0.5413(9) 0.6332(8) 0.1774(5) 0.065(2) Uani 1 1 d . U . . .
O2 O 0.6505(9) 0.6681(9) 0.3909(5) 0.072(2) Uani 1 1 d . U . . .
O3 O 0.7713(9) 0.7158(8) 0.2595(5) 0.064(2) Uani 1 1 d . U . . .
O4 O 0.7876(9) 0.6951(9) 0.3339(5) 0.065(3) Uani 1 1 d . U . . .
O5 O 0.6362(10) 0.7478(9) 0.1627(5) 0.071(2) Uani 1 1 d . U . . .
O6 O 0.6671(9) 0.6959(8) 0.3223(5) 0.062(2) Uani 1 1 d . U . . .
O7 O 0.5232(10) 0.6366(9) 0.3268(5) 0.073(2) Uani 1 1 d . U . . .
O8 O 0.5771(10) 0.5382(9) 0.2986(5) 0.074(3) Uani 1 1 d . U . . .
O9 O 0.6704(10) 0.5566(9) 0.1198(5) 0.073(3) Uani 1 1 d . U . . .
O10 O 0.6714(9) 0.7527(8) 0.2452(5) 0.063(2) Uani 1 1 d . U . . .
O11 O 0.7170(10) 0.5669(9) 0.2148(5) 0.071(2) Uani 1 1 d . U . . .
O12 O 0.4896(11) 0.3972(10) 0.1439(6) 0.094(2) Uani 1 1 d . U . . .
O13 O 0.7078(10) 0.5776(9) 0.2912(5) 0.072(2) Uani 1 1 d . U . . .
O14 O 0.5657(10) 0.6980(10) 0.0671(5) 0.079(2) Uani 1 1 d . U . . .
O15 O 0.8653(10) 0.8174(9) 0.3623(5) 0.075(2) Uani 1 1 d . U . . .
O16 O 0.5765(9) 0.7551(9) 0.2925(5) 0.069(2) Uani 1 1 d . U . . .
O17 O 0.4976(10) 0.5117(9) 0.2159(5) 0.072(3) Uani 1 1 d . U . . .
O18 O 0.6329(11) 0.4316(10) 0.1474(6) 0.089(2) Uani 1 1 d . U . . .
O19 O 0.7942(10) 0.6688(9) 0.4028(5) 0.074(2) Uani 1 1 d . U . . .
O20 O 0.5740(10) 0.5357(9) 0.1604(5) 0.071(3) Uani 1 1 d . U . . .
O21 O 0.6061(10) 0.8392(9) 0.2093(5) 0.076(2) Uani 1 1 d . U . . .
O22 O 0.7247(10) 0.8218(9) 0.3550(5) 0.072(2) Uani 1 1 d . U . . .
O23 O 0.8352(10) 0.7854(10) 0.1721(6) 0.081(2) Uani 1 1 d . U . . .
O24 O 0.6875(9) 0.6658(9) 0.1794(5) 0.065(2) Uani 1 1 d . U . . .
O25 O 0.3798(11) 0.4204(10) 0.1679(6) 0.096(2) Uani 1 1 d . U . . .
O26 O 0.4210(11) 0.4281(10) 0.2530(6) 0.094(2) Uani 1 1 d . U . . .
O27 O 0.6929(10) 0.6774(10) 0.0297(6) 0.087(3) Uani 1 1 d . U . . .
O28 O 0.7357(10) 0.8723(10) 0.1877(5) 0.077(2) Uani 1 1 d . U . . .
O29 O 0.8197(10) 0.8733(10) 0.2743(5) 0.077(3) Uani 1 1 d . U . . .
O30 O 0.5966(10) 0.5893(9) 0.0560(5) 0.077(3) Uani 1 1 d . U . . .
O31 O 0.5087(10) 0.7556(9) 0.1390(5) 0.079(2) Uani 1 1 d . U . . .
O32 O 0.9170(10) 0.7450(9) 0.3243(5) 0.077(2) Uani 1 1 d . U . . .
O33 O 0.8238(11) 0.6607(11) 0.0708(6) 0.095(2) Uani 1 1 d . U . . .
O34 O 0.5977(10) 0.4689(9) 0.2308(5) 0.074(3) Uani 1 1 d . U . . .
O35 O 0.8751(11) 0.6868(10) 0.1520(6) 0.092(2) Uani 1 1 d . U . . .
O36 O 0.5207(11) 0.3754(10) 0.2691(6) 0.091(2) Uani 1 1 d . U . . .
O37 O 0.4721(10) 0.5407(9) 0.0934(5) 0.078(3) Uani 1 1 d . U . . .
O38 O 0.4561(10) 0.4444(10) 0.0359(5) 0.084(4) Uani 1 1 d . U . . .
O39 O 0.7864(11) 0.5267(10) 0.1792(6) 0.090(2) Uani 1 1 d . U . . .
O40 O 0.8078(11) 0.5326(10) 0.2618(6) 0.085(2) Uani 1 1 d . U . . .
O41 O 0.4624(10) 0.5715(9) 0.0158(5) 0.078(3) Uani 1 1 d . U . . .
O42 O 0.8642(10) 0.6297(10) 0.3544(6) 0.080(2) Uani 1 1 d . U . . .
O43 O 0.6733(11) 0.4105(10) 0.2693(6) 0.089(2) Uani 1 1 d . U . . .
O44 O 0.4264(10) 0.5879(9) 0.2108(5) 0.078(3) Uani 1 1 d . U . . .
O45 O 0.3480(12) 0.4772(12) 0.0321(7) 0.117(7) Uani 1 1 d . U . . .
O47 O 0.5658(9) 0.6378(8) 0.2580(5) 0.060(2) Uani 1 1 d . U . . .
O48 O 0.7474(10) 0.6759(9) 0.1111(5) 0.077(2) Uani 1 1 d . U . . .
N1 N 0.8898(13) 0.9826(13) 0.2975(7) 0.081(3) Uani 1 1 d . U . . .
N2 N 0.4026(13) 0.6163(12) 0.1256(7) 0.087(3) Uani 1 1 d . U . . .
H2A H 0.433180 0.658024 0.137186 0.105 Uiso 1 1 calc R . . . .
H2B H 0.407500 0.611273 0.101732 0.105 Uiso 1 1 calc R . . . .
N3 N 0.3014(13) 0.5005(13) 0.1352(7) 0.099(3) Uani 1 1 d . U . . .
H3A H 0.280667 0.457765 0.123930 0.119 Uiso 1 1 calc R . . . .
H3B H 0.284810 0.503243 0.155363 0.119 Uiso 1 1 calc R . . . .
C1 C 0.8964(18) 0.8380(17) 0.1918(9) 0.085(3) Uani 1 1 d . U . . .
C2 C 0.9142(16) 0.8820(15) 0.3772(9) 0.077(3) Uani 1 1 d . U . . .
C3 C 0.5489(16) 0.7937(15) 0.3001(8) 0.075(3) Uani 1 1 d . U . . .
C4 C 0.9084(17) 0.9027(16) 0.1856(9) 0.084(3) Uani 1 1 d . U . . .
C5 C 0.5824(17) 0.7607(16) 0.0676(9) 0.081(3) Uani 1 1 d . U . . .
C6 C 0.6349(16) 0.6564(15) 0.4254(9) 0.076(3) Uani 1 1 d . U . . .
C7 C 0.5847(16) 0.8614(15) 0.3110(8) 0.075(3) Uani 1 1 d . U . . .
C8 C 0.5658(17) 0.2784(16) 0.2649(9) 0.095(3) Uani 1 1 d . U . . .
H8A H 0.563737 0.307455 0.245975 0.114 Uiso 1 1 calc R . . . .
H8B H 0.551546 0.234776 0.250473 0.114 Uiso 1 1 calc R . . . .
C9 C 0.4314(15) 0.7642(13) 0.0838(9) 0.086(3) Uani 1 1 d . U . . .
C10 C 0.5049(18) 0.3286(17) 0.2911(10) 0.095(3) Uani 1 1 d . U . . .
C11 C 0.5531(17) 0.8501(16) 0.0622(9) 0.085(3) Uani 1 1 d . U . . .
H11 H 0.519723 0.865769 0.058122 0.102 Uiso 1 1 calc R . . . .
C12 C 0.8027(16) 0.6927(15) 0.4678(9) 0.075(3) Uani 1 1 d . U . . .
C13 C 0.8663(16) 0.9265(16) 0.2749(9) 0.083(3) Uani 1 1 d . U . . .
H13 H 0.889223 0.927698 0.255951 0.100 Uiso 1 1 calc R . . . .
C14 C 0.4491(12) 0.3287(7) 0.1257(6) 0.101(3) Uani 1 1 d . U . . .
C124 C 0.3853(12) 0.3068(10) 0.0989(7) 0.102(3) Uani 1 1 d G U . . .
C134 C 0.3499(9) 0.2424(11) 0.0799(5) 0.107(3) Uani 1 1 d G U . . .
H134 H 0.306310 0.227390 0.061626 0.128 Uiso 1 1 calc R . . . .
C146 C 0.3784(11) 0.1999(7) 0.0878(5) 0.106(3) Uani 1 1 d DG U . . .
C150 C 0.4422(11) 0.2218(10) 0.1146(6) 0.105(3) Uani 1 1 d G U . . .
H150 H 0.461672 0.192773 0.119957 0.125 Uiso 1 1 calc R . . . .
C86 C 0.4776(9) 0.2862(11) 0.1335(5) 0.100(3) Uani 1 1 d G U . . .
C15 C 0.9884(17) 0.7792(16) 0.3320(9) 0.082(3) Uani 1 1 d . U . . .
C16 C 0.7810(14) 0.9380(16) 0.1927(7) 0.081(3) Uani 1 1 d . U . . .
C17 C 0.9577(16) 0.9759(15) 0.4248(9) 0.083(3) Uani 1 1 d . U . . .
H17 H 0.954144 0.998624 0.446020 0.099 Uiso 1 1 calc R . . . .
C18 C 0.9061(16) 0.9125(15) 0.4096(9) 0.078(3) Uani 1 1 d . U . . .
C19 C 0.4575(14) 0.7720(12) 0.1242(9) 0.084(3) Uani 1 1 d . U . . .
C20 C 0.3628(19) 0.3914(17) 0.2655(10) 0.097(3) Uani 1 1 d . U . . .
C21 C 0.4357(15) 0.8018(13) 0.1491(9) 0.083(3) Uani 1 1 d . U . . .
C22 C 0.7410(16) 0.8798(16) 0.3718(9) 0.077(3) Uani 1 1 d . U . . .
C23 C 0.8282(15) 0.6911(15) 0.5067(9) 0.080(3) Uani 1 1 d . U . . .
H23 H 0.822352 0.715593 0.526062 0.096 Uiso 1 1 calc R . . . .
C24 C 0.9196(17) 0.6251(16) 0.3790(9) 0.083(2) Uani 1 1 d . U . . .
C25 C 0.5536(16) 0.8990(16) 0.3180(8) 0.080(3) Uani 1 1 d . U . . .
H25 H 0.580268 0.945125 0.324237 0.096 Uiso 1 1 calc R . . . .
C26 C 0.8107(16) 0.6592(15) 0.4396(9) 0.077(3) Uani 1 1 d . U . . .
C27 C 0.9426(17) 0.7679(16) 0.2243(9) 0.088(3) Uani 1 1 d . U . . .
H27A H 0.893209 0.736914 0.218044 0.106 Uiso 1 1 calc R . . . .
H27B H 0.962437 0.773349 0.252362 0.106 Uiso 1 1 calc R . . . .
C28 C 0.5263(17) 0.8857(16) 0.2030(9) 0.080(3) Uani 1 1 d . U . . .
C29 C 0.4617(18) 0.3283(17) 0.3164(10) 0.096(3) Uani 1 1 d . U . . .
C30 C 0.6878(16) 0.6894(15) 0.4587(9) 0.075(3) Uani 1 1 d . U . . .
C31 C 0.9765(16) 0.8799(15) 0.3300(9) 0.081(3) Uani 1 1 d . U . . .
H31A H 0.995892 0.913423 0.314312 0.097 Uiso 1 1 calc R . . . .
H31B H 0.930033 0.847918 0.314106 0.097 Uiso 1 1 calc R . . . .
C32 C 0.8337(15) 0.9616(16) 0.1749(8) 0.084(3) Uani 1 1 d . U . . .
C33 C 0.5916(17) 0.8933(16) 0.2129(9) 0.080(2) Uani 1 1 d . U . . .
C35 C 0.4358(16) 0.6936(14) 0.2918(8) 0.076(3) Uani 1 1 d . U . . .
H35A H 0.388845 0.684353 0.276805 0.092 Uiso 1 1 calc R . . . .
H35B H 0.453710 0.674068 0.275212 0.092 Uiso 1 1 calc R . . . .
C36 C 0.3463(17) 0.3442(17) 0.0932(9) 0.101(3) Uani 1 1 d . U . . .
H36 H 0.352345 0.375185 0.076218 0.121 Uiso 1 1 calc R . . . .
C37 C 0.7690(15) 0.9862(16) 0.2109(8) 0.081(3) Uani 1 1 d . U . . .
C38 C 0.5180(18) 0.2727(17) 0.2859(10) 0.095(3) Uani 1 1 d . U . . .
C39 C 0.3756(19) 0.3696(16) 0.3000(10) 0.096(3) Uani 1 1 d . U . . .
C40 C 1.0195(17) 0.8455(16) 0.3380(9) 0.080(3) Uani 1 1 d . U . . .
C41 C 0.5194(17) 0.9413(16) 0.2057(9) 0.085(3) Uani 1 1 d . U . . .
H41 H 0.474360 0.936717 0.202032 0.102 Uiso 1 1 calc R . . . .
C42 C 0.3128(8) 0.3705(8) 0.1504(6) 0.102(3) Uani 1 1 d . U . . .
C75 C 0.2959(10) 0.3299(11) 0.1161(6) 0.103(3) Uani 1 1 d G U . . .
C88 C 0.2332(11) 0.2740(9) 0.1037(5) 0.108(3) Uani 1 1 d G U . . .
H88 H 0.221630 0.246271 0.080225 0.129 Uiso 1 1 calc R . . . .
C174 C 0.1873(8) 0.2588(7) 0.1255(6) 0.110(4) Uani 1 1 d DG U . . .
C143 C 0.2042(10) 0.2995(10) 0.1598(6) 0.108(3) Uani 1 1 d G U . . .
H143 H 0.172787 0.289068 0.174668 0.129 Uiso 1 1 calc R . . . .
C80 C 0.2669(11) 0.3553(9) 0.1722(5) 0.102(3) Uani 1 1 d G U . . .
C43 C 0.8371(16) 0.6143(15) 0.4491(9) 0.078(3) Uani 1 1 d . U . . .
C44 C 0.8605(18) 0.5154(17) 0.2765(10) 0.091(2) Uani 1 1 d . U . . .
C45 C 0.4792(16) 0.7655(15) 0.2997(8) 0.075(3) Uani 1 1 d . U . . .
C46 C 0.4307(16) 0.6603(15) 0.3251(9) 0.078(3) Uani 1 1 d . U . . .
C47 C 0.6740(16) 0.6828(15) 0.4954(9) 0.081(3) Uani 1 1 d . U . . .
H47 H 0.709199 0.707170 0.518446 0.097 Uiso 1 1 calc R . . . .
C48 C 0.4670(16) 0.6042(15) 0.3733(9) 0.080(3) Uani 1 1 d . U . . .
C49 C 1.0272(17) 0.7423(16) 0.3383(9) 0.083(3) Uani 1 1 d . U . . .
C50 C 0.9905(16) 0.6694(15) 0.3328(9) 0.084(3) Uani 1 1 d . U . . .
H50A H 0.944774 0.654013 0.313994 0.100 Uiso 1 1 calc R . . . .
H50B H 1.016343 0.651733 0.321433 0.100 Uiso 1 1 calc R . . . .
C51 C 0.7948(16) 0.9094(15) 0.4078(9) 0.077(3) Uani 1 1 d . U . . .
C52 C 0.9083(17) 0.5950(15) 0.4104(9) 0.081(3) Uani 1 1 d . U . . .
C53 C 0.5957(16) 0.3167(18) 0.1401(8) 0.098(3) Uani 1 1 d . U . . .
C54 C 0.6665(18) 0.8739(16) 0.0739(9) 0.086(3) Uani 1 1 d . U . . .
H54 H 0.712894 0.905497 0.078350 0.103 Uiso 1 1 calc R . . . .
C55 C 0.7214(15) 0.9667(15) 0.2382(9) 0.080(2) Uani 1 1 d . U . . .
H55A H 0.720606 0.926557 0.247207 0.096 Uiso 1 1 calc R . . . .
H55B H 0.744084 1.001661 0.261119 0.096 Uiso 1 1 calc R . . . .
C56 C 0.6180(15) 0.8927(9) 0.0685(8) 0.086(3) Uani 1 1 d D U . . .
C57 C 0.6373(17) 1.0104(16) 0.2237(9) 0.084(3) Uani 1 1 d . U . . .
H57 H 0.675331 1.052757 0.230511 0.101 Uiso 1 1 calc R . . . .
C58 C 0.6621(15) 0.8985(15) 0.3158(8) 0.078(2) Uani 1 1 d . U . . .
H58A H 0.674206 0.871537 0.300071 0.093 Uiso 1 1 calc R . . . .
H58B H 0.671048 0.939183 0.305039 0.093 Uiso 1 1 calc R . . . .
C59 C 0.4723(16) 0.6333(15) 0.3421(9) 0.078(3) Uani 1 1 d . U . . .
C60 C 1.0445(18) 0.7498(17) 0.2235(10) 0.100(3) Uani 1 1 d . U . . .
H60 H 1.067942 0.772055 0.249230 0.120 Uiso 1 1 calc R . . . .
C61 C 0.6411(16) 0.3761(17) 0.1319(8) 0.096(3) Uani 1 1 d . U . . .
C62 C 0.7098(16) 0.9168(15) 0.3562(9) 0.077(3) Uani 1 1 d . U . . .
C63 C 0.6077(13) 0.6398(13) 0.4965(5) 0.083(4) Uani 1 1 d D U . . .
C64 C 0.4174(16) 0.6025(15) 0.3906(9) 0.085(3) Uani 1 1 d . U . . .
H64 H 0.412235 0.580588 0.411985 0.101 Uiso 1 1 calc R . . . .
C65 C 0.4508(16) 0.8048(15) 0.3079(8) 0.080(3) Uani 1 1 d . U . . .
H65 H 0.404073 0.784608 0.307862 0.096 Uiso 1 1 calc R . . . .
C67 C 0.8628(16) 0.6131(16) 0.4898(9) 0.082(3) Uani 1 1 d . U . . .
H67 H 0.880012 0.582862 0.496664 0.099 Uiso 1 1 calc R . . . .
C68 C 0.4459(17) 0.3793(16) 0.3226(9) 0.097(3) Uani 1 1 d . U . . .
H68A H 0.480757 0.418955 0.316603 0.116 Uiso 1 1 calc R . . . .
H68B H 0.450429 0.387861 0.350298 0.116 Uiso 1 1 calc R . . . .
C69 C 0.8555(18) 0.4793(16) 0.3087(10) 0.090(3) Uani 1 1 d . U . . .
C70 C 0.2818(18) 0.4010(16) 0.2095(9) 0.100(3) Uani 1 1 d . U . . .
H70A H 0.320252 0.443810 0.209983 0.120 Uiso 1 1 calc R . . . .
H70B H 0.240984 0.408068 0.207716 0.120 Uiso 1 1 calc R . . . .
C71 C 0.5967(9) 0.6327(9) 0.5384(5) 0.093(5) Uani 1 1 d D U . . .
C72 C 1.0965(17) 0.7787(16) 0.3489(9) 0.086(3) Uani 1 1 d . U . . .
H72 H 1.122925 0.755764 0.349169 0.103 Uiso 1 1 calc R . . . .
C73 C 0.5696(16) 0.6135(16) 0.4267(9) 0.080(3) Uani 1 1 d . U . . .
C74 C 0.8054(15) 1.0524(16) 0.2114(8) 0.086(3) Uani 1 1 d . U . . .
H74 H 0.795448 1.082905 0.223777 0.104 Uiso 1 1 calc R . . . .
C76 C 0.4575(16) 0.7361(15) 0.0577(9) 0.083(3) Uani 1 1 d . U . . .
H76A H 0.429077 0.727828 0.030775 0.099 Uiso 1 1 calc R . . . .
H76B H 0.454426 0.693899 0.064421 0.099 Uiso 1 1 calc R . . . .
C77 C 0.8020(17) 0.6884(17) -0.0025(9) 0.100(3) Uani 1 1 d . U . . .
H77A H 0.759968 0.648486 -0.003175 0.120 Uiso 1 1 calc R . . . .
H77B H 0.801857 0.693521 -0.029415 0.120 Uiso 1 1 calc R . . . .
C78 C 0.7494(9) 0.7384(7) 0.0356(6) 0.092(3) Uani 1 1 d . U . . .
C34 C 0.8001(11) 0.7487(8) 0.0177(6) 0.097(3) Uani 1 1 d G U . . .
C66 C 0.8509(9) 0.8117(10) 0.0200(6) 0.100(3) Uani 1 1 d G U . . .
H66 H 0.885539 0.818683 0.007696 0.119 Uiso 1 1 calc R . . . .
C171 C 0.8509(8) 0.8644(7) 0.0402(5) 0.097(3) Uani 1 1 d DG U . . .
C122 C 0.8002(10) 0.8541(8) 0.0581(5) 0.094(3) Uani 1 1 d G U . . .
H122 H 0.800177 0.890149 0.071939 0.113 Uiso 1 1 calc DR . . . .
C117 C 0.7494(9) 0.7911(10) 0.0558(6) 0.088(3) Uani 1 1 d G U . . .
C79 C 1.0936(16) 0.8790(16) 0.3522(9) 0.086(3) Uani 1 1 d . U . . .
H79 H 1.116726 0.925365 0.356980 0.103 Uiso 1 1 calc R . . . .
C81 C 0.5731(14) 1.0048(11) 0.2135(8) 0.085(3) Uani 1 1 d D U . . .
C82 C 0.8052(17) 0.4686(15) 0.3278(9) 0.089(2) Uani 1 1 d . U . . .
H82A H 0.780349 0.493724 0.318047 0.107 Uiso 1 1 calc R . . . .
H82B H 0.828297 0.485577 0.355544 0.107 Uiso 1 1 calc R . . . .
C83 C 0.7538(18) 0.3974(17) 0.3227(10) 0.095(3) Uani 1 1 d . U . . .
C84 C 0.9811(17) 0.6420(16) 0.3681(9) 0.084(3) Uani 1 1 d . U . . .
C85 C 0.8386(15) 0.5693(15) 0.4188(9) 0.080(3) Uani 1 1 d . U . . .
H85A H 0.802690 0.562400 0.394820 0.096 Uiso 1 1 calc R . . . .
H85B H 0.827412 0.526383 0.427180 0.096 Uiso 1 1 calc R . . . .
C87 C 0.8628(13) 0.6524(13) 0.5172(5) 0.081(3) Uani 1 1 d D U . . .
C89 C 0.5104(15) 0.5714(15) 0.3902(8) 0.081(3) Uani 1 1 d . U . . .
H89A H 0.529886 0.561568 0.370550 0.097 Uiso 1 1 calc R . . . .
H89B H 0.480557 0.529450 0.396743 0.097 Uiso 1 1 calc R . . . .
C90 C 0.6498(17) 0.9551(16) 0.2244(9) 0.080(3) Uani 1 1 d . U . . .
C91 C 0.8584(16) 0.9882(15) 0.3278(9) 0.085(5) Uani 1 1 d . U . . .
H91A H 0.815229 0.948466 0.324131 0.128 Uiso 1 1 calc GR . . . .
H91B H 0.849222 1.026052 0.326349 0.128 Uiso 1 1 calc GR . . . .
H91C H 0.889816 0.993793 0.353058 0.128 Uiso 1 1 calc GR . . . .
C92 C 1.0331(17) 0.6365(16) 0.3952(9) 0.087(3) Uani 1 1 d . U . . .
H92 H 1.076151 0.650455 0.390233 0.105 Uiso 1 1 calc R . . . .
C93 C 1.0153(17) 0.8880(16) 0.2341(9) 0.090(3) Uani 1 1 d . U . . .
H93 H 1.051594 0.883359 0.251186 0.108 Uiso 1 1 calc R . . . .
C94 C 0.9108(18) 0.5297(17) 0.2604(10) 0.092(3) Uani 1 1 d . U . . .
C95 C 1.1316(9) 0.8446(13) 0.3591(7) 0.088(3) Uani 1 1 d D U . . .
C96 C 0.9220(17) 0.5698(16) 0.2302(9) 0.094(3) Uani 1 1 d . U . . .
H96A H 0.971901 0.598709 0.235968 0.113 Uiso 1 1 calc R . . . .
H96B H 0.899583 0.598228 0.231348 0.113 Uiso 1 1 calc R . . . .
C97 C 0.9415(19) 0.6989(17) 0.1694(10) 0.095(3) Uani 1 1 d . U . . .
C98 C 1.0235(10) 0.9489(11) 0.2259(7) 0.089(3) Uani 1 1 d D U . . .
C99 C 0.9729(17) 0.9579(17) 0.2021(9) 0.088(3) Uani 1 1 d . U . . .
H99 H 0.980528 1.000111 0.196686 0.106 Uiso 1 1 calc R . . . .
C100 C 0.2572(13) 0.3181(13) 0.2935(8) 0.103(3) Uani 1 1 d D U . . .
C101 C 1.0720(9) 1.0762(9) 0.4345(5) 0.091(5) Uani 1 1 d D U . . .
C102 C 0.2437(19) 0.3411(16) 0.2605(9) 0.102(3) Uani 1 1 d . U . . .
H102 H 0.197526 0.330498 0.247466 0.123 Uiso 1 1 calc R . . . .
C103 C 1.0107(11) 1.0064(9) 0.4121(7) 0.084(3) Uani 1 1 d D U . . .
C104 C 0.4681(16) 0.8213(15) 0.1913(9) 0.083(3) Uani 1 1 d . U . . .
H10A H 0.433122 0.819949 0.203784 0.100 Uiso 1 1 calc R . . . .
H10B H 0.483225 0.788866 0.200815 0.100 Uiso 1 1 calc R . . . .
C105 C 0.4870(13) 0.8728(12) 0.3164(7) 0.081(3) Uani 1 1 d D U . . .
C106 C 0.3838(16) 0.6644(15) 0.3454(9) 0.084(3) Uani 1 1 d . U . . .
H106 H 0.359194 0.688402 0.337382 0.101 Uiso 1 1 calc R . . . .
C107 C 0.9764(18) 0.7357(17) 0.2042(10) 0.094(3) Uani 1 1 d . U . . .
C108 C 0.3816(16) 0.7853(14) 0.0696(10) 0.089(3) Uani 1 1 d . U . . .
H108 H 0.364089 0.780482 0.042545 0.106 Uiso 1 1 calc R . . . .
C109 C 0.3861(16) 0.8206(14) 0.1330(9) 0.088(3) Uani 1 1 d . U . . .
H109 H 0.370772 0.839892 0.149857 0.105 Uiso 1 1 calc R . . . .
C110 C 1.1000(9) 1.0064(9) 0.2448(5) 0.095(5) Uani 1 1 d D U . . .
C111 C 0.7685(19) 0.3571(17) 0.3472(10) 0.101(3) Uani 1 1 d . U . . .
H111 H 0.811202 0.373396 0.366635 0.121 Uiso 1 1 calc R . . . .
C112 C 0.3170(18) 0.3324(16) 0.3134(10) 0.100(3) Uani 1 1 d . U . . .
H112 H 0.323865 0.318564 0.337553 0.120 Uiso 1 1 calc R . . . .
C113 C 0.9414(18) 1.0434(17) 0.2896(10) 0.115(9) Uani 1 1 d . U . . .
H11A H 0.985061 1.058867 0.309685 0.172 Uiso 1 1 calc GR . . . .
H11B H 0.925453 1.076827 0.289273 0.172 Uiso 1 1 calc GR . . . .
H11C H 0.947697 1.034670 0.264542 0.172 Uiso 1 1 calc GR . . . .
C114 C 0.8970(9) 0.6505(9) 0.5610(5) 0.088(4) Uani 1 1 d D U . . .
C115 C 0.8458(15) 0.8828(15) 0.4232(9) 0.079(3) Uani 1 1 d . U . . .
H11D H 0.860022 0.891522 0.451616 0.095 Uiso 1 1 calc R . . . .
H11E H 0.823130 0.834853 0.414665 0.095 Uiso 1 1 calc R . . . .
C116 C 0.7616(15) 0.7313(15) 0.4591(8) 0.075(3) Uani 1 1 d . U . . .
H11F H 0.782588 0.770944 0.478998 0.090 Uiso 1 1 calc R . . . .
H11G H 0.762749 0.745305 0.433876 0.090 Uiso 1 1 calc R . . . .
C118 C 1.0154(17) 0.9741(16) 0.3840(9) 0.084(3) Uani 1 1 d . U . . .
H118 H 1.055839 0.995821 0.376259 0.100 Uiso 1 1 calc R . . . .
C119 C 0.7047(16) 0.7848(16) 0.0814(9) 0.085(3) Uani 1 1 d . U . . .
H11H H 0.682771 0.738100 0.083869 0.102 Uiso 1 1 calc R . . . .
H11I H 0.735786 0.809083 0.107126 0.102 Uiso 1 1 calc R . . . .
C120 C 0.5308(17) 0.7826(16) 0.0612(9) 0.083(3) Uani 1 1 d . U . . .
C121 C 0.7229(16) 0.9749(15) 0.3761(8) 0.081(3) Uani 1 1 d . U . . .
H12A H 0.678154 0.972836 0.376008 0.098 Uiso 1 1 calc R . . . .
H12B H 0.743774 1.009459 0.361367 0.098 Uiso 1 1 calc R . . . .
C123 C 0.9482(18) 0.8304(17) 0.2154(9) 0.088(3) Uani 1 1 d . U . . .
C125 C 0.6424(13) 0.2682(12) 0.1006(6) 0.101(4) Uani 1 1 d D U . . .
C126 C 0.8539(16) 0.9128(15) 0.1589(9) 0.084(3) Uani 1 1 d . U . . .
H12C H 0.812389 0.870060 0.149897 0.101 Uiso 1 1 calc R . . . .
H12D H 0.869228 0.927315 0.136130 0.101 Uiso 1 1 calc R . . . .
C127 C 0.8693(16) 1.0286(16) 0.1745(8) 0.087(3) Uani 1 1 d . U . . .
H127 H 0.902841 1.043500 0.161014 0.104 Uiso 1 1 calc R . . . .
C128 C 0.6388(19) 0.3047(17) 0.2895(10) 0.095(3) Uani 1 1 d . U . . .
C129 C 0.9696(16) 0.9120(16) 0.3634(9) 0.080(2) Uani 1 1 d . U . . .
C130 C 0.7662(14) 0.9965(10) 0.4155(7) 0.084(3) Uani 1 1 d D U . . .
C131 C 0.6018(16) 0.2610(18) 0.1213(8) 0.101(3) Uani 1 1 d . U . . .
H131 H 0.574063 0.218063 0.124858 0.121 Uiso 1 1 calc R . . . .
C132 C 0.5463(17) 0.3046(17) 0.1602(9) 0.098(3) Uani 1 1 d . U . . .
H13A H 0.560431 0.344186 0.178834 0.117 Uiso 1 1 calc R . . . .
H13B H 0.543899 0.268797 0.174871 0.117 Uiso 1 1 calc R . . . .
C133 C 0.2978(19) 0.3813(17) 0.2446(10) 0.100(3) Uani 1 1 d . U . . .
C135 C 0.5584(16) 0.6071(15) 0.4624(8) 0.082(3) Uani 1 1 d . U . . .
H135 H 0.513676 0.578076 0.463318 0.098 Uiso 1 1 calc R . . . .
C136 C 0.8700(10) 0.6635(12) 0.0531(7) 0.101(3) Uani 1 1 d . U . . .
C137 C 0.9272(12) 0.6554(11) 0.0706(5) 0.102(3) Uani 1 1 d G U . . .
C138 C 0.9761(10) 0.6636(11) 0.0516(6) 0.108(3) Uani 1 1 d G U . . .
H138 H 1.015161 0.658038 0.063542 0.129 Uiso 1 1 calc R . . . .
C139 C 0.9679(10) 0.6801(11) 0.0150(6) 0.109(3) Uani 1 1 d DG U . . .
C140 C 0.9107(12) 0.6883(11) -0.0025(5) 0.107(3) Uani 1 1 d G U . . .
H140 H 0.905098 0.699555 -0.027464 0.129 Uiso 1 1 calc R . . . .
C141 C 0.8618(9) 0.6800(11) 0.0165(7) 0.101(3) Uani 1 1 d G U . . .
C142 C 0.8032(16) 0.9668(15) 0.4277(9) 0.083(3) Uani 1 1 d . U . . .
H142 H 0.838131 0.985653 0.451487 0.100 Uiso 1 1 calc R . . . .
C144 C 0.6885(19) 0.3706(17) 0.2953(10) 0.094(3) Uani 1 1 d . U . . .
C145 C 0.9658(16) 0.5926(15) 0.4355(9) 0.086(3) Uani 1 1 d . U . . .
H145 H 0.960829 0.576027 0.458604 0.103 Uiso 1 1 calc R . . . .
C147 C 0.3756(12) 0.6315(14) 0.3778(7) 0.086(3) Uani 1 1 d D U . . .
C148 C 0.6919(16) 0.3339(17) 0.0923(8) 0.100(3) Uani 1 1 d . U . . .
H148 H 0.722252 0.338091 0.077299 0.119 Uiso 1 1 calc R . . . .
C149 C 0.4416(18) 0.2791(16) 0.3354(10) 0.099(3) Uani 1 1 d . U . . .
H149 H 0.418622 0.281278 0.353774 0.119 Uiso 1 1 calc R . . . .
C151 C 0.7372(16) 0.4516(16) 0.1042(9) 0.093(3) Uani 1 1 d . U . . .
H15A H 0.722554 0.485451 0.108688 0.112 Uiso 1 1 calc R . . . .
H15B H 0.737132 0.447313 0.076936 0.112 Uiso 1 1 calc R . . . .
C152 C 0.6494(18) 0.2620(17) 0.3132(10) 0.102(3) Uani 1 1 d . U . . .
H152 H 0.615832 0.218133 0.310952 0.122 Uiso 1 1 calc R . . . .
C153 C 0.6867(17) 0.3892(17) 0.1103(9) 0.095(3) Uani 1 1 d . U . . .
C154 C 0.8965(12) 0.5336(10) 0.1900(5) 0.095(3) Uani 1 1 d . U . . .
C155 C 0.9427(8) 0.5179(10) 0.1781(6) 0.101(3) Uani 1 1 d G U . . .
H155 H 0.987824 0.532486 0.194605 0.121 Uiso 1 1 calc R . . . .
C156 C 0.9228(10) 0.4807(10) 0.1421(6) 0.102(3) Uani 1 1 d DG U . . .
C157 C 0.8568(11) 0.4593(10) 0.1179(5) 0.101(3) Uani 1 1 d G U . . .
H157 H 0.843237 0.433873 0.093324 0.121 Uiso 1 1 calc R . . . .
C158 C 0.8106(8) 0.4750(11) 0.1298(6) 0.096(3) Uani 1 1 d G U . . .
C159 C 0.8305(10) 0.5122(11) 0.1658(7) 0.095(3) Uani 1 1 d G U . . .
C160 C 0.4520(15) 0.2237(11) 0.3303(8) 0.101(3) Uani 1 1 d D U . . .
C161 C 0.4962(18) 0.2273(17) 0.3071(9) 0.100(3) Uani 1 1 d . U . . .
H161 H 0.510883 0.194312 0.306870 0.120 Uiso 1 1 calc R . . . .
C162 C 0.6497(17) 0.8050(16) 0.0731(9) 0.083(3) Uani 1 1 d . U . . .
C163 C 1.0263(12) 0.6122(14) 0.4286(7) 0.091(4) Uani 1 1 d D U . . .
C164 C 1.0397(18) 0.6852(17) 0.1621(10) 0.103(3) Uani 1 1 d . U . . .
H164 H 1.061744 0.669365 0.148042 0.123 Uiso 1 1 calc R . . . .
C165 C 0.9668(19) 0.6690(18) 0.1468(10) 0.100(3) Uani 1 1 d . U . . .
C166 C 0.7183(15) 0.2916(13) 0.3423(8) 0.104(4) Uani 1 1 d D U . . .
C167 C 0.9694(9) 0.4552(9) 0.1259(5) 0.111(5) Uani 1 1 d D U . . .
C168 C 1.0749(11) 0.7250(15) 0.1981(8) 0.104(3) Uani 1 1 d D U . . .
C169 C 0.9532(13) 0.4676(14) 0.3009(8) 0.096(3) Uani 1 1 d D U . . .
C170 C 0.8567(12) 1.0732(9) 0.1934(7) 0.087(3) Uani 1 1 d D U . . .
C172 C 0.9643(18) 0.5098(16) 0.2737(9) 0.096(3) Uani 1 1 d . U . . .
H172 H 1.003702 0.524213 0.264699 0.115 Uiso 1 1 calc R . . . .
C173 C 0.9094(18) 0.4605(16) 0.3195(10) 0.097(3) Uani 1 1 d . U . . .
H173 H 0.912928 0.441298 0.341999 0.117 Uiso 1 1 calc R . . . .
C175 C 0.3364(17) 0.6114(16) 0.1205(10) 0.095(3) Uani 1 1 d . U . . .
H17A H 0.327016 0.636849 0.100724 0.114 Uiso 1 1 calc R . . . .
H17B H 0.332838 0.628566 0.144911 0.114 Uiso 1 1 calc R . . . .
C176 C 0.2848(18) 0.5385(16) 0.1077(10) 0.107(5) Uani 1 1 d . U . . .
H17C H 0.237883 0.532798 0.105336 0.129 Uiso 1 1 calc R . . . .
H17D H 0.285828 0.522876 0.082137 0.129 Uiso 1 1 calc R . . . .
C177 C 0.9073(9) 0.9384(8) 0.0428(5) 0.106(5) Uani 1 1 d D U . . .
C178 C 1.0854(9) 0.6073(9) 0.4612(5) 0.099(5) Uani 1 1 d D U . . .
C179 C 0.5590(9) 1.0673(9) 0.2104(5) 0.095(5) Uani 1 1 d D U . . .
C180 C 1.0958(14) 1.1170(12) 0.4076(7) 0.128(9) Uani 1 1 d D U . . .
H18A H 1.090172 1.089940 0.384222 0.193 Uiso 1 1 calc GR . . . .
H18B H 1.144344 1.147826 0.418925 0.193 Uiso 1 1 calc GR . . . .
H18C H 1.069118 1.141170 0.401279 0.193 Uiso 1 1 calc GR . . . .
C181 C 0.6351(9) 0.9684(9) 0.0714(5) 0.095(5) Uani 1 1 d D U . . .
C182 C 0.7809(9) 1.0642(9) 0.4392(5) 0.093(5) Uani 1 1 d D U . . .
C183 C 0.9336(18) 0.6302(17) 0.1075(9) 0.102(3) Uani 1 1 d . U . . .
H18D H 0.886128 0.599944 0.107060 0.122 Uiso 1 1 calc R . . . .
H18E H 0.956771 0.602714 0.105608 0.122 Uiso 1 1 calc R . . . .
C184 C 1.2133(9) 0.8876(9) 0.3752(5) 0.092(5) Uani 1 1 d D U . . .
C185 C 0.1952(10) 0.2792(9) 0.3112(5) 0.108(5) Uani 1 1 d D U . . .
C186 C 0.6253(14) 0.6960(10) 0.5609(7) 0.129(9) Uani 1 1 d D U . . .
H18F H 0.670299 0.723498 0.557425 0.193 Uiso 1 1 calc GR . . . .
H18G H 0.630590 0.692166 0.588070 0.193 Uiso 1 1 calc GR . . . .
H18H H 0.594797 0.715883 0.552579 0.193 Uiso 1 1 calc GR . . . .
C187 C 0.6259(15) 0.9897(12) 0.1061(6) 0.122(8) Uani 1 1 d D U . . .
H18I H 0.578037 0.964174 0.105874 0.182 Uiso 1 1 calc GR . . . .
H18J H 0.637305 1.036064 0.108075 0.182 Uiso 1 1 calc GR . . . .
H18K H 0.656042 0.983340 0.128123 0.182 Uiso 1 1 calc GR . . . .
C188 C 0.6434(10) 0.2047(9) 0.0810(5) 0.108(5) Uani 1 1 d D U . . .
C189 C 0.9002(9) 1.1499(9) 0.1941(5) 0.098(5) Uani 1 1 d D U . . .
C190 C 0.0777(12) 0.1772(14) 0.1341(8) 0.151(9) Uani 1 1 d D U . . .
H19A H 0.065708 0.213326 0.134878 0.227 Uiso 1 1 calc GR . . . .
H19B H 0.100396 0.175100 0.160238 0.227 Uiso 1 1 calc GR . . . .
H19C H 0.035853 0.136025 0.123180 0.227 Uiso 1 1 calc GR . . . .
C191 C 0.3222(9) 0.6314(9) 0.4002(5) 0.097(5) Uani 1 1 d D U . . .
C192 C 0.3358(9) 0.1265(8) 0.0643(5) 0.115(5) Uani 1 1 d D U . . .
C193 C 0.7043(10) 1.0065(12) 0.0713(8) 0.116(8) Uani 1 1 d D U . . .
H19D H 0.735283 1.012076 0.096682 0.175 Uiso 1 1 calc GR . . . .
H19E H 0.710675 1.049382 0.065105 0.175 Uiso 1 1 calc GR . . . .
H19F H 0.714535 0.984160 0.051903 0.175 Uiso 1 1 calc GR . . . .
C194 C 1.0481(14) 1.1067(12) 0.4584(8) 0.127(9) Uani 1 1 d D U . . .
H19G H 1.004864 1.105097 0.443449 0.191 Uiso 1 1 calc GR . . . .
H19H H 1.082385 1.152363 0.468067 0.191 Uiso 1 1 calc GR . . . .
H19I H 1.040558 1.083665 0.480154 0.191 Uiso 1 1 calc GR . . . .
C195 C 0.4478(9) 0.9146(9) 0.3231(5) 0.092(4) Uani 1 1 d D U . . .
C196 C 1.1271(11) 1.0675(13) 0.4579(8) 0.134(9) Uani 1 1 d D U . . .
H19J H 1.111185 1.021190 0.459965 0.201 Uiso 1 1 calc GR . . . .
H19K H 1.143099 1.093431 0.483586 0.201 Uiso 1 1 calc GR . . . .
H19L H 1.164850 1.081793 0.446207 0.201 Uiso 1 1 calc GR . . . .
C197 C 0.9636(10) 0.6555(14) 0.5651(8) 0.119(8) Uani 1 1 d D U . . .
H19M H 0.961805 0.627249 0.543507 0.178 Uiso 1 1 calc GR . . . .
H19N H 0.978746 0.641909 0.589277 0.178 Uiso 1 1 calc GR . . . .
H19O H 0.995854 0.700914 0.565463 0.178 Uiso 1 1 calc GR . . . .
C198 C 0.5903(13) 0.9766(13) 0.0393(7) 0.121(8) Uani 1 1 d D U . . .
H19P H 0.560381 0.934404 0.022317 0.182 Uiso 1 1 calc GR . . . .
H19Q H 0.617563 1.007635 0.025163 0.182 Uiso 1 1 calc GR . . . .
H19R H 0.562319 0.993378 0.048472 0.182 Uiso 1 1 calc GR . . . .
C199 C 0.9627(11) 1.1625(13) 0.1858(9) 0.128(9) Uani 1 1 d D U . . .
H19S H 0.988961 1.146901 0.204625 0.192 Uiso 1 1 calc GR . . . .
H19T H 0.989723 1.209560 0.187019 0.192 Uiso 1 1 calc GR . . . .
H19U H 0.952579 1.139606 0.159901 0.192 Uiso 1 1 calc GR . . . .
C200 C 0.6220(11) 1.1248(10) 0.2158(9) 0.130(9) Uani 1 1 d D U . . .
H20A H 0.655771 1.126508 0.239106 0.195 Uiso 1 1 calc GR . . . .
H20B H 0.614455 1.163399 0.218465 0.195 Uiso 1 1 calc GR . . . .
H20C H 0.639248 1.124038 0.193561 0.195 Uiso 1 1 calc GR . . . .
C201 C 0.9026(15) 0.7035(12) 0.5858(7) 0.126(9) Uani 1 1 d D U . . .
H20D H 0.935847 0.744805 0.581011 0.189 Uiso 1 1 calc GR . . . .
H20E H 0.918080 0.699027 0.612621 0.189 Uiso 1 1 calc GR . . . .
H20F H 0.857766 0.703033 0.580814 0.189 Uiso 1 1 calc GR . . . .
C202 C 1.1473(10) 0.6317(15) 0.4502(8) 0.129(9) Uani 1 1 d D U . . .
H20G H 1.136630 0.616202 0.422773 0.193 Uiso 1 1 calc GR . . . .
H20H H 1.178101 0.616121 0.465170 0.193 Uiso 1 1 calc GR . . . .
H20I H 1.169567 0.679582 0.455258 0.193 Uiso 1 1 calc GR . . . .
C203 C 0.6298(14) 0.5970(13) 0.5570(7) 0.123(9) Uani 1 1 d D U . . .
H20J H 0.597483 0.550271 0.551055 0.184 Uiso 1 1 calc GR . . . .
H20K H 0.645136 0.611790 0.584817 0.184 Uiso 1 1 calc GR . . . .
H20L H 0.669420 0.604276 0.547764 0.184 Uiso 1 1 calc GR . . . .
C204 C 0.2542(12) 0.7990(13) 0.0419(7) 0.136(9) Uani 1 1 d D U . . .
H20M H 0.270084 0.796443 0.019359 0.204 Uiso 1 1 calc GR . . . .
H20N H 0.217827 0.812527 0.035468 0.204 Uiso 1 1 calc GR . . . .
H20O H 0.236179 0.755995 0.049762 0.204 Uiso 1 1 calc GR . . . .
C205 C 0.1228(9) 0.1877(8) 0.1109(5) 0.119(5) Uani 1 1 d D U . . .
C206 C 0.3099(9) 0.8453(9) 0.0726(5) 0.101(5) Uani 1 1 d D U . . .
C207 C 1.1806(14) 0.7186(16) 0.1950(8) 0.137(9) Uani 1 1 d D U . . .
H20P H 1.182945 0.744579 0.174288 0.206 Uiso 1 1 calc R . . . .
H20Q H 1.226928 0.726183 0.208906 0.206 Uiso 1 1 calc R . . . .
H20R H 1.152279 0.672137 0.183988 0.206 Uiso 1 1 calc R . . . .
C208 C 0.3567(12) 0.8129(12) 0.0931(8) 0.092(3) Uani 1 1 d D U . . .
C209 C 0.5252(9) 0.5991(14) 0.5349(7) 0.118(8) Uani 1 1 d D U . . .
H20S H 0.501424 0.620483 0.519315 0.178 Uiso 1 1 calc GR . . . .
H20T H 0.518428 0.600006 0.560537 0.178 Uiso 1 1 calc GR . . . .
H20U H 0.506558 0.553638 0.522534 0.178 Uiso 1 1 calc GR . . . .
C210 C 0.4305(10) 0.1642(9) 0.3540(5) 0.111(5) Uani 1 1 d D U . . .
C211 C 1.2383(13) 0.9274(13) 0.3482(7) 0.123(8) Uani 1 1 d D U . . .
H21A H 1.215575 0.901732 0.322159 0.185 Uiso 1 1 calc GR . . . .
H21B H 1.287938 0.942990 0.353998 0.185 Uiso 1 1 calc GR . . . .
H21C H 1.228637 0.964906 0.349711 0.185 Uiso 1 1 calc GR . . . .
C212 C 0.3331(16) 0.1269(12) 0.0248(5) 0.148(9) Uani 1 1 d D U . . .
H21D H 0.311103 0.153460 0.014248 0.221 Uiso 1 1 calc R . . . .
H21E H 0.379846 0.145447 0.022358 0.221 Uiso 1 1 calc R . . . .
H21F H 0.306691 0.082096 0.010519 0.221 Uiso 1 1 calc R . . . .
C213 C 1.0112(10) 0.4433(9) 0.3122(5) 0.106(5) Uani 1 1 d D U . . .
C214 C 0.8841(14) 0.9826(9) 0.0550(9) 0.136(9) Uani 1 1 d D U . . .
H21G H 0.845503 0.979900 0.034415 0.204 Uiso 1 1 calc GR . . . .
H21H H 0.921646 1.027199 0.060942 0.204 Uiso 1 1 calc GR . . . .
H21I H 0.869389 0.970939 0.078007 0.204 Uiso 1 1 calc DGR . . . .
C215 C 0.4077(13) 0.8868(13) 0.3485(7) 0.121(8) Uani 1 1 d D U . . .
H21J H 0.430480 0.867453 0.366651 0.181 Uiso 1 1 calc GR . . . .
H21K H 0.362185 0.852979 0.333598 0.181 Uiso 1 1 calc GR . . . .
H21L H 0.403093 0.921083 0.362723 0.181 Uiso 1 1 calc GR . . . .
C216 C 1.1075(15) 1.0640(10) 0.2292(8) 0.136(9) Uani 1 1 d D U . . .
H21M H 1.083465 1.052090 0.201619 0.203 Uiso 1 1 calc GR . . . .
H21N H 1.156291 1.092973 0.233135 0.203 Uiso 1 1 calc GR . . . .
H21O H 1.087884 1.086426 0.242147 0.203 Uiso 1 1 calc GR . . . .
C217 C 0.8553(13) 0.5903(11) 0.5712(7) 0.126(9) Uani 1 1 d D U . . .
H21P H 0.812406 0.589912 0.572788 0.189 Uiso 1 1 calc GR . . . .
H21Q H 0.879844 0.585716 0.596147 0.189 Uiso 1 1 calc GR . . . .
H21R H 0.844984 0.553941 0.551587 0.189 Uiso 1 1 calc GR . . . .
C218 C 1.0649(14) 0.5409(10) 0.4657(8) 0.129(9) Uani 1 1 d D U . . .
H21S H 1.015448 0.515073 0.453683 0.193 Uiso 1 1 calc GR . . . .
H21T H 1.075750 0.538235 0.493155 0.193 Uiso 1 1 calc GR . . . .
H21U H 1.089545 0.523573 0.453417 0.193 Uiso 1 1 calc GR . . . .
C219 C 0.9907(15) 0.3926(12) 0.3344(8) 0.132(9) Uani 1 1 d D U . . .
H21V H 0.981769 0.408258 0.356948 0.197 Uiso 1 1 calc GR . . . .
H21W H 1.027380 0.379871 0.342721 0.197 Uiso 1 1 calc GR . . . .
H21X H 0.948909 0.354776 0.318681 0.197 Uiso 1 1 calc GR . . . .
C220 C 0.2803(13) 0.5664(10) 0.4044(8) 0.125(8) Uani 1 1 d D U . . .
H22A H 0.255700 0.538920 0.378951 0.187 Uiso 1 1 calc GR . . . .
H22B H 0.247169 0.566369 0.417559 0.187 Uiso 1 1 calc GR . . . .
H22C H 0.309188 0.549027 0.419559 0.187 Uiso 1 1 calc GR . . . .
C221 C 1.0972(15) 0.6449(14) 0.4968(6) 0.128(9) Uani 1 1 d D U . . .
H22D H 1.062262 0.619714 0.509172 0.191 Uiso 1 1 calc GR . . . .
H22E H 1.094496 0.685421 0.492038 0.191 Uiso 1 1 calc GR . . . .
H22F H 1.142765 0.655560 0.513610 0.191 Uiso 1 1 calc GR . . . .
C222 C 1.0745(11) 0.4965(12) 0.3339(8) 0.138(9) Uani 1 1 d D U . . .
H22G H 1.069791 0.511471 0.358184 0.207 Uiso 1 1 calc GR . . . .
H22H H 1.087050 0.532387 0.319183 0.207 Uiso 1 1 calc GR . . . .
H22I H 1.110371 0.482225 0.339233 0.207 Uiso 1 1 calc GR . . . .
C223 C 0.2841(14) 0.8662(15) 0.0999(7) 0.127(8) Uani 1 1 d D U . . .
H22J H 0.255347 0.885646 0.087274 0.190 Uiso 1 1 calc GR . . . .
H22K H 0.322596 0.898751 0.120774 0.190 Uiso 1 1 calc GR . . . .
H22L H 0.256792 0.828608 0.110435 0.190 Uiso 1 1 calc GR . . . .
C224 C 1.1481(11) 0.9868(14) 0.2368(9) 0.132(9) Uani 1 1 d D U . . .
H22M H 1.170923 0.976241 0.260107 0.198 Uiso 1 1 calc GR . . . .
H22N H 1.182422 1.022494 0.228270 0.198 Uiso 1 1 calc GR . . . .
H22O H 1.124093 0.948196 0.216484 0.198 Uiso 1 1 calc GR . . . .
C225 C 0.2798(13) 0.6570(14) 0.3790(8) 0.130(8) Uani 1 1 d D U . . .
H22P H 0.261876 0.674219 0.396360 0.195 Uiso 1 1 calc GR . . . .
H22Q H 0.241468 0.622114 0.359100 0.195 Uiso 1 1 calc GR . . . .
H22R H 0.306858 0.692110 0.366788 0.195 Uiso 1 1 calc GR . . . .
C226 C 0.1330(11) 0.2440(14) 0.2811(7) 0.151(9) Uani 1 1 d D U . . .
H22S H 0.098855 0.210900 0.291064 0.226 Uiso 1 1 calc GR . . . .
H22T H 0.141569 0.222669 0.260440 0.226 Uiso 1 1 calc GR . . . .
H22U H 0.115853 0.274323 0.271004 0.226 Uiso 1 1 calc GR . . . .
C227 C 0.9157(15) 1.1854(12) 0.2312(6) 0.139(9) Uani 1 1 d D U . . .
H22V H 0.887999 1.208780 0.229752 0.208 Uiso 1 1 calc GR . . . .
H22W H 0.964476 1.216856 0.239898 0.208 Uiso 1 1 calc GR . . . .
H22X H 0.905209 1.154945 0.249376 0.208 Uiso 1 1 calc GR . . . .
C228 C 1.1129(14) 1.0198(14) 0.2854(5) 0.136(9) Uani 1 1 d D U . . .
H22Y H 1.078642 1.031385 0.290994 0.204 Uiso 1 1 calc GR . . . .
H H 1.158829 1.056192 0.296714 0.204 Uiso 1 1 calc GR . . . .
HA H 1.110100 0.980903 0.296375 0.204 Uiso 1 1 calc GR . . . .
C229 C 1.1509(10) 0.7373(10) 0.2208(6) 0.114(5) Uani 1 1 d D U . . .
C230 C 0.4044(16) 0.1041(10) 0.3288(8) 0.146(9) Uani 1 1 d D U . . .
H23A H 0.382131 0.067647 0.341664 0.218 Uiso 1 1 calc GR . . . .
H23B H 0.442200 0.100473 0.321881 0.218 Uiso 1 1 calc GR . . . .
H23C H 0.370911 0.102717 0.305485 0.218 Uiso 1 1 calc GR . . . .
C231 C 0.5142(14) 1.0591(14) 0.1733(6) 0.127(8) Uani 1 1 d D U . . .
H23D H 0.492982 1.013439 0.160742 0.191 Uiso 1 1 calc GR . . . .
H23E H 0.540318 1.087456 0.157696 0.191 Uiso 1 1 calc GR . . . .
H23F H 0.478318 1.070758 0.176070 0.191 Uiso 1 1 calc GR . . . .
C232 C 1.2304(14) 0.9284(13) 0.4107(6) 0.134(9) Uani 1 1 d D U . . .
H23G H 1.200995 0.950133 0.408048 0.201 Uiso 1 1 calc GR . . . .
H23H H 1.278520 0.961311 0.417417 0.201 Uiso 1 1 calc GR . . . .
H23I H 1.223294 0.901683 0.430958 0.201 Uiso 1 1 calc GR . . . .
C233 C 0.3678(15) 0.0880(10) 0.0796(9) 0.149(9) Uani 1 1 d D U . . .
H23J H 0.407310 0.096942 0.069918 0.224 Uiso 1 1 calc GR . . . .
H23K H 0.334865 0.041570 0.071666 0.224 Uiso 1 1 calc GR . . . .
H23L H 0.383224 0.098875 0.107717 0.224 Uiso 1 1 calc GR . . . .
C234 C 1.2448(13) 0.8455(12) 0.3813(9) 0.136(9) Uani 1 1 d D U . . .
H23M H 1.235593 0.824797 0.403630 0.204 Uiso 1 1 calc GR . . . .
H23N H 1.294434 0.870990 0.385965 0.204 Uiso 1 1 calc GR . . . .
H23O H 1.226007 0.811692 0.358475 0.204 Uiso 1 1 calc GR . . . .
C235 C 0.2675(10) 0.0989(12) 0.0676(9) 0.155(9) Uani 1 1 d D U . . .
H23P H 0.269108 0.098505 0.094706 0.232 Uiso 1 1 calc R . . . .
H23Q H 0.245142 0.125064 0.056909 0.232 Uiso 1 1 calc R . . . .
H23R H 0.241570 0.054032 0.053299 0.232 Uiso 1 1 calc R . . . .
C236 C 0.3589(14) 0.6710(14) 0.4373(6) 0.139(9) Uani 1 1 d D U . . .
H23S H 0.384280 0.650940 0.452927 0.209 Uiso 1 1 calc GR . . . .
H23T H 0.326573 0.674733 0.449822 0.209 Uiso 1 1 calc GR . . . .
H23U H 0.391211 0.714553 0.434519 0.209 Uiso 1 1 calc GR . . . .
C237 C 1.0194(15) 0.4188(15) 0.2780(7) 0.140(9) Uani 1 1 d D U . . .
H23V H 0.975801 0.382228 0.262996 0.209 Uiso 1 1 calc R . . . .
H23W H 1.033515 0.453615 0.262632 0.209 Uiso 1 1 calc R . . . .
H23X H 1.054583 0.403879 0.284845 0.209 Uiso 1 1 calc R . . . .
C238 C 0.4965(13) 0.9803(9) 0.3395(8) 0.129(8) Uani 1 1 d D U . . .
H23Y H 0.529555 0.980999 0.362832 0.193 Uiso 1 1 calc GR . . . .
HB H 0.472682 1.004431 0.346153 0.193 Uiso 1 1 calc GR . . . .
HC H 0.520667 1.000918 0.321001 0.193 Uiso 1 1 calc GR . . . .
C239 C 0.1882(16) 0.3244(13) 0.3358(8) 0.154(9) Uani 1 1 d D U . . .
H23Z H 0.160556 0.300910 0.352316 0.231 Uiso 1 1 calc GR . . . .
HD H 0.165459 0.346573 0.320146 0.231 Uiso 1 1 calc GR . . . .
HE H 0.233648 0.356741 0.351796 0.231 Uiso 1 1 calc GR . . . .
C240 C 0.8341(12) 1.1169(10) 0.4294(8) 0.123(8) Uani 1 1 d D U . . .
H24A H 0.877896 1.116384 0.440318 0.185 Uiso 1 1 calc GR . . . .
H24B H 0.836887 1.158437 0.439669 0.185 Uiso 1 1 calc GR . . . .
H24C H 0.823950 1.112264 0.401313 0.185 Uiso 1 1 calc GR . . . .
C241 C 0.9702(9) 0.9501(12) 0.0698(8) 0.146(9) Uani 1 1 d D U . . .
H24D H 0.960965 0.918690 0.087556 0.219 Uiso 1 1 calc GR . . . .
H24E H 0.992218 0.994599 0.084335 0.219 Uiso 1 1 calc GR . . . .
H24F H 1.000582 0.945064 0.056121 0.219 Uiso 1 1 calc GR . . . .
C242 C 0.7330(10) 0.2437(9) 0.3697(6) 0.115(5) Uani 1 1 d D U . . .
C243 C 1.0618(13) 0.6577(15) 0.0060(9) 0.143(9) Uani 1 1 d D U . . .
H24G H 1.078390 0.668880 0.034089 0.214 Uiso 1 1 calc GR . . . .
H24H H 1.100920 0.671128 -0.004537 0.214 Uiso 1 1 calc GR . . . .
H24I H 1.032884 0.610412 -0.001659 0.214 Uiso 1 1 calc GR . . . .
C244 C 1.0226(9) 0.6907(9) -0.0085(5) 0.120(5) Uani 1 1 d D U . . .
C245 C 0.7124(11) 0.2146(14) 0.0891(9) 0.139(9) Uani 1 1 d D U . . .
H24J H 0.729253 0.212166 0.116126 0.208 Uiso 1 1 calc GR . . . .
H24K H 0.741229 0.257770 0.083987 0.208 Uiso 1 1 calc GR . . . .
H24L H 0.714158 0.180814 0.072643 0.208 Uiso 1 1 calc GR . . . .
C246 C 0.9176(15) 0.9483(12) 0.0060(6) 0.152(9) Uani 1 1 d D U . . .
H24M H 0.933948 0.918310 -0.002327 0.228 Uiso 1 1 calc GR . . . .
H24N H 0.951686 0.993458 0.007634 0.228 Uiso 1 1 calc GR . . . .
H24O H 0.874127 0.939837 -0.012554 0.228 Uiso 1 1 calc GR . . . .
C247 C 0.8018(15) 1.0641(13) 0.4795(5) 0.126(8) Uani 1 1 d D U . . .
H24P H 0.773463 1.021184 0.485002 0.189 Uiso 1 1 calc GR . . . .
H24Q H 0.796160 1.097741 0.493591 0.189 Uiso 1 1 calc GR . . . .
H24R H 0.850049 1.073232 0.487419 0.189 Uiso 1 1 calc GR . . . .
C248 C 1.0671(13) 0.7587(10) -0.0043(9) 0.149(9) Uani 1 1 d D U . . .
H24S H 1.103284 0.764769 -0.016389 0.223 Uiso 1 1 calc GR . . . .
H24T H 1.087797 0.777504 0.023100 0.223 Uiso 1 1 calc GR . . . .
H24U H 1.040728 0.780526 -0.016688 0.223 Uiso 1 1 calc GR . . . .
C249 C 0.3792(14) 0.1635(15) 0.3706(9) 0.142(9) Uani 1 1 d D U . . .
H24V H 0.388978 0.208450 0.379347 0.213 Uiso 1 1 calc GR . . . .
H24W H 0.379146 0.140363 0.392613 0.213 Uiso 1 1 calc GR . . . .
H24X H 0.334198 0.141122 0.351414 0.213 Uiso 1 1 calc GR . . . .
C250 C 0.2096(15) 0.2345(13) 0.3331(8) 0.146(9) Uani 1 1 d D U . . .
H25A H 0.166447 0.197941 0.333636 0.219 Uiso 1 1 calc GR . . . .
H25B H 0.237137 0.256908 0.359387 0.219 Uiso 1 1 calc GR . . . .
H25C H 0.235128 0.217813 0.321193 0.219 Uiso 1 1 calc GR . . . .
C251 C 0.6137(16) 0.1938(13) 0.0404(5) 0.136(9) Uani 1 1 d D U . . .
H25D H 0.589393 0.220098 0.034334 0.205 Uiso 1 1 calc GR . . . .
H25E H 0.581428 0.147402 0.031426 0.205 Uiso 1 1 calc GR . . . .
H25F H 0.650023 0.206293 0.027664 0.205 Uiso 1 1 calc GR . . . .
C252 C 0.4038(13) 0.9132(14) 0.2873(6) 0.121(8) Uani 1 1 d D U . . .
H25G H 0.370321 0.926783 0.292058 0.182 Uiso 1 1 calc GR . . . .
H25H H 0.379683 0.868792 0.272532 0.182 Uiso 1 1 calc GR . . . .
H25I H 0.431169 0.943191 0.272759 0.182 Uiso 1 1 calc GR . . . .
C253 C 0.8614(14) 1.1713(12) 0.1661(8) 0.144(9) Uani 1 1 d D U . . .
H25J H 0.864256 1.159496 0.140612 0.215 Uiso 1 1 calc GR . . . .
H25K H 0.879849 1.218780 0.172298 0.215 Uiso 1 1 calc GR . . . .
H25L H 0.813345 1.150161 0.166310 0.215 Uiso 1 1 calc GR . . . .
C254 C 0.7202(12) 1.0724(13) 0.4300(8) 0.130(9) Uani 1 1 d D U . . .
H25M H 0.684725 1.037235 0.409256 0.195 Uiso 1 1 calc GR . . . .
H25N H 0.730276 1.114660 0.421753 0.195 Uiso 1 1 calc GR . . . .
H25O H 0.703866 1.070745 0.452808 0.195 Uiso 1 1 calc GR . . . .
C255 C 0.0868(13) 0.1818(13) 0.0719(6) 0.153(9) Uani 1 1 d D U . . .
H25P H 0.117770 0.188970 0.055863 0.230 Uiso 1 1 calc R . . . .
H25Q H 0.048021 0.137902 0.063124 0.230 Uiso 1 1 calc R . . . .
H25R H 0.069654 0.214391 0.069718 0.230 Uiso 1 1 calc R . . . .
C256 C 0.6048(16) 0.1490(11) 0.0960(9) 0.156(10) Uani 1 1 d D U . . .
H25S H 0.622306 0.157923 0.124132 0.234 Uiso 1 1 calc GR . . . .
H25T H 0.609224 0.111327 0.085925 0.234 Uiso 1 1 calc GR . . . .
H25U H 0.556433 0.139508 0.088313 0.234 Uiso 1 1 calc GR . . . .
C257 C 0.9722(15) 0.4729(15) 0.0891(6) 0.139(9) Uani 1 1 d D U . . .
H25V H 0.987302 0.446296 0.075806 0.209 Uiso 1 1 calc GR . . . .
H25W H 1.004604 0.519215 0.092303 0.209 Uiso 1 1 calc GR . . . .
H25X H 0.926504 0.465388 0.073981 0.209 Uiso 1 1 calc GR . . . .
C258 C 0.5281(14) 1.0739(14) 0.2391(7) 0.130(9) Uani 1 1 d D U . . .
H25Y H 0.484870 1.034307 0.235546 0.194 Uiso 1 1 calc GR . . . .
HF H 0.518953 1.111703 0.236892 0.194 Uiso 1 1 calc GR . . . .
HG H 0.559157 1.080208 0.264607 0.194 Uiso 1 1 calc GR . . . .
C259 C 0.1467(14) 0.1393(9) 0.1138(10) 0.159(10) Uani 1 1 d D U . . .
H25Z H 0.117011 0.103187 0.124433 0.239 Uiso 1 1 calc GR . . . .
HH H 0.193809 0.158819 0.130868 0.239 Uiso 1 1 calc GR . . . .
HI H 0.145751 0.122654 0.088296 0.239 Uiso 1 1 calc GR . . . .
C260 C 1.0370(9) 0.4843(15) 0.1517(8) 0.142(9) Uani 1 1 d D U . . .
H26A H 1.057797 0.531789 0.153043 0.214 Uiso 1 1 calc GR . . . .
H26B H 1.064774 0.467281 0.142364 0.214 Uiso 1 1 calc GR . . . .
H26C H 1.035121 0.473745 0.177298 0.214 Uiso 1 1 calc GR . . . .
C261 C 1.1476(15) 0.6995(14) 0.2509(7) 0.141(9) Uani 1 1 d D U . . .
H26D H 1.110991 0.697298 0.261663 0.211 Uiso 1 1 calc GR . . . .
H26E H 1.191536 0.719890 0.271072 0.211 Uiso 1 1 calc GR . . . .
H26F H 1.137898 0.655238 0.240536 0.211 Uiso 1 1 calc GR . . . .
C262 C 0.9402(14) 0.3860(9) 0.1227(9) 0.134(8) Uani 1 1 d D U . . .
H26G H 0.893653 0.366147 0.104941 0.201 Uiso 1 1 calc R . . . .
H26H H 0.968399 0.370407 0.112760 0.201 Uiso 1 1 calc R . . . .
H26I H 0.938392 0.373900 0.147993 0.201 Uiso 1 1 calc R . . . .
C263 C 0.9873(14) 0.6648(16) -0.0482(5) 0.154(9) Uani 1 1 d D U . . .
H26J H 1.018408 0.685464 -0.063699 0.231 Uiso 1 1 calc GR . . . .
H26K H 0.947724 0.673666 -0.055680 0.231 Uiso 1 1 calc GR . . . .
H26L H 0.971617 0.617528 -0.052621 0.231 Uiso 1 1 calc GR . . . .
C264 C 1.1923(14) 0.8048(10) 0.2368(9) 0.153(9) Uani 1 1 d D U . . .
H26M H 1.162933 0.824327 0.240852 0.230 Uiso 1 1 calc GR . . . .
H26N H 1.217646 0.827179 0.219077 0.230 Uiso 1 1 calc GR . . . .
H26O H 1.224795 0.809475 0.261450 0.230 Uiso 1 1 calc GR . . . .
C265 C 0.4892(13) 0.1725(15) 0.3837(8) 0.147(9) Uani 1 1 d D U . . .
H26P H 0.505959 0.142376 0.376223 0.221 Uiso 1 1 calc R . . . .
H26Q H 0.476582 0.163324 0.407575 0.221 Uiso 1 1 calc R . . . .
H26R H 0.525249 0.217589 0.387816 0.221 Uiso 1 1 calc R . . . .
C266 C 0.8051(10) 0.2669(15) 0.3850(9) 0.148(9) Uani 1 1 d D U . . .
H26S H 0.825598 0.310978 0.399855 0.222 Uiso 1 1 calc R . . . .
H26T H 0.813717 0.237620 0.401873 0.222 Uiso 1 1 calc R . . . .
H26U H 0.825447 0.267940 0.363971 0.222 Uiso 1 1 calc R . . . .
C267 C 0.7031(16) 0.1795(10) 0.3481(8) 0.157(9) Uani 1 1 d D U . . .
H26V H 0.653532 0.163557 0.337509 0.235 Uiso 1 1 calc R . . . .
H26W H 0.723481 0.180560 0.327019 0.235 Uiso 1 1 calc R . . . .
H26X H 0.711751 0.150239 0.364921 0.235 Uiso 1 1 calc R . . . .
C268 C 0.7035(16) 0.2415(16) 0.4005(7) 0.149(9) Uani 1 1 d D U . . .
H26Y H 0.705524 0.284096 0.407447 0.223 Uiso 1 1 calc GR . . . .
HJ H 0.729195 0.231205 0.422777 0.223 Uiso 1 1 calc GR . . . .
HK H 0.655596 0.207822 0.392397 0.223 Uiso 1 1 calc GR . . . .
C269 C 0.3503(14) 0.9005(12) 0.0578(8) 0.149(9) Uani 1 1 d D U . . .
H26Z H 0.388754 0.932552 0.078883 0.223 Uiso 1 1 calc R . . . .
HL H 0.368090 0.886476 0.038912 0.223 Uiso 1 1 calc R . . . .
HM H 0.321920 0.920494 0.045378 0.223 Uiso 1 1 calc R . . . .
O46 O 0.3738(11) 0.2830(6) 0.1994(7) 0.128(6) Uani 1 1 d D U . . .
O49 O 0.7692(12) 0.3841(10) 0.2132(7) 0.126(6) Uani 1 1 d D U . . .

loop_
_atom_site_aniso_label
_atom_site_aniso_U_11
_atom_site_aniso_U_22
_atom_site_aniso_U_33
_atom_site_aniso_U_23
_atom_site_aniso_U_13
_atom_site_aniso_U_12
Bi1 0.0425(6) 0.0333(5) 0.0430(5) 0.0015(4) 0.0165(4) 0.0101(4)
Bi2 0.0483(6) 0.0348(5) 0.0385(5) 0.0045(4) 0.0135(4) 0.0121(4)
Bi3 0.0430(6) 0.0356(5) 0.0442(5) 0.0023(4) 0.0126(4) 0.0142(4)
Bi4 0.0388(5) 0.0378(5) 0.0454(5) 0.0073(4) 0.0108(4) 0.0141(4)
Bi5 0.0536(6) 0.0315(5) 0.0413(5) 0.0056(4) 0.0123(5) 0.0164(5)
Bi6 0.0660(7) 0.0345(6) 0.0473(6) 0.0098(5) 0.0153(5) 0.0224(5)
Bi7 0.0764(8) 0.0373(6) 0.0409(6) 0.0002(5) 0.0112(5) 0.0186(5)
Bi8 0.0486(6) 0.0487(6) 0.0428(5) 0.0054(5) 0.0170(5) 0.0196(5)
Bi9 0.0679(7) 0.0430(6) 0.0460(6) 0.0114(5) 0.0168(5) 0.0260(5)
Bi10 0.0762(8) 0.0358(6) 0.0447(6) 0.0060(5) 0.0192(5) 0.0131(5)
Bi11 0.0534(7) 0.0554(7) 0.0516(6) 0.0001(5) 0.0107(5) 0.0308(5)
Bi12 0.0560(7) 0.0577(7) 0.0532(6) -0.0012(5) 0.0170(5) 0.0299(6)
Bi13 0.0501(6) 0.0433(6) 0.0446(6) 0.0080(5) 0.0174(5) 0.0049(5)
Bi14 0.0596(7) 0.0514(7) 0.0542(6) -0.0091(5) 0.0225(5) 0.0158(5)
Bi15 0.0520(7) 0.0624(7) 0.0498(6) -0.0053(5) 0.0001(5) 0.0285(6)
Bi16 0.0477(6) 0.0469(6) 0.0450(6) 0.0051(5) 0.0104(5) 0.0029(5)
Bi17 0.0932(9) 0.0386(6) 0.0450(6) 0.0106(5) 0.0088(6) 0.0268(6)
Bi18 0.0913(9) 0.0331(6) 0.0475(6) 0.0054(5) 0.0151(6) 0.0049(6)
Bi19 0.0527(7) 0.0724(8) 0.0645(7) -0.0121(6) 0.0276(6) 0.0069(6)
Bi20 0.1081(10) 0.0598(8) 0.0585(7) -0.0021(6) 0.0064(7) 0.0557(7)
Mo1 0.0648(16) 0.0480(14) 0.0444(12) 0.0013(11) 0.0028(11) 0.0023(12)
O1 0.081(4) 0.066(4) 0.064(3) 0.016(3) 0.036(3) 0.040(3)
O2 0.082(3) 0.078(3) 0.068(3) 0.014(3) 0.031(3) 0.041(3)
O3 0.080(4) 0.064(4) 0.068(4) 0.016(4) 0.028(4) 0.047(3)
O4 0.078(4) 0.068(4) 0.068(4) 0.016(4) 0.026(4) 0.047(4)
O5 0.085(4) 0.067(4) 0.072(4) 0.015(3) 0.030(3) 0.041(3)
O6 0.077(4) 0.065(3) 0.066(3) 0.017(3) 0.031(3) 0.045(3)
O7 0.083(3) 0.077(3) 0.070(3) 0.013(3) 0.035(3) 0.038(3)
O8 0.090(4) 0.069(4) 0.068(4) 0.018(4) 0.032(4) 0.035(4)
O9 0.088(4) 0.074(4) 0.072(4) 0.007(4) 0.036(4) 0.044(4)
O10 0.078(3) 0.065(3) 0.066(3) 0.015(3) 0.035(3) 0.042(3)
O11 0.088(4) 0.069(4) 0.071(4) 0.012(4) 0.030(3) 0.046(3)
O12 0.106(3) 0.080(3) 0.079(3) 0.010(3) 0.028(3) 0.028(3)
O13 0.087(4) 0.070(4) 0.071(4) 0.014(3) 0.025(3) 0.046(3)
O14 0.091(3) 0.074(3) 0.076(3) 0.012(3) 0.030(3) 0.038(3)
O15 0.081(3) 0.074(3) 0.077(3) 0.010(3) 0.027(3) 0.040(3)
O16 0.079(3) 0.073(3) 0.071(3) 0.013(3) 0.034(3) 0.043(3)
O17 0.087(4) 0.068(4) 0.066(4) 0.020(4) 0.034(3) 0.034(3)
O18 0.102(3) 0.080(3) 0.081(3) 0.005(3) 0.027(3) 0.039(3)
O19 0.083(3) 0.078(3) 0.072(3) 0.014(3) 0.025(3) 0.045(3)
O20 0.088(4) 0.069(4) 0.066(4) 0.014(4) 0.034(3) 0.038(3)
O21 0.085(3) 0.074(3) 0.078(3) 0.012(3) 0.028(3) 0.042(3)
O22 0.081(3) 0.073(3) 0.074(3) 0.010(3) 0.030(3) 0.042(3)
O23 0.086(3) 0.082(3) 0.081(3) 0.003(3) 0.037(3) 0.037(3)
O24 0.081(4) 0.068(4) 0.065(4) 0.013(3) 0.035(3) 0.043(3)
O25 0.105(3) 0.081(3) 0.079(3) 0.015(3) 0.029(3) 0.022(3)
O26 0.104(4) 0.079(3) 0.079(3) 0.018(3) 0.029(3) 0.024(3)
O27 0.091(4) 0.085(4) 0.079(4) 0.007(4) 0.039(3) 0.029(3)
O28 0.085(3) 0.073(3) 0.078(3) 0.012(3) 0.032(3) 0.036(3)
O29 0.083(4) 0.072(4) 0.077(4) 0.015(3) 0.030(3) 0.034(3)
O30 0.092(4) 0.072(4) 0.071(4) 0.015(4) 0.031(4) 0.035(4)
O31 0.089(3) 0.075(3) 0.080(3) 0.011(3) 0.028(3) 0.043(3)
O32 0.082(3) 0.078(3) 0.079(3) 0.010(3) 0.026(3) 0.041(3)
O33 0.094(4) 0.097(4) 0.088(4) -0.003(3) 0.038(3) 0.033(3)
O34 0.091(4) 0.070(4) 0.070(4) 0.016(4) 0.031(3) 0.040(3)
O35 0.092(3) 0.093(3) 0.088(3) -0.002(3) 0.034(3) 0.037(3)
O36 0.104(4) 0.077(3) 0.082(3) 0.020(3) 0.026(3) 0.032(3)
O37 0.091(4) 0.074(4) 0.070(4) 0.012(4) 0.032(4) 0.034(4)
O38 0.102(5) 0.073(5) 0.074(5) 0.011(5) 0.031(5) 0.034(5)
O39 0.098(3) 0.086(3) 0.089(3) -0.001(3) 0.027(3) 0.047(3)
O40 0.096(3) 0.083(3) 0.085(3) 0.006(3) 0.024(3) 0.049(3)
O41 0.092(5) 0.069(5) 0.074(5) 0.016(5) 0.028(5) 0.035(5)
O42 0.087(3) 0.081(3) 0.079(3) 0.012(3) 0.024(3) 0.045(3)
O43 0.101(3) 0.080(3) 0.084(3) 0.016(3) 0.022(3) 0.041(3)
O44 0.088(4) 0.077(4) 0.074(4) 0.015(4) 0.030(4) 0.037(4)
O45 0.108(13) 0.104(13) 0.099(12) 0.032(11) 0.009(11) 0.023(11)
O47 0.077(4) 0.062(4) 0.063(4) 0.020(4) 0.037(3) 0.041(3)
O48 0.084(4) 0.080(4) 0.075(4) 0.007(3) 0.039(3) 0.037(3)
N1 0.087(4) 0.074(4) 0.081(4) 0.012(4) 0.025(4) 0.036(4)
N2 0.093(4) 0.081(4) 0.082(4) 0.014(4) 0.026(4) 0.036(4)
N3 0.103(4) 0.086(4) 0.086(4) 0.016(4) 0.024(4) 0.026(4)
C1 0.088(4) 0.085(4) 0.083(4) 0.005(4) 0.034(4) 0.035(4)
C2 0.082(4) 0.075(4) 0.077(4) 0.010(3) 0.027(3) 0.038(3)
C3 0.083(4) 0.077(4) 0.075(4) 0.012(4) 0.032(3) 0.041(3)
C4 0.088(4) 0.082(4) 0.082(4) 0.007(3) 0.033(3) 0.034(3)
C5 0.091(4) 0.077(4) 0.078(4) 0.011(4) 0.031(4) 0.039(4)
C6 0.084(4) 0.081(4) 0.070(4) 0.014(4) 0.031(4) 0.040(4)
C7 0.084(4) 0.076(4) 0.077(4) 0.011(3) 0.031(3) 0.043(3)
C8 0.107(4) 0.081(4) 0.087(4) 0.019(4) 0.023(4) 0.035(4)
C9 0.093(4) 0.081(4) 0.085(4) 0.010(4) 0.024(4) 0.041(4)
C10 0.107(4) 0.080(4) 0.084(4) 0.020(4) 0.026(4) 0.031(4)
C11 0.095(4) 0.078(4) 0.082(4) 0.011(4) 0.027(4) 0.040(4)
C12 0.084(4) 0.080(4) 0.072(4) 0.015(4) 0.026(4) 0.044(4)
C13 0.088(4) 0.077(4) 0.082(4) 0.012(4) 0.028(4) 0.034(4)
C14 0.111(4) 0.083(4) 0.083(4) 0.009(4) 0.025(4) 0.025(4)
C124 0.112(4) 0.084(4) 0.082(4) 0.010(4) 0.026(4) 0.020(4)
C134 0.115(4) 0.086(4) 0.085(4) 0.008(4) 0.024(4) 0.020(4)
C146 0.116(5) 0.085(5) 0.086(4) 0.006(4) 0.024(4) 0.022(4)
C150 0.115(4) 0.085(4) 0.087(4) 0.007(4) 0.023(4) 0.025(4)
C86 0.111(4) 0.083(4) 0.083(4) 0.007(4) 0.024(4) 0.028(4)
C15 0.085(4) 0.082(4) 0.081(3) 0.009(3) 0.026(3) 0.039(3)
C16 0.088(4) 0.075(4) 0.082(4) 0.012(4) 0.031(3) 0.035(3)
C17 0.087(4) 0.077(4) 0.081(4) 0.008(4) 0.025(4) 0.034(4)
C18 0.084(4) 0.075(4) 0.079(4) 0.009(4) 0.026(4) 0.039(4)
C19 0.091(4) 0.079(4) 0.084(4) 0.010(3) 0.025(3) 0.041(3)
C20 0.107(4) 0.082(4) 0.081(4) 0.016(4) 0.030(4) 0.023(4)
C21 0.090(4) 0.080(4) 0.085(4) 0.009(4) 0.025(4) 0.043(4)
C22 0.084(4) 0.074(4) 0.078(4) 0.010(4) 0.026(4) 0.040(4)
C23 0.087(4) 0.084(4) 0.073(4) 0.014(4) 0.024(4) 0.042(4)
C24 0.088(3) 0.083(3) 0.081(3) 0.011(3) 0.023(3) 0.044(3)
C25 0.086(4) 0.079(4) 0.083(4) 0.009(4) 0.030(4) 0.042(4)
C26 0.085(4) 0.081(4) 0.073(4) 0.015(4) 0.024(4) 0.044(3)
C27 0.089(4) 0.089(4) 0.086(4) 0.001(4) 0.032(4) 0.037(4)
C28 0.088(4) 0.076(4) 0.083(4) 0.010(4) 0.027(4) 0.044(4)
C29 0.107(4) 0.080(4) 0.084(4) 0.019(4) 0.028(4) 0.028(4)
C30 0.083(4) 0.081(4) 0.070(4) 0.015(4) 0.030(4) 0.041(4)
C31 0.085(4) 0.078(3) 0.080(3) 0.010(3) 0.026(3) 0.037(3)
C32 0.089(4) 0.079(4) 0.083(4) 0.010(4) 0.032(4) 0.033(4)
C33 0.088(3) 0.076(3) 0.082(3) 0.010(3) 0.029(3) 0.041(3)
C35 0.084(4) 0.079(4) 0.075(4) 0.011(4) 0.034(3) 0.040(3)
C36 0.110(4) 0.084(4) 0.081(4) 0.010(4) 0.028(4) 0.019(4)
C37 0.088(4) 0.075(3) 0.082(3) 0.011(3) 0.030(3) 0.036(3)
C38 0.107(4) 0.080(4) 0.086(4) 0.019(4) 0.025(4) 0.034(4)
C39 0.107(4) 0.081(4) 0.082(4) 0.017(4) 0.030(4) 0.024(4)
C40 0.083(4) 0.080(4) 0.081(4) 0.009(4) 0.027(4) 0.039(4)
C41 0.091(4) 0.079(4) 0.087(4) 0.009(4) 0.025(4) 0.041(4)
C42 0.109(4) 0.086(4) 0.082(4) 0.012(4) 0.029(4) 0.018(4)
C75 0.111(4) 0.086(4) 0.082(4) 0.010(4) 0.028(4) 0.017(4)
C88 0.113(4) 0.089(4) 0.084(4) 0.009(4) 0.030(4) 0.012(4)
C174 0.114(5) 0.091(5) 0.086(5) 0.008(5) 0.031(5) 0.011(5)
C143 0.112(4) 0.089(4) 0.085(4) 0.011(4) 0.030(4) 0.013(4)
C80 0.109(4) 0.086(4) 0.082(4) 0.013(4) 0.029(4) 0.018(4)
C43 0.085(4) 0.082(4) 0.075(4) 0.014(4) 0.025(4) 0.045(4)
C44 0.097(3) 0.087(3) 0.089(3) 0.007(3) 0.022(3) 0.046(3)
C45 0.084(4) 0.078(4) 0.076(4) 0.011(4) 0.033(4) 0.041(4)
C46 0.084(4) 0.081(4) 0.075(4) 0.013(4) 0.034(4) 0.038(4)
C47 0.086(4) 0.085(4) 0.071(4) 0.014(4) 0.029(4) 0.037(4)
C48 0.085(4) 0.083(4) 0.074(4) 0.013(4) 0.032(4) 0.035(4)
C49 0.085(4) 0.083(4) 0.083(4) 0.009(4) 0.026(4) 0.041(4)
C50 0.088(4) 0.084(4) 0.084(4) 0.009(4) 0.024(4) 0.044(4)
C51 0.084(4) 0.074(4) 0.077(4) 0.009(4) 0.027(4) 0.040(4)
C52 0.087(4) 0.083(4) 0.079(4) 0.013(4) 0.022(4) 0.046(4)
C53 0.111(4) 0.085(4) 0.085(4) 0.005(4) 0.025(4) 0.035(4)
C54 0.096(4) 0.080(4) 0.080(4) 0.012(4) 0.032(4) 0.034(4)
C55 0.087(3) 0.075(3) 0.081(3) 0.012(3) 0.029(3) 0.037(3)
C56 0.097(4) 0.078(4) 0.082(4) 0.012(4) 0.030(4) 0.036(4)
C57 0.091(4) 0.078(4) 0.086(4) 0.011(4) 0.026(4) 0.040(4)
C58 0.086(3) 0.076(3) 0.079(3) 0.011(3) 0.029(3) 0.041(3)
C59 0.084(4) 0.081(4) 0.073(4) 0.013(4) 0.033(4) 0.037(4)
C60 0.095(4) 0.099(4) 0.094(4) -0.004(4) 0.030(4) 0.036(4)
C61 0.107(4) 0.086(4) 0.086(4) 0.002(4) 0.026(4) 0.038(4)
C62 0.085(4) 0.075(4) 0.078(4) 0.010(4) 0.028(4) 0.041(4)
C63 0.087(5) 0.087(5) 0.073(5) 0.014(5) 0.030(5) 0.034(5)
C64 0.088(4) 0.087(4) 0.077(4) 0.014(4) 0.032(4) 0.034(4)
C65 0.085(4) 0.081(4) 0.081(4) 0.010(4) 0.033(4) 0.041(4)
C67 0.088(4) 0.084(4) 0.077(4) 0.014(4) 0.021(4) 0.043(4)
C68 0.108(4) 0.081(4) 0.083(4) 0.019(4) 0.029(4) 0.026(4)
C69 0.097(3) 0.085(3) 0.087(3) 0.011(3) 0.021(3) 0.045(3)
C70 0.107(4) 0.085(4) 0.082(4) 0.015(4) 0.029(4) 0.020(4)
C71 0.093(6) 0.094(6) 0.076(6) 0.011(6) 0.030(6) 0.026(6)
C72 0.086(4) 0.086(4) 0.086(4) 0.008(4) 0.025(4) 0.040(4)
C73 0.086(4) 0.083(4) 0.071(4) 0.015(4) 0.030(4) 0.035(4)
C74 0.091(4) 0.077(4) 0.087(4) 0.010(4) 0.029(4) 0.033(4)
C76 0.092(4) 0.078(4) 0.081(4) 0.010(4) 0.027(4) 0.041(4)
C77 0.097(4) 0.098(4) 0.089(4) -0.002(4) 0.038(4) 0.028(4)
C78 0.095(4) 0.090(4) 0.083(4) 0.004(4) 0.039(3) 0.028(4)
C34 0.097(4) 0.094(4) 0.087(4) 0.001(4) 0.038(4) 0.028(4)
C66 0.098(4) 0.095(4) 0.089(4) 0.001(4) 0.040(4) 0.024(4)
C171 0.098(5) 0.091(5) 0.087(5) 0.003(5) 0.040(4) 0.024(4)
C122 0.096(4) 0.088(4) 0.084(4) 0.006(4) 0.037(4) 0.026(4)
C117 0.094(4) 0.084(4) 0.081(4) 0.008(4) 0.037(4) 0.030(4)
C79 0.086(4) 0.084(4) 0.085(4) 0.009(4) 0.025(4) 0.037(4)
C81 0.091(4) 0.078(4) 0.087(4) 0.009(4) 0.025(4) 0.041(4)
C82 0.096(3) 0.085(3) 0.086(3) 0.012(3) 0.020(3) 0.044(3)
C83 0.104(4) 0.083(4) 0.089(4) 0.016(4) 0.017(4) 0.041(4)
C84 0.088(4) 0.084(4) 0.083(4) 0.010(4) 0.023(4) 0.044(3)
C85 0.087(4) 0.082(4) 0.077(4) 0.014(4) 0.022(4) 0.045(4)
C87 0.087(5) 0.085(5) 0.075(5) 0.016(4) 0.021(4) 0.044(4)
C89 0.086(4) 0.084(4) 0.073(4) 0.014(4) 0.032(4) 0.034(4)
C90 0.087(4) 0.075(4) 0.082(4) 0.011(3) 0.028(3) 0.041(3)
C91 0.088(8) 0.081(8) 0.082(8) 0.007(8) 0.026(7) 0.034(7)
C92 0.089(4) 0.088(4) 0.085(4) 0.011(4) 0.022(4) 0.042(4)
C93 0.091(4) 0.088(4) 0.086(4) 0.004(4) 0.031(4) 0.034(4)
C94 0.098(4) 0.089(3) 0.090(4) 0.004(3) 0.024(3) 0.046(3)
C95 0.086(5) 0.087(5) 0.087(5) 0.010(4) 0.023(4) 0.038(4)
C96 0.098(4) 0.092(4) 0.092(4) 0.000(3) 0.026(3) 0.045(3)
C97 0.094(4) 0.096(4) 0.091(3) -0.003(3) 0.032(3) 0.038(3)
C98 0.090(4) 0.087(4) 0.086(4) 0.005(4) 0.032(4) 0.033(4)
C99 0.090(4) 0.085(4) 0.085(4) 0.006(4) 0.033(4) 0.032(4)
C100 0.109(5) 0.087(5) 0.084(5) 0.016(4) 0.032(4) 0.017(4)
C101 0.091(6) 0.082(6) 0.084(6) 0.006(6) 0.024(6) 0.027(6)
C102 0.109(4) 0.086(4) 0.083(4) 0.015(4) 0.030(4) 0.018(4)
C103 0.086(4) 0.078(4) 0.082(4) 0.007(4) 0.025(4) 0.034(4)
C104 0.090(4) 0.079(4) 0.084(4) 0.009(4) 0.026(4) 0.042(4)
C105 0.087(4) 0.080(4) 0.084(4) 0.009(4) 0.032(4) 0.042(4)
C106 0.088(4) 0.086(4) 0.080(4) 0.012(4) 0.032(4) 0.036(4)
C107 0.093(4) 0.094(4) 0.090(4) -0.001(4) 0.032(4) 0.037(4)
C108 0.094(4) 0.084(4) 0.087(4) 0.008(4) 0.023(4) 0.043(4)
C109 0.093(4) 0.083(4) 0.088(4) 0.008(4) 0.023(4) 0.043(4)
C110 0.093(6) 0.092(6) 0.088(6) 0.005(6) 0.033(6) 0.029(6)
C111 0.109(4) 0.086(4) 0.092(4) 0.017(4) 0.015(4) 0.039(4)
C112 0.109(4) 0.085(4) 0.084(4) 0.017(4) 0.030(4) 0.022(4)
C113 0.105(12) 0.098(12) 0.097(12) 0.009(12) 0.024(12) 0.010(12)
C114 0.092(6) 0.090(6) 0.079(6) 0.015(6) 0.016(6) 0.045(6)
C115 0.086(4) 0.075(4) 0.077(4) 0.010(4) 0.025(4) 0.038(3)
C116 0.084(4) 0.079(4) 0.071(4) 0.013(4) 0.027(4) 0.042(4)
C118 0.086(4) 0.079(4) 0.082(4) 0.008(4) 0.025(4) 0.034(4)
C119 0.092(4) 0.081(3) 0.079(3) 0.009(3) 0.034(3) 0.033(3)
C120 0.093(4) 0.078(4) 0.080(4) 0.011(4) 0.028(4) 0.039(4)
C121 0.089(4) 0.078(4) 0.081(4) 0.009(4) 0.026(4) 0.041(4)
C123 0.089(4) 0.088(4) 0.085(4) 0.003(4) 0.035(4) 0.035(4)
C125 0.114(5) 0.087(5) 0.091(5) 0.000(5) 0.025(5) 0.039(5)
C126 0.089(4) 0.081(4) 0.082(4) 0.007(3) 0.033(3) 0.034(3)
C127 0.091(4) 0.078(4) 0.086(4) 0.009(4) 0.031(4) 0.031(4)
C128 0.107(4) 0.080(4) 0.087(4) 0.019(4) 0.020(4) 0.037(4)
C129 0.084(3) 0.077(3) 0.079(3) 0.011(3) 0.026(3) 0.037(3)
C130 0.091(4) 0.077(4) 0.082(4) 0.008(4) 0.022(4) 0.040(4)
C131 0.113(4) 0.086(4) 0.089(4) 0.003(4) 0.024(4) 0.036(4)
C132 0.111(4) 0.082(4) 0.084(4) 0.006(4) 0.025(4) 0.032(4)
C133 0.108(4) 0.084(4) 0.081(4) 0.015(4) 0.031(4) 0.020(4)
C135 0.087(4) 0.086(4) 0.071(4) 0.015(4) 0.032(4) 0.033(4)
C136 0.098(4) 0.101(4) 0.092(4) -0.004(4) 0.036(4) 0.031(4)
C137 0.098(4) 0.102(4) 0.093(4) -0.005(4) 0.035(4) 0.033(4)
C138 0.101(4) 0.107(4) 0.098(4) -0.005(4) 0.035(4) 0.031(4)
C139 0.102(5) 0.108(5) 0.097(5) -0.005(4) 0.037(4) 0.029(4)
C140 0.101(4) 0.106(4) 0.095(4) -0.005(4) 0.037(4) 0.027(4)
C141 0.098(4) 0.101(4) 0.091(4) -0.003(4) 0.039(4) 0.029(4)
C142 0.089(4) 0.078(4) 0.082(4) 0.008(4) 0.023(4) 0.039(4)
C144 0.105(4) 0.081(4) 0.087(4) 0.018(4) 0.020(4) 0.039(4)
C145 0.089(4) 0.087(4) 0.082(4) 0.013(4) 0.021(4) 0.043(4)
C147 0.088(5) 0.090(5) 0.079(5) 0.012(5) 0.034(4) 0.035(4)
C148 0.110(4) 0.090(4) 0.090(4) -0.001(4) 0.026(4) 0.040(4)
C149 0.111(4) 0.082(4) 0.087(4) 0.020(4) 0.028(4) 0.028(4)
C151 0.102(4) 0.088(4) 0.088(4) 0.000(4) 0.028(4) 0.043(4)
C152 0.111(4) 0.085(4) 0.091(4) 0.018(4) 0.018(4) 0.035(4)
C153 0.105(4) 0.088(4) 0.089(4) 0.000(4) 0.027(4) 0.043(4)
C154 0.099(3) 0.092(3) 0.092(3) -0.002(3) 0.027(3) 0.045(3)
C155 0.103(4) 0.098(4) 0.096(4) -0.005(3) 0.028(3) 0.042(3)
C156 0.104(4) 0.100(4) 0.097(4) -0.008(4) 0.029(4) 0.044(4)
C157 0.104(4) 0.097(4) 0.095(4) -0.005(4) 0.029(4) 0.043(4)
C158 0.103(4) 0.093(4) 0.092(4) -0.004(4) 0.029(4) 0.044(4)
C159 0.100(4) 0.093(4) 0.091(4) -0.003(4) 0.028(3) 0.044(3)
C160 0.113(5) 0.083(5) 0.089(5) 0.021(4) 0.027(4) 0.029(4)
C161 0.112(4) 0.082(4) 0.089(4) 0.021(4) 0.025(4) 0.031(4)
C162 0.092(4) 0.078(4) 0.078(4) 0.011(4) 0.032(4) 0.036(4)
C163 0.092(5) 0.090(5) 0.088(5) 0.013(5) 0.018(5) 0.043(5)
C164 0.097(4) 0.102(4) 0.097(4) -0.006(4) 0.030(4) 0.037(4)
C165 0.097(4) 0.100(4) 0.094(4) -0.005(4) 0.032(3) 0.037(3)
C166 0.112(5) 0.086(5) 0.094(5) 0.020(5) 0.014(5) 0.035(5)
C167 0.110(6) 0.107(6) 0.104(6) -0.010(6) 0.028(6) 0.043(6)
C168 0.097(5) 0.104(5) 0.099(5) -0.007(4) 0.030(4) 0.037(4)
C169 0.100(4) 0.092(4) 0.094(4) 0.007(4) 0.020(4) 0.047(4)
C170 0.092(5) 0.078(5) 0.088(5) 0.010(4) 0.031(4) 0.033(4)
C172 0.101(4) 0.092(4) 0.094(4) 0.005(4) 0.022(4) 0.046(4)
C173 0.103(4) 0.090(4) 0.094(4) 0.010(4) 0.018(4) 0.045(4)
C175 0.097(5) 0.086(5) 0.089(5) 0.013(4) 0.023(4) 0.034(4)
C176 0.106(7) 0.093(6) 0.094(6) 0.015(6) 0.018(6) 0.026(6)
C177 0.103(6) 0.097(6) 0.092(6) 0.000(6) 0.040(6) 0.018(6)
C178 0.094(6) 0.096(6) 0.094(6) 0.010(6) 0.015(6) 0.040(6)
C179 0.097(6) 0.084(6) 0.095(6) 0.008(6) 0.022(6) 0.038(6)
C180 0.116(12) 0.095(12) 0.108(12) -0.003(12) 0.014(12) 0.002(11)
C181 0.106(6) 0.082(6) 0.088(6) 0.011(6) 0.025(6) 0.035(6)
C182 0.099(6) 0.083(6) 0.087(6) 0.008(6) 0.016(6) 0.038(6)
C183 0.099(3) 0.101(3) 0.095(3) -0.006(3) 0.032(3) 0.036(3)
C184 0.087(6) 0.091(6) 0.092(6) 0.009(6) 0.023(6) 0.038(6)
C185 0.113(7) 0.092(6) 0.086(6) 0.013(6) 0.033(6) 0.015(6)
C186 0.116(12) 0.127(12) 0.093(12) 0.002(12) 0.036(11) 0.010(12)
C187 0.138(12) 0.088(12) 0.106(12) 0.016(11) 0.028(11) 0.027(11)
C188 0.120(6) 0.092(6) 0.095(6) -0.002(6) 0.025(6) 0.037(6)
C189 0.096(6) 0.083(6) 0.095(6) 0.008(6) 0.029(6) 0.025(6)
C190 0.134(13) 0.122(13) 0.119(12) -0.010(12) 0.036(12) -0.008(12)
C191 0.094(6) 0.097(6) 0.086(6) 0.013(6) 0.030(6) 0.031(6)
C192 0.123(7) 0.088(6) 0.092(6) 0.006(6) 0.021(6) 0.019(6)
C193 0.129(12) 0.082(12) 0.116(12) 0.003(11) 0.024(11) 0.035(11)
C194 0.109(12) 0.097(12) 0.117(12) -0.010(12) 0.019(12) 0.004(11)
C195 0.094(6) 0.087(6) 0.094(6) 0.006(6) 0.031(6) 0.039(6)
C196 0.117(12) 0.100(12) 0.121(12) -0.003(12) 0.007(12) 0.008(12)
C197 0.105(12) 0.119(12) 0.094(12) 0.019(11) 0.006(11) 0.029(11)
C198 0.136(12) 0.086(12) 0.110(12) 0.017(11) 0.017(12) 0.031(11)
C199 0.119(12) 0.091(12) 0.130(12) 0.001(12) 0.036(12) 0.011(11)
C200 0.115(12) 0.108(12) 0.134(12) 0.010(12) 0.016(12) 0.033(11)
C201 0.120(12) 0.121(12) 0.098(12) 0.009(12) 0.005(12) 0.036(11)
C202 0.107(12) 0.129(12) 0.115(12) 0.021(12) 0.009(12) 0.035(11)
C203 0.106(12) 0.122(12) 0.096(12) 0.010(12) 0.025(11) 0.015(11)
C204 0.115(12) 0.124(12) 0.128(12) 0.000(12) 0.001(12) 0.038(11)
C205 0.120(7) 0.095(6) 0.092(6) 0.009(6) 0.028(6) 0.006(6)
C206 0.101(6) 0.094(6) 0.097(6) 0.006(6) 0.017(6) 0.042(6)
C207 0.113(12) 0.140(13) 0.123(12) -0.011(12) 0.028(12) 0.033(12)
C208 0.096(5) 0.087(5) 0.091(5) 0.007(5) 0.021(4) 0.043(4)
C209 0.113(12) 0.128(12) 0.074(11) 0.005(11) 0.042(11) 0.013(11)
C210 0.121(7) 0.089(6) 0.095(6) 0.022(6) 0.026(6) 0.024(6)
C211 0.102(12) 0.111(12) 0.122(12) 0.014(12) 0.015(12) 0.027(11)
C212 0.154(13) 0.102(12) 0.114(12) -0.002(12) 0.017(12) 0.006(12)
C213 0.109(6) 0.098(6) 0.102(6) 0.007(6) 0.016(6) 0.047(6)
C214 0.126(12) 0.101(12) 0.125(12) -0.005(12) 0.034(12) 0.006(12)
C215 0.113(12) 0.109(12) 0.128(12) -0.003(12) 0.032(11) 0.044(11)
C216 0.115(12) 0.114(12) 0.115(12) 0.011(12) 0.013(12) 0.007(12)
C217 0.111(12) 0.121(12) 0.099(12) 0.019(12) 0.009(11) 0.021(11)
C218 0.110(12) 0.117(12) 0.125(12) 0.022(12) 0.000(12) 0.039(11)
C219 0.122(12) 0.124(12) 0.125(12) 0.009(12) 0.015(12) 0.048(11)
C220 0.108(12) 0.125(12) 0.116(12) 0.009(12) 0.042(11) 0.027(11)
C221 0.109(12) 0.128(12) 0.113(12) 0.006(12) 0.001(12) 0.042(11)
C222 0.122(12) 0.120(12) 0.136(13) 0.008(12) -0.001(12) 0.044(11)
C223 0.111(12) 0.124(12) 0.125(12) -0.001(12) 0.012(12) 0.049(11)
C224 0.111(12) 0.114(12) 0.125(12) -0.001(12) 0.022(12) 0.020(12)
C225 0.112(12) 0.134(12) 0.117(12) 0.003(12) 0.042(11) 0.029(12)
C226 0.132(13) 0.129(13) 0.114(12) 0.016(12) 0.026(12) -0.003(12)
C227 0.131(12) 0.103(12) 0.124(12) -0.003(12) 0.028(12) 0.008(12)
C228 0.115(12) 0.111(12) 0.118(12) 0.001(12) 0.014(12) 0.007(12)
C229 0.103(6) 0.112(6) 0.105(6) -0.008(6) 0.027(6) 0.035(6)
C230 0.151(13) 0.106(12) 0.123(12) 0.033(12) 0.033(12) 0.010(12)
C231 0.126(12) 0.106(12) 0.121(12) 0.014(12) 0.007(12) 0.042(11)
C232 0.110(12) 0.119(12) 0.126(12) -0.002(12) 0.011(12) 0.026(11)
C233 0.150(13) 0.104(12) 0.117(12) 0.000(12) -0.003(12) 0.014(12)
C234 0.111(12) 0.121(12) 0.130(12) 0.013(12) 0.010(12) 0.024(12)
C235 0.148(13) 0.110(12) 0.123(12) -0.004(12) 0.021(12) -0.004(12)
C236 0.122(12) 0.136(13) 0.120(12) -0.008(12) 0.033(12) 0.027(12)
C237 0.132(12) 0.125(12) 0.134(13) -0.002(12) 0.009(12) 0.051(11)
C238 0.113(12) 0.107(12) 0.134(12) -0.006(12) 0.019(12) 0.032(11)
C239 0.138(13) 0.129(13) 0.123(12) 0.002(12) 0.041(12) -0.003(12)
C240 0.120(12) 0.101(12) 0.115(12) -0.003(12) 0.018(12) 0.032(11)
C241 0.118(12) 0.119(12) 0.133(12) 0.007(12) 0.030(12) 0.000(12)
C242 0.120(7) 0.092(6) 0.100(6) 0.019(6) 0.011(6) 0.030(6)
C243 0.123(12) 0.140(13) 0.126(12) -0.009(12) 0.032(12) 0.032(12)
C244 0.108(7) 0.116(7) 0.105(6) -0.008(6) 0.033(6) 0.025(6)
C245 0.136(12) 0.115(12) 0.125(12) -0.024(12) 0.015(12) 0.038(12)
C246 0.132(12) 0.119(12) 0.120(12) 0.007(12) 0.034(12) -0.015(12)
C247 0.133(12) 0.100(12) 0.111(12) -0.003(12) 0.012(12) 0.037(11)
C248 0.126(12) 0.144(13) 0.126(12) 0.000(12) 0.040(12) 0.018(12)
C249 0.148(13) 0.106(12) 0.126(12) 0.033(12) 0.035(12) 0.017(12)
C250 0.131(12) 0.120(12) 0.121(12) 0.027(12) 0.026(12) 0.003(12)
C251 0.149(13) 0.110(12) 0.112(12) -0.024(12) 0.020(12) 0.038(12)
C252 0.117(12) 0.104(12) 0.132(12) 0.002(12) 0.019(11) 0.051(11)
C253 0.129(12) 0.103(12) 0.130(12) 0.014(12) 0.018(12) 0.002(12)
C254 0.134(12) 0.101(12) 0.115(12) -0.008(12) 0.014(12) 0.031(11)
C255 0.140(13) 0.119(13) 0.108(12) 0.000(12) 0.012(12) -0.008(12)
C256 0.165(14) 0.118(14) 0.129(14) -0.015(13) 0.025(13) 0.028(13)
C257 0.128(12) 0.133(12) 0.133(12) -0.012(12) 0.036(12) 0.042(11)
C258 0.127(12) 0.109(12) 0.124(12) 0.008(12) 0.027(12) 0.035(11)
C259 0.144(13) 0.116(13) 0.135(13) -0.003(12) 0.022(12) -0.003(12)
C260 0.130(12) 0.135(12) 0.136(12) -0.023(12) 0.034(12) 0.045(12)
C261 0.118(12) 0.138(13) 0.126(12) 0.002(12) 0.018(12) 0.033(12)
C262 0.127(12) 0.122(12) 0.136(12) -0.004(12) 0.023(12) 0.053(11)
C263 0.129(12) 0.152(13) 0.127(12) -0.019(12) 0.036(12) 0.020(12)
C264 0.126(12) 0.143(13) 0.134(13) -0.012(12) 0.015(12) 0.026(12)
C265 0.150(13) 0.112(12) 0.123(12) 0.038(12) 0.013(12) 0.021(12)
C266 0.145(13) 0.111(12) 0.124(12) 0.035(12) -0.003(12) 0.024(12)
C267 0.157(13) 0.113(12) 0.132(13) 0.010(12) -0.009(12) 0.028(12)
C268 0.151(13) 0.120(12) 0.122(12) 0.021(12) 0.013(12) 0.028(12)
C269 0.131(12) 0.127(12) 0.136(13) 0.004(12) 0.007(12) 0.029(12)
O46 0.125(9) 0.108(9) 0.089(8) 0.006(8) 0.019(8) 0.006(8)
O49 0.117(8) 0.117(8) 0.116(8) -0.017(8) 0.019(8) 0.041(8)

loop_
_atom_type_symbol
_atom_type_description
_atom_type_scat_dispersion_real
_atom_type_scat_dispersion_imag
_atom_type_scat_source
C C 0.0181 0.0091 'International Tables Vol C Tables 4.2.6.8 and 6.1.1.4'
H H 0.0000 0.0000 'International Tables Vol C Tables 4.2.6.8 and 6.1.1.4'
Bi Bi -4.0111 8.9310 'International Tables Vol C Tables 4.2.6.8 and 6.1.1.4'
Mo Mo -0.0483 2.7339 'International Tables Vol C Tables 4.2.6.8 and 6.1.1.4'
N N 0.0311 0.0180 'International Tables Vol C Tables 4.2.6.8 and 6.1.1.4'
O O 0.0492 0.0322 'International Tables Vol C Tables 4.2.6.8 and 6.1.1.4'

loop_
_geom_angle_atom_site_label_1
_geom_angle_atom_site_label_2
_geom_angle_atom_site_label_3
_geom_angle
_geom_angle_site_symmetry_1
_geom_angle_site_symmetry_3
_geom_angle_publ_flag
Bi3 Bi1 Bi2 124.83(3) . . ?
O3 Bi1 Bi2 109.1(4) . . ?
O3 Bi1 Bi3 39.4(4) . . ?
O3 Bi1 O23 100.1(6) . . ?
O3 Bi1 O28 148.2(6) . . ?
O5 Bi1 Bi2 36.8(4) . . ?
O5 Bi1 Bi3 126.3(4) . . ?
O5 Bi1 O3 137.4(6) . . ?
O5 Bi1 O23 107.4(6) . . ?
O5 Bi1 O28 66.0(6) . . ?
O10 Bi1 Bi2 88.7(5) . . ?
O10 Bi1 Bi3 46.0(5) . . ?
O10 Bi1 O3 73.0(6) . . ?
O10 Bi1 O5 80.3(6) . . ?
O10 Bi1 O23 172.2(6) . . ?
O10 Bi1 O24 96.8(6) . . ?
O10 Bi1 O28 96.4(6) . . ?
O23 Bi1 Bi2 97.0(4) . . ?
O23 Bi1 Bi3 126.3(4) . . ?
O24 Bi1 Bi2 34.1(5) . . ?
O24 Bi1 Bi3 110.1(4) . . ?
O24 Bi1 O3 79.9(6) . . ?
O24 Bi1 O5 70.9(6) . . ?
O24 Bi1 O23 85.2(6) . . ?
O24 Bi1 O28 131.8(6) . . ?
O28 Bi1 Bi2 100.4(4) . . ?
O28 Bi1 Bi3 112.4(4) . . ?
O28 Bi1 O23 87.7(6) . . ?
Bi1 Bi2 Bi16 117.85(3) . . ?
O1 Bi2 Bi1 84.3(5) . . ?
O1 Bi2 Bi16 34.5(5) . . ?
O1 Bi2 O5 79.4(7) . . ?
O1 Bi2 O20 70.5(6) . . ?
O1 Bi2 O24 90.6(6) . . ?
O1 Bi2 O37 83.0(6) . . ?
O5 Bi2 Bi1 39.3(5) . . ?
O5 Bi2 Bi16 110.4(5) . . ?
O5 Bi2 O20 135.2(6) . . ?
O5 Bi2 O37 141.2(6) . . ?
O20 Bi2 Bi1 103.8(4) . . ?
O20 Bi2 Bi16 57.2(4) . . ?
O20 Bi2 O37 67.5(6) . . ?
O24 Bi2 Bi1 34.5(5) . . ?
O24 Bi2 Bi16 113.2(4) . . ?
O24 Bi2 O5 73.7(7) . . ?
O24 Bi2 O20 74.1(6) . . ?
O24 Bi2 O37 141.0(6) . . ?
O37 Bi2 Bi1 166.5(4) . . ?
O37 Bi2 Bi16 49.0(4) . . ?
Bi1 Bi3 Bi9 119.74(3) . . ?
Bi1 Bi3 Bi11 78.29(3) . . ?
Bi11 Bi3 Bi9 60.64(3) . . ?
O3 Bi3 Bi1 42.5(4) . . ?
O3 Bi3 Bi9 88.6(4) . . ?
O3 Bi3 Bi11 35.9(4) . . ?
O3 Bi3 O4 75.1(6) . . ?
O3 Bi3 O6 105.0(6) . . ?
O3 Bi3 O10 68.8(6) . . ?
O3 Bi3 O15 111.1(6) . . ?
O3 Bi3 O22 169.9(6) . . ?
O3 Bi3 O29 83.4(6) . . ?
O4 Bi3 Bi1 117.4(4) . . ?
O4 Bi3 Bi9 37.9(5) . . ?
O4 Bi3 Bi11 39.2(4) . . ?
O4 Bi3 O6 71.9(6) . . ?
O4 Bi3 O10 127.8(6) . . ?
O4 Bi3 O15 65.9(6) . . ?
O4 Bi3 O22 108.2(6) . . ?
O4 Bi3 O29 136.4(6) . . ?
O6 Bi3 Bi1 114.0(4) . . ?
O6 Bi3 Bi9 34.1(4) . . ?
O6 Bi3 Bi11 89.2(4) . . ?
O6 Bi3 O10 82.4(6) . . ?
O6 Bi3 O15 113.0(6) . . ?
O6 Bi3 O22 67.9(6) . . ?
O6 Bi3 O29 151.4(6) . . ?
O10 Bi3 Bi1 37.9(4) . . ?
O10 Bi3 Bi9 104.1(4) . . ?
O10 Bi3 Bi11 98.0(4) . . ?
O10 Bi3 O22 102.5(6) . . ?
O10 Bi3 O29 75.2(6) . . ?
O15 Bi3 Bi1 130.9(4) . . ?
O15 Bi3 Bi9 92.6(4) . . ?
O15 Bi3 Bi11 89.0(4) . . ?
O15 Bi3 O10 163.3(6) . . ?
O15 Bi3 O22 78.7(6) . . ?
O15 Bi3 O29 88.1(6) . . ?
O22 Bi3 Bi1 132.6(4) . . ?
O22 Bi3 Bi9 88.7(4) . . ?
O22 Bi3 Bi11 146.6(4) . . ?
O22 Bi3 O29 99.6(6) . . ?
O29 Bi3 Bi1 54.7(4) . . ?
O29 Bi3 Bi9 171.7(4) . . ?
O29 Bi3 Bi11 111.1(4) . . ?
O1 Bi4 O16 151.7(6) . . ?
O1 Bi4 O21 117.2(6) . . ?
O10 Bi4 O1 98.6(6) . . ?
O10 Bi4 O16 84.9(6) . . ?
O10 Bi4 O21 79.3(6) . . ?
O10 Bi4 O47 83.6(6) . . ?
O16 Bi4 O21 91.2(6) . . ?
O47 Bi4 O1 77.8(6) . . ?
O47 Bi4 O16 74.6(6) . . ?
O47 Bi4 O21 158.7(6) . . ?
Bi17 Bi5 Bi13 70.42(3) . . ?
O11 Bi5 Bi13 155.3(4) . . ?
O11 Bi5 Bi17 86.4(4) . . ?
O11 Bi5 O13 68.1(6) . . ?
O11 Bi5 O17 150.5(6) . . ?
O13 Bi5 Bi13 88.8(4) . . ?
O13 Bi5 Bi17 44.6(4) . . ?
O17 Bi5 Bi13 36.0(4) . . ?
O17 Bi5 Bi17 81.0(4) . . ?
O17 Bi5 O13 117.1(6) . . ?
O20 Bi5 Bi13 111.8(5) . . ?
O20 Bi5 Bi17 124.8(5) . . ?
O20 Bi5 O11 88.3(7) . . ?
O20 Bi5 O13 153.1(6) . . ?
O20 Bi5 O17 77.5(6) . . ?
O20 Bi5 O34 91.2(7) . . ?
O34 Bi5 Bi13 84.7(5) . . ?
O34 Bi5 Bi17 33.9(5) . . ?
O34 Bi5 O11 80.4(7) . . ?
O34 Bi5 O13 73.1(6) . . ?
O34 Bi5 O17 74.3(7) . . ?
O5 Bi6 O21 91.2(7) . . ?
O5 Bi6 O28 75.2(7) . . ?
O5 Bi6 O31 83.4(7) . . ?
O21 Bi6 O28 83.4(7) . . ?
O21 Bi6 O31 81.2(7) . . ?
O31 Bi6 O28 153.3(7) . . ?
O9 Bi7 O12 152.3(7) . . ?
O18 Bi7 O9 82.4(7) . . ?
O18 Bi7 O12 82.3(8) . . ?
O20 Bi7 O9 79.6(7) . . ?
O20 Bi7 O12 80.8(7) . . ?
O20 Bi7 O18 100.7(7) . . ?
O2 Bi8 Bi9 42.1(4) . . ?
O2 Bi8 O16 150.0(6) . . ?
O2 Bi8 O22 103.4(6) . . ?
O6 Bi8 Bi9 32.6(4) . . ?
O6 Bi8 O2 73.9(6) . . ?
O6 Bi8 O7 84.6(7) . . ?
O6 Bi8 O16 82.1(6) . . ?
O6 Bi8 O22 73.3(7) . . ?
O7 Bi8 Bi9 75.5(5) . . ?
O7 Bi8 O2 81.5(7) . . ?
O7 Bi8 O16 78.6(6) . . ?
O7 Bi8 O22 154.7(6) . . ?
O16 Bi8 Bi9 110.5(4) . . ?
O16 Bi8 O22 86.2(6) . . ?
O22 Bi8 Bi9 91.3(4) . . ?
Bi3 Bi9 Bi8 60.95(3) . . ?
Bi11 Bi9 Bi3 58.62(3) . . ?
Bi11 Bi9 Bi8 118.49(3) . . ?
Bi17 Bi9 Bi3 123.68(4) . . ?
Bi17 Bi9 Bi8 134.40(4) . . ?
Bi17 Bi9 Bi11 76.00(3) . . ?
O2 Bi9 Bi3 90.6(4) . . ?
O2 Bi9 Bi8 38.2(4) . . ?
O2 Bi9 Bi11 146.8(4) . . ?
O2 Bi9 Bi17 136.4(4) . . ?
O2 Bi9 O19 76.8(6) . . ?
O4 Bi9 Bi3 36.1(4) . . ?
O4 Bi9 Bi8 92.7(4) . . ?
O4 Bi9 Bi11 38.3(4) . . ?
O4 Bi9 Bi17 114.1(4) . . ?
O4 Bi9 O2 109.4(6) . . ?
O4 Bi9 O8 130.7(6) . . ?
O4 Bi9 O19 63.1(6) . . ?
O6 Bi9 Bi3 35.1(4) . . ?
O6 Bi9 Bi8 31.3(4) . . ?
O6 Bi9 Bi11 88.2(4) . . ?
O6 Bi9 Bi17 123.4(5) . . ?
O6 Bi9 O2 68.7(6) . . ?
O6 Bi9 O4 71.1(6) . . ?
O6 Bi9 O8 88.2(6) . . ?
O6 Bi9 O13 99.2(6) . . ?
O6 Bi9 O19 107.0(6) . . ?
O8 Bi9 Bi3 110.2(4) . . ?
O8 Bi9 Bi8 90.6(4) . . ?
O8 Bi9 Bi11 99.5(4) . . ?
O8 Bi9 Bi17 43.8(4) . . ?
O8 Bi9 O2 103.0(6) . . ?
O8 Bi9 O19 163.2(6) . . ?
O13 Bi9 Bi3 81.0(4) . . ?
O13 Bi9 Bi8 129.1(4) . . ?
O13 Bi9 Bi11 31.0(5) . . ?
O13 Bi9 Bi17 46.2(5) . . ?
O13 Bi9 O2 167.0(6) . . ?
O13 Bi9 O4 69.1(6) . . ?
O13 Bi9 O8 71.1(6) . . ?
O13 Bi9 O19 112.3(6) . . ?
O19 Bi9 Bi3 86.6(4) . . ?
O19 Bi9 Bi8 98.7(4) . . ?
O19 Bi9 Bi11 88.4(4) . . ?
O19 Bi9 Bi17 125.9(4) . . ?
O14 Bi10 Bi14 98.0(5) . . ?
O14 Bi10 O27 100.9(7) . . ?
O14 Bi10 O38 165.6(7) . 2_665 ?
O27 Bi10 Bi14 40.7(5) . . ?
O30 Bi10 Bi14 30.9(5) . . ?
O30 Bi10 O14 85.1(7) . . ?
O30 Bi10 O27 70.9(7) . . ?
O30 Bi10 O38 89.6(7) . 2_665 ?
O30 Bi10 O41 84.4(7) . . ?
O38 Bi10 Bi14 84.0(5) 2_665 . ?
O38 Bi10 O27 90.0(7) 2_665 . ?
O41 Bi10 Bi14 113.4(5) . . ?
O41 Bi10 O14 84.9(7) . . ?
O41 Bi10 O27 153.8(7) . . ?
O41 Bi10 O38 81.3(7) . 2_665 ?
Bi3 Bi11 Bi9 60.74(3) . . ?
Bi15 Bi11 Bi3 63.28(3) . . ?
Bi15 Bi11 Bi9 64.57(3) . . ?
O3 Bi11 Bi3 35.8(4) . . ?
O3 Bi11 Bi9 88.7(4) . . ?
O3 Bi11 Bi15 94.7(5) . . ?
O3 Bi11 O4 73.4(6) . . ?
O3 Bi11 O11 83.9(6) . . ?
O3 Bi11 O32 84.1(6) . . ?
O3 Bi11 O40 143.2(6) . . ?
O3 Bi11 O42 133.7(6) . . ?
O4 Bi11 Bi3 37.6(4) . . ?
O4 Bi11 Bi9 38.6(4) . . ?
O4 Bi11 Bi15 35.2(4) . . ?
O4 Bi11 O11 135.1(6) . . ?
O4 Bi11 O32 65.7(6) . . ?
O4 Bi11 O40 141.2(6) . . ?
O4 Bi11 O42 64.7(6) . . ?
O11 Bi11 Bi3 111.6(4) . . ?
O11 Bi11 Bi9 104.7(4) . . ?
O11 Bi11 Bi15 169.2(4) . . ?
O11 Bi11 O32 150.2(6) . . ?
O11 Bi11 O42 140.6(6) . . ?
O13 Bi11 Bi3 86.2(5) . . ?
O13 Bi11 Bi9 35.2(5) . . ?
O13 Bi11 Bi15 97.2(5) . . ?
O13 Bi11 O3 99.0(7) . . ?
O13 Bi11 O4 73.6(7) . . ?
O13 Bi11 O11 72.5(6) . . ?
O13 Bi11 O32 136.4(6) . . ?
O13 Bi11 O40 85.1(7) . . ?
O13 Bi11 O42 87.7(6) . . ?
O32 Bi11 Bi3 71.2(4) . . ?
O32 Bi11 Bi9 102.2(4) . . ?
O32 Bi11 Bi15 39.4(4) . . ?
O32 Bi11 O42 61.7(6) . . ?
O40 Bi11 Bi3 170.6(5) . . ?
O40 Bi11 Bi9 112.6(4) . . ?
O40 Bi11 Bi15 121.2(4) . . ?
O40 Bi11 O11 62.4(6) . . ?
O40 Bi11 O32 117.7(6) . . ?
O40 Bi11 O42 82.7(6) . . ?
O42 Bi11 Bi3 100.2(4) . . ?
O42 Bi11 Bi9 70.9(4) . . ?
O42 Bi11 Bi15 39.1(4) . . ?
Bi14 Bi12 Bi19 60.30(3) . . ?
O9 Bi12 Bi14 38.2(5) . . ?
O9 Bi12 Bi19 98.4(5) . . ?
O9 Bi12 O11 99.2(7) . . ?
O9 Bi12 O24 90.5(7) . . ?
O9 Bi12 O35 115.0(6) . . ?
O9 Bi12 O39 88.5(7) . . ?
O9 Bi12 O48 69.9(7) . . ?
O11 Bi12 Bi14 137.4(5) . . ?
O11 Bi12 Bi19 162.2(5) . . ?
O11 Bi12 O35 135.3(7) . . ?
O11 Bi12 O39 65.7(6) . . ?
O11 Bi12 O48 159.2(6) . . ?
O24 Bi12 Bi14 97.6(4) . . ?
O24 Bi12 Bi19 96.5(4) . . ?
O24 Bi12 O11 80.6(6) . . ?
O24 Bi12 O35 124.6(6) . . ?
O24 Bi12 O39 145.6(6) . . ?
O24 Bi12 O48 81.9(6) . . ?
O35 Bi12 Bi14 80.4(4) . . ?
O35 Bi12 Bi19 35.1(5) . . ?
O39 Bi12 Bi14 102.6(4) . . ?
O39 Bi12 Bi19 117.7(5) . . ?
O39 Bi12 O35 86.3(7) . . ?
O48 Bi12 Bi14 35.5(4) . . ?
O48 Bi12 Bi19 32.3(4) . . ?
O48 Bi12 O35 64.9(6) . . ?
O48 Bi12 O39 129.3(6) . . ?
Bi18 Bi13 Bi5 61.63(3) . . ?
O7 Bi13 Bi5 116.4(4) . . ?
O7 Bi13 Bi18 167.9(4) . . ?
O7 Bi13 O44 101.8(6) . . ?
O8 Bi13 Bi5 59.4(5) . . ?
O8 Bi13 Bi18 80.6(5) . . ?
O8 Bi13 O7 88.3(7) . . ?
O8 Bi13 O17 87.7(7) . . ?
O8 Bi13 O26 91.6(7) . . ?
O8 Bi13 O44 146.3(6) . . ?
O8 Bi13 O47 82.7(7) . . ?
O17 Bi13 Bi5 39.9(5) . . ?
O17 Bi13 Bi18 33.3(4) . . ?
O17 Bi13 O7 151.8(6) . . ?
O17 Bi13 O26 68.6(7) . . ?
O17 Bi13 O44 68.3(6) . . ?
O17 Bi13 O47 77.4(6) . . ?
O26 Bi13 Bi5 97.9(5) . . ?
O26 Bi13 Bi18 37.3(5) . . ?
O26 Bi13 O7 139.4(6) . . ?
O26 Bi13 O44 100.6(6) . . ?
O44 Bi13 Bi5 87.6(4) . . ?
O44 Bi13 Bi18 90.2(4) . . ?
O47 Bi13 Bi5 50.4(4) . . ?
O47 Bi13 Bi18 108.6(4) . . ?
O47 Bi13 O7 74.4(6) . . ?
O47 Bi13 O26 145.8(6) . . ?
O47 Bi13 O44 69.5(6) . . ?
Bi10 Bi14 Bi12 121.94(4) . . ?
Bi10 Bi14 Bi19 107.85(4) . . ?
Bi12 Bi14 Bi19 61.41(3) . . ?
O9 Bi14 Bi10 110.8(5) . . ?
O9 Bi14 Bi12 34.2(5) . . ?
O9 Bi14 Bi19 95.5(5) . . ?
O9 Bi14 O27 142.3(6) . . ?
O9 Bi14 O33 114.4(7) . . ?
O27 Bi14 Bi10 44.7(5) . . ?
O27 Bi14 Bi12 124.6(5) . . ?
O27 Bi14 Bi19 73.7(5) . . ?
O27 Bi14 O33 79.7(7) . . ?
O30 Bi14 Bi10 31.0(5) . . ?
O30 Bi14 Bi12 101.7(5) . . ?
O30 Bi14 Bi19 121.5(5) . . ?
O30 Bi14 O9 81.2(7) . . ?
O30 Bi14 O27 74.8(7) . . ?
O30 Bi14 O33 152.4(7) . . ?
O30 Bi14 O48 99.1(7) . . ?
O33 Bi14 Bi10 124.4(5) . . ?
O33 Bi14 Bi12 84.1(5) . . ?
O33 Bi14 Bi19 38.6(5) . . ?
O48 Bi14 Bi10 98.6(5) . . ?
O48 Bi14 Bi12 42.6(5) . . ?
O48 Bi14 Bi19 29.2(5) . . ?
O48 Bi14 O9 72.8(7) . . ?
O48 Bi14 O27 82.7(7) . . ?
O48 Bi14 O33 66.8(7) . . ?
O4 Bi15 Bi11 39.7(5) . . ?
O4 Bi15 O15 71.7(7) . . ?
O4 Bi15 O19 71.6(7) . . ?
O4 Bi15 O32 78.2(7) . . ?
O4 Bi15 O42 78.3(7) . . ?
O4 Bi15 C24 106.8(8) . . ?
O15 Bi15 Bi11 93.8(5) . . ?
O15 Bi15 O19 105.3(6) . . ?
O15 Bi15 C24 163.7(8) . . ?
O19 Bi15 Bi11 96.4(5) . . ?
O19 Bi15 C24 89.1(8) . . ?
O32 Bi15 Bi11 49.8(5) . . ?
O32 Bi15 O15 78.7(7) . . ?
O32 Bi15 O19 146.1(7) . . ?
O32 Bi15 C24 85.1(8) . . ?
O42 Bi15 Bi11 50.8(5) . . ?
O42 Bi15 O15 144.6(7) . . ?
O42 Bi15 O19 81.8(7) . . ?
O42 Bi15 O32 77.2(7) . . ?
O42 Bi15 C24 28.6(7) . . ?
C24 Bi15 Bi11 76.8(6) . . ?
O1 Bi16 Bi2 32.0(4) . . ?
O1 Bi16 O17 82.6(6) . . ?
O1 Bi16 O25 144.4(7) . . ?
O1 Bi16 N2 81.2(7) . . ?
O1 Bi16 N3 142.6(7) . . ?
O17 Bi16 Bi2 95.8(4) . . ?
O17 Bi16 O25 64.6(6) . . ?
O17 Bi16 N2 157.0(7) . . ?
O17 Bi16 N3 126.0(7) . . ?
O25 Bi16 Bi2 134.0(5) . . ?
O25 Bi16 N3 72.4(7) . . ?
O44 Bi16 Bi2 114.8(5) . . ?
O44 Bi16 O1 83.4(7) . . ?
O44 Bi16 O17 76.6(7) . . ?
O44 Bi16 O25 101.1(7) . . ?
O44 Bi16 N2 85.3(8) . . ?
O44 Bi16 N3 81.5(8) . . ?
N2 Bi16 Bi2 78.9(6) . . ?
N2 Bi16 O25 134.1(8) . . ?
N2 Bi16 N3 63.6(8) . . ?
N3 Bi16 Bi2 138.1(5) . . ?
Bi9 Bi17 Bi5 75.13(3) . . ?
O8 Bi17 Bi5 61.0(4) . . ?
O8 Bi17 Bi9 45.2(5) . . ?
O8 Bi17 O13 69.2(6) . . ?
O13 Bi17 Bi5 50.5(4) . . ?
O13 Bi17 Bi9 42.3(4) . . ?
O34 Bi17 Bi5 34.9(5) . . ?
O34 Bi17 Bi9 110.1(5) . . ?
O34 Bi17 O8 87.1(6) . . ?
O34 Bi17 O13 79.5(7) . . ?
O34 Bi17 O36 80.2(7) . . ?
O34 Bi17 O43 79.5(7) . . ?
O36 Bi17 Bi5 105.2(5) . . ?
O36 Bi17 Bi9 136.3(6) . . ?
O36 Bi17 O8 95.6(7) . . ?
O36 Bi17 O13 155.1(7) . . ?
O43 Bi17 Bi5 102.9(5) . . ?
O43 Bi17 Bi9 131.9(5) . . ?
O43 Bi17 O8 163.7(7) . . ?
O43 Bi17 O13 99.0(7) . . ?
O43 Bi17 O36 91.3(8) . . ?
O12 Bi18 Bi13 132.1(5) . . ?
O12 Bi18 O34 80.4(6) . . ?
O12 Bi18 O36 123.1(7) . . ?
O12 Bi18 O46 97.4(7) . . ?
O17 Bi18 Bi13 34.1(4) . . ?
O17 Bi18 O12 98.1(7) . . ?
O17 Bi18 O25 75.1(7) . . ?
O17 Bi18 O26 73.0(7) . . ?
O17 Bi18 O34 69.9(6) . . ?
O17 Bi18 O36 108.3(7) . . ?
O17 Bi18 O46 154.7(8) . . ?
O25 Bi18 Bi13 85.8(6) . . ?
O25 Bi18 O12 80.6(7) . . ?
O25 Bi18 O26 83.7(8) . . ?
O25 Bi18 O34 137.0(7) . . ?
O25 Bi18 O36 154.1(7) . . ?
O25 Bi18 O46 87.9(8) . . ?
O26 Bi18 Bi13 41.0(5) . . ?
O26 Bi18 O12 163.6(7) . . ?
O26 Bi18 O34 108.3(7) . . ?
O26 Bi18 O36 73.3(7) . . ?
O26 Bi18 O46 86.8(8) . . ?
O34 Bi18 Bi13 79.1(4) . . ?
O34 Bi18 O36 64.0(6) . . ?
O34 Bi18 O46 132.6(7) . . ?
O36 Bi18 Bi13 84.5(5) . . ?
O46 Bi18 Bi13 127.9(6) . . ?
O46 Bi18 O36 79.2(7) . . ?
Bi14 Bi19 Bi12 58.29(3) . . ?
O23 Bi19 Bi12 64.9(5) . . ?
O23 Bi19 Bi14 111.6(5) . . ?
O33 Bi19 Bi12 86.2(5) . . ?
O33 Bi19 Bi14 45.7(5) . . ?
O33 Bi19 O23 151.1(7) . . ?
O35 Bi19 Bi12 48.1(6) . . ?
O35 Bi19 Bi14 87.2(6) . . ?
O35 Bi19 O23 81.4(7) . . ?
O35 Bi19 O33 80.0(8) . . ?
O48 Bi19 Bi12 39.6(5) . . ?
O48 Bi19 Bi14 29.9(5) . . ?
O48 Bi19 O23 81.8(7) . . ?
O48 Bi19 O33 74.6(7) . . ?
O48 Bi19 O35 84.1(8) . . ?
O11 Bi20 O18 90.0(7) . . ?
O11 Bi20 O39 75.0(7) . . ?
O11 Bi20 O43 113.0(6) . . ?
O11 Bi20 O49 159.6(7) . . ?
O18 Bi20 O43 114.3(6) . . ?
O18 Bi20 O49 97.7(7) . . ?
O39 Bi20 O18 79.7(7) . . ?
O39 Bi20 O43 163.0(7) . . ?
O39 Bi20 O49 87.9(8) . . ?
O40 Bi20 O11 79.5(7) . . ?
O40 Bi20 O18 162.5(7) . . ?
O40 Bi20 O39 84.0(8) . . ?
O40 Bi20 O43 82.9(7) . . ?
O40 Bi20 O49 88.1(7) . . ?
O43 Bi20 O49 80.9(7) . . ?
O37 Mo1 O38 106.7(9) . . ?
O37 Mo1 O41 110.8(9) . . ?
O38 Mo1 O41 115.1(9) . . ?
O45 Mo1 O37 110.6(11) . . ?
O45 Mo1 O38 108.8(11) . . ?
O45 Mo1 O41 104.7(10) . . ?
Bi2 O1 Bi4 125.1(8) . . ?
Bi2 O1 Bi16 113.5(8) . . ?
Bi16 O1 Bi4 119.3(7) . . ?
Bi8 O2 Bi9 99.8(6) . . ?
C6 O2 Bi8 122.7(17) . . ?
C6 O2 Bi9 136.0(17) . . ?
Bi3 O3 Bi1 98.1(6) . . ?
Bi3 O3 Bi11 108.3(7) . . ?
Bi11 O3 Bi1 153.3(8) . . ?
Bi3 O4 Bi9 105.9(7) . . ?
Bi3 O4 Bi11 103.2(6) . . ?
Bi11 O4 Bi9 103.2(7) . . ?
Bi15 O4 Bi3 118.0(8) . . ?
Bi15 O4 Bi9 119.3(7) . . ?
Bi15 O4 Bi11 105.1(7) . . ?
Bi2 O5 Bi1 103.9(7) . . ?
Bi6 O5 Bi1 116.7(8) . . ?
Bi6 O5 Bi2 138.6(9) . . ?
Bi8 O6 Bi3 116.4(7) . . ?
Bi8 O6 Bi9 116.1(7) . . ?
Bi9 O6 Bi3 110.8(7) . . ?
Bi8 O7 Bi13 134.0(8) . . ?
C59 O7 Bi8 108.8(17) . . ?
C59 O7 Bi13 116.5(17) . . ?
Bi13 O8 Bi9 131.8(9) . . ?
Bi13 O8 Bi17 136.2(9) . . ?
Bi17 O8 Bi9 91.0(6) . . ?
Bi7 O9 Bi14 120.6(8) . . ?
Bi12 O9 Bi7 131.4(8) . . ?
Bi12 O9 Bi14 107.5(8) . . ?
Bi1 O10 Bi3 96.1(6) . . ?
Bi4 O10 Bi1 125.9(8) . . ?
Bi4 O10 Bi3 136.7(7) . . ?
Bi5 O11 Bi11 96.6(6) . . ?
Bi12 O11 Bi5 112.1(7) . . ?
Bi12 O11 Bi11 109.0(7) . . ?
Bi20 O11 Bi5 116.4(8) . . ?
Bi20 O11 Bi11 106.6(7) . . ?
Bi20 O11 Bi12 114.2(7) . . ?
Bi7 O12 Bi18 133.2(9) . . ?
C14 O12 Bi7 120.0(14) . . ?
C14 O12 Bi18 106.5(13) . . ?
Bi9 O13 Bi5 114.4(7) . . ?
Bi9 O13 Bi17 91.5(6) . . ?
Bi11 O13 Bi5 99.7(6) . . ?
Bi11 O13 Bi9 113.8(8) . . ?
Bi11 O13 Bi17 148.7(9) . . ?
Bi17 O13 Bi5 84.9(6) . . ?
C5 O14 Bi10 119.2(18) . . ?
Bi15 O15 Bi3 103.9(7) . . ?
C2 O15 Bi3 131.4(17) . . ?
C2 O15 Bi15 123.6(17) . . ?
Bi8 O16 Bi4 135.2(8) . . ?
C3 O16 Bi4 121.0(17) . . ?
C3 O16 Bi8 103.5(16) . . ?
Bi13 O17 Bi5 104.1(7) . . ?
Bi13 O17 Bi16 112.7(8) . . ?
Bi16 O17 Bi5 107.2(6) . . ?
Bi18 O17 Bi5 109.2(7) . . ?
Bi18 O17 Bi13 112.6(7) . . ?
Bi18 O17 Bi16 110.5(8) . . ?
Bi7 O18 Bi20 130.1(9) . . ?
C61 O18 Bi7 125.5(15) . . ?
C61 O18 Bi20 104.2(14) . . ?
Bi15 O19 Bi9 104.5(7) . . ?
C26 O19 Bi9 135.6(18) . . ?
C26 O19 Bi15 118.4(17) . . ?
Bi5 O20 Bi2 102.5(7) . . ?
Bi7 O20 Bi2 108.2(7) . . ?
Bi7 O20 Bi5 140.0(9) . . ?
Bi6 O21 Bi4 103.2(7) . . ?
C33 O21 Bi4 140.4(17) . . ?
C33 O21 Bi6 107.3(16) . . ?
Bi8 O22 Bi3 100.4(7) . . ?
C22 O22 Bi3 138.4(18) . . ?
C22 O22 Bi8 119.4(18) . . ?
Bi19 O23 Bi1 140.2(9) . . ?
C1 O23 Bi1 110.4(16) . . ?
C1 O23 Bi19 109.3(17) . . ?
Bi1 O24 Bi12 119.4(8) . . ?
Bi2 O24 Bi1 111.4(7) . . ?
Bi2 O24 Bi12 117.8(8) . . ?
Bi18 O25 Bi16 103.0(8) . . ?
C42 O25 Bi16 132.0(16) . . ?
C42 O25 Bi18 124.8(16) . . ?
Bi18 O26 Bi13 101.7(8) . . ?
C20 O26 Bi13 123(2) . . ?
C20 O26 Bi18 134(2) . . ?
Bi14 O27 Bi10 94.6(7) . . ?
C78 O27 Bi10 133.5(16) . . ?
C78 O27 Bi14 123.2(16) . . ?
Bi6 O28 Bi1 99.4(7) . . ?
C16 O28 Bi1 138.0(15) . . ?
C16 O28 Bi6 122.6(15) . . ?
C13 O29 Bi3 152(2) . . ?
Bi14 O30 Bi10 118.1(9) . . ?
C19 O31 Bi6 121.5(14) . . ?
Bi15 O32 Bi11 90.8(7) . . ?
C15 O32 Bi11 146.3(18) . . ?
C15 O32 Bi15 113.6(17) . . ?
Bi19 O33 Bi14 95.7(7) . . ?
C136 O33 Bi14 141.7(17) . . ?
C136 O33 Bi19 121.2(16) . . ?
Bi5 O34 Bi18 102.5(7) . . ?
Bi17 O34 Bi5 111.2(8) . . ?
Bi17 O34 Bi18 104.7(7) . . ?
Bi19 O35 Bi12 96.7(8) . . ?
C97 O35 Bi12 135(2) . . ?
C97 O35 Bi19 125(2) . . ?
Bi17 O36 Bi18 101.3(7) . . ?
C10 O36 Bi17 118.5(19) . . ?
C10 O36 Bi18 140(2) . . ?
Mo1 O37 Bi2 133.6(9) . . ?
Mo1 O38 Bi10 139.7(10) . 2_665 ?
Bi20 O39 Bi12 100.8(7) . . ?
C159 O39 Bi12 129.8(16) . . ?
C159 O39 Bi20 129.3(17) . . ?
Bi20 O40 Bi11 107.9(8) . . ?
C44 O40 Bi11 128.8(18) . . ?
C44 O40 Bi20 123.2(19) . . ?
Mo1 O41 Bi10 128.8(10) . . ?
Bi15 O42 Bi11 90.1(6) . . ?
C24 O42 Bi11 149.3(18) . . ?
C24 O42 Bi15 101.7(17) . . ?
Bi17 O43 Bi20 104.0(7) . . ?
C144 O43 Bi17 113.4(19) . . ?
C144 O43 Bi20 139.0(19) . . ?
Bi16 O44 Bi13 102.3(7) . . ?
Bi4 O47 Bi13 137.7(8) . . ?
Bi14 O48 Bi12 101.9(8) . . ?
Bi19 O48 Bi12 108.1(8) . . ?
Bi19 O48 Bi14 120.9(8) . . ?
C13 N1 C91 121(3) . . ?
C13 N1 C113 121(3) . . ?
C91 N1 C113 118(3) . . ?
Bi16 N2 H2A 106.9 . . ?
Bi16 N2 H2B 106.9 . . ?
H2A N2 H2B 106.7 . . ?
C175 N2 Bi16 122(2) . . ?
C175 N2 H2A 106.9 . . ?
C175 N2 H2B 106.9 . . ?
Bi16 N3 H3A 109.3 . . ?
Bi16 N3 H3B 109.3 . . ?
H3A N3 H3B 107.9 . . ?
C176 N3 Bi16 112(2) . . ?
C176 N3 H3A 109.3 . . ?
C176 N3 H3B 109.3 . . ?
O23 C1 C4 120(3) . . ?
C123 C1 O23 122(3) . . ?
C123 C1 C4 118(3) . . ?
O15 C2 C18 116(3) . . ?
C129 C2 O15 121(3) . . ?
C129 C2 C18 123(3) . . ?
O16 C3 C7 125(3) . . ?
O16 C3 C45 120(3) . . ?
C7 C3 C45 115(3) . . ?
C1 C4 C126 120(3) . . ?
C99 C4 C1 122(3) . . ?
C99 C4 C126 118(3) . . ?
O14 C5 C120 121(3) . . ?
O14 C5 C162 120(3) . . ?
C162 C5 C120 120(3) . . ?
C30 C6 O2 117(3) . . ?
C30 C6 C73 121(3) . . ?
C73 C6 O2 122(3) . . ?
C3 C7 C58 121(3) . . ?
C25 C7 C3 123(3) . . ?
C25 C7 C58 116(3) . . ?
H8A C8 H8B 107.6 . . ?
C38 C8 H8A 108.7 . . ?
C38 C8 H8B 108.7 . . ?
C38 C8 C128 114(3) . . ?
C128 C8 H8A 108.7 . . ?
C128 C8 H8B 108.7 . . ?
C19 C9 C76 120(3) . . ?
C108 C9 C19 118(3) . . ?
C108 C9 C76 122(3) . . ?
O36 C10 C29 118(3) . . ?
O36 C10 C38 122(3) . . ?
C38 C10 C29 119(3) . . ?
C56 C11 H11 118.5 . . ?
C56 C11 C120 123(3) . . ?
C120 C11 H11 118.5 . . ?
C23 C12 C116 116(3) . . ?
C26 C12 C23 122(3) . . ?
C26 C12 C116 122(3) . . ?
O29 C13 N1 130(3) . . ?
O29 C13 H13 114.9 . . ?
N1 C13 H13 114.9 . . ?
C124 C14 O12 121(2) . . ?
C124 C14 C86 120.0 . . ?
C86 C14 O12 119(2) . . ?
C14 C124 C36 124(2) . . ?
C134 C124 C14 120.0 . . ?
C134 C124 C36 115(2) . . ?
C124 C134 H134 120.0 . . ?
C146 C134 C124 120.0 . . ?
C146 C134 H134 120.0 . . ?
C134 C146 C150 120.0 . . ?
C134 C146 C192 117.6(14) . . ?
C150 C146 C192 122.4(14) . . ?
C146 C150 H150 120.0 . . ?
C86 C150 C146 120.0 . . ?
C86 C150 H150 120.0 . . ?
C14 C86 C132 125(2) . . ?
C150 C86 C14 120.0 . . ?
C150 C86 C132 115(2) . . ?
O32 C15 C49 118(3) . . ?
C40 C15 O32 120(3) . . ?
C40 C15 C49 122(3) . . ?
O28 C16 C32 123(3) . . ?
O28 C16 C37 121(3) . . ?
C32 C16 C37 116(3) . . ?
C18 C17 H17 117.6 . . ?
C103 C17 H17 117.6 . . ?
C103 C17 C18 125(3) . . ?
C2 C18 C115 123(3) . . ?
C17 C18 C2 114(3) . . ?
C17 C18 C115 122(3) . . ?
O31 C19 C9 119(3) . . ?
O31 C19 C21 120(3) . . ?
C21 C19 C9 121(3) . . ?
C39 C20 O26 116(3) . . ?
C39 C20 C133 123(3) . . ?
C133 C20 O26 121(3) . . ?
C19 C21 C104 124(3) . . ?
C109 C21 C19 118(3) . . ?
C109 C21 C104 117(3) . . ?
O22 C22 C51 121(3) . . ?
O22 C22 C62 123(3) . . ?
C62 C22 C51 117(3) . . ?
C12 C23 H23 120.1 . . ?
C12 C23 C87 120(3) . . ?
C87 C23 H23 120.1 . . ?
O42 C24 Bi15 49.7(13) . . ?
O42 C24 C84 120(3) . . ?
C52 C24 Bi15 111(2) . . ?
C52 C24 O42 117(3) . . ?
C52 C24 C84 122(3) . . ?
C84 C24 Bi15 112(2) . . ?
C7 C25 H25 118.8 . . ?
C105 C25 C7 122(3) . . ?
C105 C25 H25 118.8 . . ?
O19 C26 C43 120(3) . . ?
C12 C26 O19 120(3) . . ?
C12 C26 C43 119(3) . . ?
H27A C27 H27B 107.1 . . ?
C107 C27 H27A 107.8 . . ?
C107 C27 H27B 107.8 . . ?
C123 C27 H27A 107.8 . . ?
C123 C27 H27B 107.8 . . ?
C123 C27 C107 118(3) . . ?
C33 C28 C104 121(3) . . ?
C41 C28 C33 116(3) . . ?
C41 C28 C104 123(3) . . ?
C68 C29 C10 123(3) . . ?
C149 C29 C10 118(4) . . ?
C149 C29 C68 119(4) . . ?
C6 C30 C47 119(3) . . ?
C6 C30 C116 123(3) . . ?
C47 C30 C116 117(3) . . ?
H31A C31 H31B 107.3 . . ?
C40 C31 H31A 108.1 . . ?
C40 C31 H31B 108.1 . . ?
C129 C31 H31A 108.1 . . ?
C129 C31 H31B 108.1 . . ?
C129 C31 C40 117(3) . . ?
C16 C32 C126 118(3) . . ?
C127 C32 C16 120(3) . . ?
C127 C32 C126 122(3) . . ?
C28 C33 O21 122(3) . . ?
C28 C33 C90 123(3) . . ?
C90 C33 O21 115(3) . . ?
H35A C35 H35B 107.3 . . ?
C45 C35 H35A 108.1 . . ?
C45 C35 H35B 108.1 . . ?
C46 C35 H35A 108.1 . . ?
C46 C35 H35B 108.1 . . ?
C46 C35 C45 117(3) . . ?
C124 C36 H36 122.6 . . ?
C124 C36 C75 115(3) . . ?
C75 C36 H36 122.6 . . ?
C16 C37 C55 120(3) . . ?
C74 C37 C16 124(3) . . ?
C74 C37 C55 116(3) . . ?
C8 C38 C10 117(3) . . ?
C161 C38 C8 125(4) . . ?
C161 C38 C10 117(4) . . ?
C20 C39 C68 124(3) . . ?
C20 C39 C112 117(3) . . ?
C112 C39 C68 119(3) . . ?
C15 C40 C31 119(3) . . ?
C15 C40 C79 118(3) . . ?
C79 C40 C31 123(3) . . ?
C28 C41 H41 117.3 . . ?
C28 C41 C81 125(3) . . ?
C81 C41 H41 117.3 . . ?
C75 C42 O25 122.1(19) . . ?
C75 C42 C80 120.0 . . ?
C80 C42 O25 116.9(18) . . ?
C42 C75 C36 121(2) . . ?
C88 C75 C36 119(2) . . ?
C88 C75 C42 120.0 . . ?
C75 C88 H88 120.0 . . ?
C174 C88 C75 120.0 . . ?
C174 C88 H88 120.0 . . ?
C88 C174 C205 113.9(13) . . ?
C143 C174 C88 120.0 . . ?
C143 C174 C205 125.4(13) . . ?
C174 C143 H143 120.0 . . ?
C174 C143 C80 120.0 . . ?
C80 C143 H143 120.0 . . ?
C42 C80 C70 121.9(19) . . ?
C143 C80 C42 120.0 . . ?
C143 C80 C70 118.0(19) . . ?
C26 C43 C67 118(3) . . ?
C26 C43 C85 122(3) . . ?
C67 C43 C85 121(3) . . ?
O40 C44 C69 118(3) . . ?
C94 C44 O40 120(3) . . ?
C94 C44 C69 122(3) . . ?
C3 C45 C35 122(3) . . ?
C65 C45 C3 120(3) . . ?
C65 C45 C35 118(3) . . ?
C59 C46 C35 126(3) . . ?
C59 C46 C106 117(3) . . ?
C106 C46 C35 116(3) . . ?
C30 C47 H47 120.5 . . ?
C63 C47 C30 119(3) . . ?
C63 C47 H47 120.5 . . ?
C59 C48 C64 118(3) . . ?
C59 C48 C89 124(3) . . ?
C64 C48 C89 118(3) . . ?
C15 C49 C50 120(3) . . ?
C72 C49 C15 115(3) . . ?
C72 C49 C50 125(3) . . ?
C49 C50 H50A 108.5 . . ?
C49 C50 H50B 108.5 . . ?
H50A C50 H50B 107.5 . . ?
C84 C50 C49 115(3) . . ?
C84 C50 H50A 108.5 . . ?
C84 C50 H50B 108.5 . . ?
C22 C51 C115 122(3) . . ?
C142 C51 C22 118(3) . . ?
C142 C51 C115 119(3) . . ?
C24 C52 C85 122(3) . . ?
C24 C52 C145 116(3) . . ?
C145 C52 C85 122(3) . . ?
C61 C53 C131 110(3) . . ?
C61 C53 C132 130(4) . . ?
C132 C53 C131 120(3) . . ?
C56 C54 H54 119.6 . . ?
C56 C54 C162 121(3) . . ?
C162 C54 H54 119.6 . . ?
C37 C55 H55A 107.2 . . ?
C37 C55 H55B 107.2 . . ?
H55A C55 H55B 106.8 . . ?
C90 C55 C37 121(3) . . ?
C90 C55 H55A 107.2 . . ?
C90 C55 H55B 107.2 . . ?
C11 C56 C54 121(2) . . ?
C11 C56 C181 117(2) . . ?
C54 C56 C181 122(2) . . ?
C81 C57 H57 118.9 . . ?
C81 C57 C90 122(3) . . ?
C90 C57 H57 118.9 . . ?
C7 C58 H58A 108.0 . . ?
C7 C58 H58B 108.0 . . ?
H58A C58 H58B 107.2 . . ?
C62 C58 C7 117(2) . . ?
C62 C58 H58A 108.0 . . ?
C62 C58 H58B 108.0 . . ?
O7 C59 C46 119(3) . . ?
C48 C59 O7 117(3) . . ?
C48 C59 C46 125(3) . . ?
C107 C60 H60 124.4 . . ?
C107 C60 C168 111(3) . . ?
C168 C60 H60 124.4 . . ?
C53 C61 O18 112(3) . . ?
C153 C61 O18 117(3) . . ?
C153 C61 C53 131(4) . . ?
C22 C62 C58 124(3) . . ?
C121 C62 C22 121(3) . . ?
C121 C62 C58 115(3) . . ?
C47 C63 C71 116.5(19) . . ?
C135 C63 C47 118(2) . . ?
C135 C63 C71 125(2) . . ?
C48 C64 H64 118.7 . . ?
C147 C64 C48 123(3) . . ?
C147 C64 H64 118.7 . . ?
C45 C65 H65 118.3 . . ?
C45 C65 C105 123(3) . . ?
C105 C65 H65 118.3 . . ?
C43 C67 H67 118.9 . . ?
C87 C67 C43 122(3) . . ?
C87 C67 H67 118.9 . . ?
C29 C68 C39 117(3) . . ?
C29 C68 H68A 108.1 . . ?
C29 C68 H68B 108.1 . . ?
C39 C68 H68A 108.1 . . ?
C39 C68 H68B 108.1 . . ?
H68A C68 H68B 107.3 . . ?
C82 C69 C44 122(3) . . ?
C82 C69 C173 125(3) . . ?
C173 C69 C44 113(3) . . ?
C80 C70 H70A 107.7 . . ?
C80 C70 H70B 107.7 . . ?
H70A C70 H70B 107.1 . . ?
C133 C70 C80 118(3) . . ?
C133 C70 H70A 107.7 . . ?
C133 C70 H70B 107.7 . . ?
C186 C71 C63 109.4(7) . . ?
C203 C71 C63 109.7(7) . . ?
C203 C71 C186 109.3(7) . . ?
C203 C71 C209 109.4(7) . . ?
C209 C71 C63 109.8(7) . . ?
C209 C71 C186 109.2(7) . . ?
C49 C72 H72 116.9 . . ?
C95 C72 C49 126(3) . . ?
C95 C72 H72 116.9 . . ?
C6 C73 C89 123(3) . . ?
C135 C73 C6 118(3) . . ?
C135 C73 C89 119(3) . . ?
C37 C74 H74 120.8 . . ?
C37 C74 C170 118(3) . . ?
C170 C74 H74 120.8 . . ?
C9 C76 H76A 109.7 . . ?
C9 C76 H76B 109.7 . . ?
C9 C76 C120 110(3) . . ?
H76A C76 H76B 108.2 . . ?
C120 C76 H76A 109.7 . . ?
C120 C76 H76B 109.7 . . ?
H77A C77 H77B 107.7 . . ?
C34 C77 H77A 108.9 . . ?
C34 C77 H77B 108.9 . . ?
C141 C77 H77A 108.9 . . ?
C141 C77 H77B 108.9 . . ?
C141 C77 C34 113(2) . . ?
C34 C78 O27 121.4(17) . . ?
C34 C78 C117 120.0 . . ?
C117 C78 O27 118.1(17) . . ?
C78 C34 C77 119.1(19) . . ?
C66 C34 C77 120.8(19) . . ?
C66 C34 C78 120.0 . . ?
C34 C66 H66 120.0 . . ?
C171 C66 C34 120.0 . . ?
C171 C66 H66 120.0 . . ?
C66 C171 C122 120.0 . . ?
C66 C171 C177 122.0(12) . . ?
C122 C171 C177 118.0(12) . . ?
C171 C122 H122 120.0 . . ?
C171 C122 C117 120.0 . . ?
C117 C122 H122 120.0 . . ?
C78 C117 C119 124.1(19) . . ?
C122 C117 C78 120.0 . . ?
C122 C117 C119 115.2(19) . . ?
C40 C79 H79 119.4 . . ?
C95 C79 C40 121(3) . . ?
C95 C79 H79 119.4 . . ?
C41 C81 C179 122(2) . . ?
C57 C81 C41 116(2) . . ?
C57 C81 C179 122(2) . . ?
C69 C82 H82A 108.8 . . ?
C69 C82 H82B 108.8 . . ?
C69 C82 C83 114(3) . . ?
H82A C82 H82B 107.7 . . ?
C83 C82 H82A 108.8 . . ?
C83 C82 H82B 108.8 . . ?
C111 C83 C82 120(3) . . ?
C111 C83 C144 118(3) . . ?
C144 C83 C82 122(3) . . ?
C24 C84 C50 122(3) . . ?
C92 C84 C24 115(3) . . ?
C92 C84 C50 123(3) . . ?
C43 C85 C52 113(3) . . ?
C43 C85 H85A 108.9 . . ?
C43 C85 H85B 108.9 . . ?
C52 C85 H85A 108.9 . . ?
C52 C85 H85B 108.9 . . ?
H85A C85 H85B 107.7 . . ?
C23 C87 C114 123(2) . . ?
C67 C87 C23 118(2) . . ?
C67 C87 C114 118(2) . . ?
C48 C89 C73 113(3) . . ?
C48 C89 H89A 108.9 . . ?
C48 C89 H89B 108.9 . . ?
C73 C89 H89A 108.9 . . ?
C73 C89 H89B 108.9 . . ?
H89A C89 H89B 107.7 . . ?
C33 C90 C55 126(3) . . ?
C33 C90 C57 117(3) . . ?
C57 C90 C55 118(3) . . ?
N1 C91 H91A 109.5 . . ?
N1 C91 H91B 109.5 . . ?
N1 C91 H91C 109.5 . . ?
H91A C91 H91B 109.5 . . ?
H91A C91 H91C 109.5 . . ?
H91B C91 H91C 109.5 . . ?
C84 C92 H92 117.7 . . ?
C163 C92 C84 125(3) . . ?
C163 C92 H92 117.7 . . ?
C98 C93 H93 121.1 . . ?
C98 C93 C123 118(3) . . ?
C123 C93 H93 121.1 . . ?
C44 C94 C96 125(3) . . ?
C44 C94 C172 122(3) . . ?
C172 C94 C96 113(3) . . ?
C72 C95 C79 117(2) . . ?
C72 C95 C184 127(2) . . ?
C79 C95 C184 116(2) . . ?
C94 C96 H96A 108.2 . . ?
C94 C96 H96B 108.2 . . ?
C94 C96 C154 116(3) . . ?
H96A C96 H96B 107.4 . . ?
C154 C96 H96A 108.2 . . ?
C154 C96 H96B 108.2 . . ?
O35 C97 C165 113(3) . . ?
C107 C97 O35 122(3) . . ?
C107 C97 C165 125(4) . . ?
C93 C98 C110 113(2) . . ?
C99 C98 C93 123(2) . . ?
C99 C98 C110 123(2) . . ?
C4 C99 H99 120.9 . . ?
C98 C99 C4 118(3) . . ?
C98 C99 H99 120.9 . . ?
C102 C100 C185 119(2) . . ?
C112 C100 C102 123(3) . . ?
C112 C100 C185 118(2) . . ?
C180 C101 C103 109.9(7) . . ?
C180 C101 C194 109.2(7) . . ?
C180 C101 C196 109.3(7) . . ?
C194 C101 C103 109.7(7) . . ?
C196 C101 C103 109.5(7) . . ?
C196 C101 C194 109.1(7) . . ?
C100 C102 H102 119.2 . . ?
C100 C102 C133 122(3) . . ?
C133 C102 H102 119.2 . . ?
C17 C103 C101 121(2) . . ?
C118 C103 C17 117(2) . . ?
C118 C103 C101 122(2) . . ?
C21 C104 H10A 108.7 . . ?
C21 C104 H10B 108.7 . . ?
C28 C104 C21 114(3) . . ?
C28 C104 H10A 108.7 . . ?
C28 C104 H10B 108.7 . . ?
H10A C104 H10B 107.6 . . ?
C25 C105 C65 116(2) . . ?
C25 C105 C195 124(2) . . ?
C65 C105 C195 119(2) . . ?
C46 C106 H106 120.6 . . ?
C147 C106 C46 119(3) . . ?
C147 C106 H106 120.6 . . ?
C60 C107 C27 117(3) . . ?
C97 C107 C27 119(3) . . ?
C97 C107 C60 124(3) . . ?
C9 C108 H108 118.2 . . ?
C208 C108 C9 124(3) . . ?
C208 C108 H108 118.2 . . ?
C21 C109 H109 118.0 . . ?
C21 C109 C208 124(3) . . ?
C208 C109 H109 118.0 . . ?
C216 C110 C98 109.8(7) . . ?
C216 C110 C224 109.3(7) . . ?
C216 C110 C228 109.3(7) . . ?
C224 C110 C98 109.6(7) . . ?
C224 C110 C228 109.2(7) . . ?
C228 C110 C98 109.6(7) . . ?
C83 C111 H111 120.9 . . ?
C83 C111 C166 118(3) . . ?
C166 C111 H111 120.9 . . ?
C39 C112 H112 119.5 . . ?
C100 C112 C39 121(3) . . ?
C100 C112 H112 119.5 . . ?
N1 C113 H11A 109.5 . . ?
N1 C113 H11B 109.5 . . ?
N1 C113 H11C 109.5 . . ?
H11A C113 H11B 109.5 . . ?
H11A C113 H11C 109.5 . . ?
H11B C113 H11C 109.5 . . ?
C197 C114 C87 109.7(7) . . ?
C197 C114 C217 109.1(7) . . ?
C201 C114 C87 109.8(7) . . ?
C201 C114 C197 109.4(7) . . ?
C201 C114 C217 109.4(7) . . ?
C217 C114 C87 109.4(7) . . ?
C18 C115 C51 112(3) . . ?
C18 C115 H11D 109.3 . . ?
C18 C115 H11E 109.3 . . ?
C51 C115 H11D 109.3 . . ?
C51 C115 H11E 109.3 . . ?
H11D C115 H11E 108.0 . . ?
C12 C116 H11F 109.6 . . ?
C12 C116 H11G 109.6 . . ?
C30 C116 C12 110(2) . . ?
C30 C116 H11F 109.6 . . ?
C30 C116 H11G 109.6 . . ?
H11F C116 H11G 108.1 . . ?
C103 C118 H118 115.5 . . ?
C103 C118 C129 129(3) . . ?
C129 C118 H118 115.5 . . ?
C117 C119 H11H 106.5 . . ?
C117 C119 H11I 106.5 . . ?
H11H C119 H11I 106.5 . . ?
C162 C119 C117 123(3) . . ?
C162 C119 H11H 106.5 . . ?
C162 C119 H11I 106.5 . . ?
C5 C120 C76 121(3) . . ?
C11 C120 C5 117(3) . . ?
C11 C120 C76 122(3) . . ?
C62 C121 H12A 107.3 . . ?
C62 C121 H12B 107.3 . . ?
C62 C121 C130 120(3) . . ?
H12A C121 H12B 106.9 . . ?
C130 C121 H12A 107.3 . . ?
C130 C121 H12B 107.3 . . ?
C1 C123 C27 124(3) . . ?
C1 C123 C93 120(3) . . ?
C27 C123 C93 116(3) . . ?
C131 C125 C148 125(3) . . ?
C131 C125 C188 119(2) . . ?
C148 C125 C188 115(2) . . ?
C4 C126 C32 117(3) . . ?
C4 C126 H12C 108.1 . . ?
C4 C126 H12D 108.1 . . ?
C32 C126 H12C 108.1 . . ?
C32 C126 H12D 108.1 . . ?
H12C C126 H12D 107.3 . . ?
C32 C127 H127 119.4 . . ?
C170 C127 C32 121(3) . . ?
C170 C127 H127 119.4 . . ?
C144 C128 C8 124(3) . . ?
C152 C128 C8 113(3) . . ?
C152 C128 C144 121(3) . . ?
C2 C129 C31 122(3) . . ?
C2 C129 C118 113(3) . . ?
C118 C129 C31 126(3) . . ?
C121 C130 C182 120.1(19) . . ?
C142 C130 C121 117(2) . . ?
C142 C130 C182 121(2) . . ?
C53 C131 H131 118.3 . . ?
C125 C131 C53 123(3) . . ?
C125 C131 H131 118.3 . . ?
C86 C132 H13A 109.4 . . ?
C86 C132 H13B 109.4 . . ?
C53 C132 C86 111(3) . . ?
C53 C132 H13A 109.4 . . ?
C53 C132 H13B 109.4 . . ?
H13A C132 H13B 108.0 . . ?
C20 C133 C70 126(3) . . ?
C20 C133 C102 114(3) . . ?
C70 C133 C102 120(4) . . ?
C63 C135 C73 124(3) . . ?
C63 C135 H135 117.9 . . ?
C73 C135 H135 117.9 . . ?
O33 C136 C137 123(2) . . ?
O33 C136 C141 117(2) . . ?
C137 C136 C141 120.0 . . ?
C136 C137 C138 120.0 . . ?
C136 C137 C183 121(2) . . ?
C138 C137 C183 118(2) . . ?
C137 C138 H138 120.0 . . ?
C137 C138 C139 120.0 . . ?
C139 C138 H138 120.0 . . ?
C138 C139 C244 122.6(14) . . ?
C140 C139 C138 120.0 . . ?
C140 C139 C244 117.4(14) . . ?
C139 C140 H140 120.0 . . ?
C141 C140 C139 120.0 . . ?
C141 C140 H140 120.0 . . ?
C136 C141 C77 121(2) . . ?
C140 C141 C77 119(2) . . ?
C140 C141 C136 120.0 . . ?
C51 C142 H142 118.0 . . ?
C130 C142 C51 124(3) . . ?
C130 C142 H142 118.0 . . ?
C83 C144 O43 119(3) . . ?
C128 C144 O43 117(3) . . ?
C128 C144 C83 124(3) . . ?
C52 C145 H145 118.0 . . ?
C163 C145 C52 124(3) . . ?
C163 C145 H145 118.0 . . ?
C64 C147 C106 118(2) . . ?
C64 C147 C191 120(2) . . ?
C106 C147 C191 121(2) . . ?
C125 C148 H148 124.0 . . ?
C153 C148 C125 112(3) . . ?
C153 C148 H148 124.0 . . ?
C29 C149 H149 117.8 . . ?
C29 C149 C160 124(3) . . ?
C160 C149 H149 117.8 . . ?
H15A C151 H15B 107.6 . . ?
C153 C151 H15A 108.6 . . ?
C153 C151 H15B 108.6 . . ?
C153 C151 C158 115(3) . . ?
C158 C151 H15A 108.6 . . ?
C158 C151 H15B 108.6 . . ?
C128 C152 H152 123.1 . . ?
C128 C152 C166 114(3) . . ?
C166 C152 H152 123.1 . . ?
C61 C153 C148 118(3) . . ?
C61 C153 C151 131(3) . . ?
C151 C153 C148 111(3) . . ?
C155 C154 C96 115(2) . . ?
C155 C154 C159 120.0 . . ?
C159 C154 C96 125(2) . . ?
C154 C155 H155 120.0 . . ?
C154 C155 C156 120.0 . . ?
C156 C155 H155 120.0 . . ?
C155 C156 C157 120.0 . . ?
C155 C156 C167 125.0(13) . . ?
C157 C156 C167 114.9(13) . . ?
C156 C157 H157 120.0 . . ?
C158 C157 C156 120.0 . . ?
C158 C157 H157 120.0 . . ?
C157 C158 C151 121.5(19) . . ?
C157 C158 C159 120.0 . . ?
C159 C158 C151 118.5(19) . . ?
O39 C159 C154 117.9(19) . . ?
O39 C159 C158 122.0(19) . . ?
C158 C159 C154 120.0 . . ?
C149 C160 C161 116(2) . . ?
C149 C160 C210 126(2) . . ?
C161 C160 C210 118(2) . . ?
C38 C161 C160 125(3) . . ?
C38 C161 H161 117.5 . . ?
C160 C161 H161 117.5 . . ?
C5 C162 C54 118(3) . . ?
C5 C162 C119 121(3) . . ?
C54 C162 C119 120(3) . . ?
C92 C163 C178 126(2) . . ?
C145 C163 C92 117(2) . . ?
C145 C163 C178 116(2) . . ?
C165 C164 H164 121.6 . . ?
C168 C164 H164 121.6 . . ?
C168 C164 C165 117(3) . . ?
C97 C165 C164 116(3) . . ?
C97 C165 C183 130(4) . . ?
C164 C165 C183 114(3) . . ?
C111 C166 C152 125(2) . . ?
C111 C166 C242 120(2) . . ?
C152 C166 C242 115(2) . . ?
C257 C167 C156 109.5(7) . . ?
C260 C167 C156 109.6(7) . . ?
C260 C167 C257 109.3(7) . . ?
C262 C167 C156 109.3(7) . . ?
C262 C167 C257 109.5(7) . . ?
C262 C167 C260 109.6(7) . . ?
C60 C168 C229 111(2) . . ?
C164 C168 C60 126(2) . . ?
C164 C168 C229 122(2) . . ?
C172 C169 C213 112(2) . . ?
C173 C169 C172 122(3) . . ?
C173 C169 C213 124(2) . . ?
C74 C170 C189 119(2) . . ?
C127 C170 C74 120(2) . . ?
C127 C170 C189 120(2) . . ?
C94 C172 H172 122.6 . . ?
C169 C172 C94 115(3) . . ?
C169 C172 H172 122.6 . . ?
C69 C173 H173 117.6 . . ?
C169 C173 C69 125(3) . . ?
C169 C173 H173 117.6 . . ?
N2 C175 H17A 110.3 . . ?
N2 C175 H17B 110.3 . . ?
N2 C175 C176 107(3) . . ?
H17A C175 H17B 108.5 . . ?
C176 C175 H17A 110.3 . . ?
C176 C175 H17B 110.3 . . ?
N3 C176 C175 110(3) . . ?
N3 C176 H17C 109.6 . . ?
N3 C176 H17D 109.6 . . ?
C175 C176 H17C 109.6 . . ?
C175 C176 H17D 109.6 . . ?
H17C C176 H17D 108.1 . . ?
C214 C177 C171 109.7(7) . . ?
C241 C177 C171 109.3(7) . . ?
C241 C177 C214 109.4(7) . . ?
C246 C177 C171 109.6(7) . . ?
C246 C177 C214 109.2(7) . . ?
C246 C177 C241 109.6(7) . . ?
C202 C178 C163 109.7(7) . . ?
C202 C178 C218 109.2(7) . . ?
C202 C178 C221 109.3(7) . . ?
C218 C178 C163 109.7(7) . . ?
C218 C178 C221 109.2(7) . . ?
C221 C178 C163 109.7(7) . . ?
C200 C179 C81 109.9(7) . . ?
C200 C179 C231 109.3(7) . . ?
C200 C179 C258 109.3(7) . . ?
C231 C179 C81 109.5(7) . . ?
C258 C179 C81 109.6(7) . . ?
C258 C179 C231 109.3(7) . . ?
C101 C180 H18A 109.5 . . ?
C101 C180 H18B 109.5 . . ?
C101 C180 H18C 109.5 . . ?
H18A C180 H18B 109.5 . . ?
H18A C180 H18C 109.5 . . ?
H18B C180 H18C 109.5 . . ?
C187 C181 C56 109.6(7) . . ?
C187 C181 C198 109.3(7) . . ?
C193 C181 C56 109.6(7) . . ?
C193 C181 C187 109.5(7) . . ?
C193 C181 C198 109.2(7) . . ?
C198 C181 C56 109.6(7) . . ?
C240 C182 C130 109.4(7) . . ?
C240 C182 C247 109.3(7) . . ?
C247 C182 C130 109.7(7) . . ?
C254 C182 C130 109.7(7) . . ?
C254 C182 C240 109.5(7) . . ?
C254 C182 C247 109.2(7) . . ?
C137 C183 H18D 105.5 . . ?
C137 C183 H18E 105.5 . . ?
C165 C183 C137 127(3) . . ?
C165 C183 H18D 105.5 . . ?
C165 C183 H18E 105.5 . . ?
H18D C183 H18E 106.1 . . ?
C211 C184 C95 109.9(7) . . ?
C211 C184 C234 109.1(7) . . ?
C232 C184 C95 109.8(7) . . ?
C232 C184 C211 109.2(7) . . ?
C232 C184 C234 109.3(7) . . ?
C234 C184 C95 109.5(7) . . ?
C226 C185 C100 109.9(7) . . ?
C226 C185 C239 109.5(7) . . ?
C226 C185 C250 109.4(7) . . ?
C239 C185 C100 109.4(7) . . ?
C239 C185 C250 109.1(7) . . ?
C250 C185 C100 109.5(7) . . ?
C71 C186 H18F 109.5 . . ?
C71 C186 H18G 109.5 . . ?
C71 C186 H18H 109.5 . . ?
H18F C186 H18G 109.5 . . ?
H18F C186 H18H 109.5 . . ?
H18G C186 H18H 109.5 . . ?
C181 C187 H18I 109.5 . . ?
C181 C187 H18J 109.5 . . ?
C181 C187 H18K 109.5 . . ?
H18I C187 H18J 109.5 . . ?
H18I C187 H18K 109.5 . . ?
H18J C187 H18K 109.5 . . ?
C245 C188 C125 109.5(7) . . ?
C245 C188 C256 109.3(7) . . ?
C251 C188 C125 109.7(7) . . ?
C251 C188 C245 109.6(7) . . ?
C251 C188 C256 109.2(7) . . ?
C256 C188 C125 109.7(7) . . ?
C199 C189 C170 109.9(7) . . ?
C199 C189 C227 108.9(7) . . ?
C199 C189 C253 109.5(7) . . ?
C227 C189 C170 109.9(7) . . ?
C253 C189 C170 109.6(7) . . ?
C253 C189 C227 109.0(7) . . ?
H19A C190 H19B 109.5 . . ?
H19A C190 H19C 109.5 . . ?
H19B C190 H19C 109.5 . . ?
C205 C190 H19A 109.5 . . ?
C205 C190 H19B 109.5 . . ?
C205 C190 H19C 109.5 . . ?
C220 C191 C147 109.7(7) . . ?
C220 C191 C225 109.3(7) . . ?
C220 C191 C236 109.5(7) . . ?
C225 C191 C147 109.5(7) . . ?
C236 C191 C147 109.5(7) . . ?
C236 C191 C225 109.3(7) . . ?
C212 C192 C146 109.8(7) . . ?
C212 C192 C233 109.5(7) . . ?
C212 C192 C235 109.2(7) . . ?
C233 C192 C146 109.7(7) . . ?
C233 C192 C235 109.1(7) . . ?
C235 C192 C146 109.4(7) . . ?
C181 C193 H19D 109.5 . . ?
C181 C193 H19E 109.5 . . ?
C181 C193 H19F 109.5 . . ?
H19D C193 H19E 109.5 . . ?
H19D C193 H19F 109.5 . . ?
H19E C193 H19F 109.5 . . ?
C101 C194 H19G 109.5 . . ?
C101 C194 H19H 109.5 . . ?
C101 C194 H19I 109.5 . . ?
H19G C194 H19H 109.5 . . ?
H19G C194 H19I 109.5 . . ?
H19H C194 H19I 109.5 . . ?
C215 C195 C105 109.2(7) . . ?
C238 C195 C105 109.8(7) . . ?
C238 C195 C215 109.3(7) . . ?
C252 C195 C105 109.8(7) . . ?
C252 C195 C215 109.2(7) . . ?
C252 C195 C238 109.5(7) . . ?
C101 C196 H19J 109.5 . . ?
C101 C196 H19K 109.5 . . ?
C101 C196 H19L 109.5 . . ?
H19J C196 H19K 109.5 . . ?
H19J C196 H19L 109.5 . . ?
H19K C196 H19L 109.5 . . ?
C114 C197 H19M 109.5 . . ?
C114 C197 H19N 109.5 . . ?
C114 C197 H19O 109.5 . . ?
H19M C197 H19N 109.5 . . ?
H19M C197 H19O 109.5 . . ?
H19N C197 H19O 109.5 . . ?
C181 C198 H19P 109.5 . . ?
C181 C198 H19Q 109.5 . . ?
C181 C198 H19R 109.5 . . ?
H19P C198 H19Q 109.5 . . ?
H19P C198 H19R 109.5 . . ?
H19Q C198 H19R 109.5 . . ?
C189 C199 H19S 109.5 . . ?
C189 C199 H19T 109.5 . . ?
C189 C199 H19U 109.5 . . ?
H19S C199 H19T 109.5 . . ?
H19S C199 H19U 109.5 . . ?
H19T C199 H19U 109.5 . . ?
C179 C200 H20A 109.5 . . ?
C179 C200 H20B 109.5 . . ?
C179 C200 H20C 109.5 . . ?
H20A C200 H20B 109.5 . . ?
H20A C200 H20C 109.5 . . ?
H20B C200 H20C 109.5 . . ?
C114 C201 H20D 109.5 . . ?
C114 C201 H20E 109.5 . . ?
C114 C201 H20F 109.5 . . ?
H20D C201 H20E 109.5 . . ?
H20D C201 H20F 109.5 . . ?
H20E C201 H20F 109.5 . . ?
C178 C202 H20G 109.5 . . ?
C178 C202 H20H 109.5 . . ?
C178 C202 H20I 109.5 . . ?
H20G C202 H20H 109.5 . . ?
H20G C202 H20I 109.5 . . ?
H20H C202 H20I 109.5 . . ?
C71 C203 H20J 109.5 . . ?
C71 C203 H20K 109.5 . . ?
C71 C203 H20L 109.5 . . ?
H20J C203 H20K 109.5 . . ?
H20J C203 H20L 109.5 . . ?
H20K C203 H20L 109.5 . . ?
H20M C204 H20N 109.5 . . ?
H20M C204 H20O 109.5 . . ?
H20N C204 H20O 109.5 . . ?
C206 C204 H20M 109.5 . . ?
C206 C204 H20N 109.5 . . ?
C206 C204 H20O 109.5 . . ?
C190 C205 C174 109.9(7) . . ?
C190 C205 C259 109.0(7) . . ?
C255 C205 C174 110.2(7) . . ?
C255 C205 C190 109.5(7) . . ?
C255 C205 C259 109.2(7) . . ?
C259 C205 C174 109.1(7) . . ?
C204 C206 C208 109.8(7) . . ?
C204 C206 C223 109.6(7) . . ?
C204 C206 C269 109.3(7) . . ?
C223 C206 C208 109.7(7) . . ?
C223 C206 C269 109.1(7) . . ?
C269 C206 C208 109.4(7) . . ?
H20P C207 H20Q 109.5 . . ?
H20P C207 H20R 109.5 . . ?
H20Q C207 H20R 109.5 . . ?
C229 C207 H20P 109.5 . . ?
C229 C207 H20Q 109.5 . . ?
C229 C207 H20R 109.5 . . ?
C108 C208 C109 116(2) . . ?
C108 C208 C206 117(2) . . ?
C109 C208 C206 126(2) . . ?
C71 C209 H20S 109.5 . . ?
C71 C209 H20T 109.5 . . ?
C71 C209 H20U 109.5 . . ?
H20S C209 H20T 109.5 . . ?
H20S C209 H20U 109.5 . . ?
H20T C209 H20U 109.5 . . ?
C230 C210 C160 109.5(7) . . ?
C230 C210 C249 109.5(7) . . ?
C230 C210 C265 109.4(7) . . ?
C249 C210 C160 109.5(7) . . ?
C249 C210 C265 109.4(7) . . ?
C265 C210 C160 109.4(7) . . ?
C184 C211 H21A 109.5 . . ?
C184 C211 H21B 109.5 . . ?
C184 C211 H21C 109.5 . . ?
H21A C211 H21B 109.5 . . ?
H21A C211 H21C 109.5 . . ?
H21B C211 H21C 109.5 . . ?
C192 C212 H21D 109.5 . . ?
C192 C212 H21E 109.5 . . ?
C192 C212 H21F 109.5 . . ?
H21D C212 H21E 109.5 . . ?
H21D C212 H21F 109.5 . . ?
H21E C212 H21F 109.5 . . ?
C219 C213 C169 109.4(7) . . ?
C219 C213 C237 109.2(7) . . ?
C222 C213 C169 109.7(7) . . ?
C222 C213 C219 109.6(7) . . ?
C222 C213 C237 109.4(7) . . ?
C237 C213 C169 109.5(7) . . ?
C177 C214 H21G 109.5 . . ?
C177 C214 H21H 109.5 . . ?
C177 C214 H21I 109.5 . . ?
H21G C214 H21H 109.5 . . ?
H21G C214 H21I 109.5 . . ?
H21H C214 H21I 109.5 . . ?
C195 C215 H21J 109.5 . . ?
C195 C215 H21K 109.5 . . ?
C195 C215 H21L 109.5 . . ?
H21J C215 H21K 109.5 . . ?
H21J C215 H21L 109.5 . . ?
H21K C215 H21L 109.5 . . ?
C110 C216 H21M 109.5 . . ?
C110 C216 H21N 109.5 . . ?
C110 C216 H21O 109.5 . . ?
H21M C216 H21N 109.5 . . ?
H21M C216 H21O 109.5 . . ?
H21N C216 H21O 109.5 . . ?
C114 C217 H21P 109.5 . . ?
C114 C217 H21Q 109.5 . . ?
C114 C217 H21R 109.5 . . ?
H21P C217 H21Q 109.5 . . ?
H21P C217 H21R 109.5 . . ?
H21Q C217 H21R 109.5 . . ?
C178 C218 H21S 109.5 . . ?
C178 C218 H21T 109.5 . . ?
C178 C218 H21U 109.5 . . ?
H21S C218 H21T 109.5 . . ?
H21S C218 H21U 109.5 . . ?
H21T C218 H21U 109.5 . . ?
C213 C219 H21V 109.5 . . ?
C213 C219 H21W 109.5 . . ?
C213 C219 H21X 109.5 . . ?
H21V C219 H21W 109.5 . . ?
H21V C219 H21X 109.5 . . ?
H21W C219 H21X 109.5 . . ?
C191 C220 H22A 109.5 . . ?
C191 C220 H22B 109.5 . . ?
C191 C220 H22C 109.5 . . ?
H22A C220 H22B 109.5 . . ?
H22A C220 H22C 109.5 . . ?
H22B C220 H22C 109.5 . . ?
C178 C221 H22D 109.5 . . ?
C178 C221 H22E 109.5 . . ?
C178 C221 H22F 109.5 . . ?
H22D C221 H22E 109.5 . . ?
H22D C221 H22F 109.5 . . ?
H22E C221 H22F 109.5 . . ?
C213 C222 H22G 109.5 . . ?
C213 C222 H22H 109.5 . . ?
C213 C222 H22I 109.5 . . ?
H22G C222 H22H 109.5 . . ?
H22G C222 H22I 109.5 . . ?
H22H C222 H22I 109.5 . . ?
C206 C223 H22J 109.5 . . ?
C206 C223 H22K 109.5 . . ?
C206 C223 H22L 109.5 . . ?
H22J C223 H22K 109.5 . . ?
H22J C223 H22L 109.5 . . ?
H22K C223 H22L 109.5 . . ?
C110 C224 H22M 109.5 . . ?
C110 C224 H22N 109.5 . . ?
C110 C224 H22O 109.5 . . ?
H22M C224 H22N 109.5 . . ?
H22M C224 H22O 109.5 . . ?
H22N C224 H22O 109.5 . . ?
C191 C225 H22P 109.5 . . ?
C191 C225 H22Q 109.5 . . ?
C191 C225 H22R 109.5 . . ?
H22P C225 H22Q 109.5 . . ?
H22P C225 H22R 109.5 . . ?
H22Q C225 H22R 109.5 . . ?
C185 C226 H22S 109.5 . . ?
C185 C226 H22T 109.5 . . ?
C185 C226 H22U 109.5 . . ?
H22S C226 H22T 109.5 . . ?
H22S C226 H22U 109.5 . . ?
H22T C226 H22U 109.5 . . ?
C189 C227 H22V 109.5 . . ?
C189 C227 H22W 109.5 . . ?
C189 C227 H22X 109.5 . . ?
H22V C227 H22W 109.5 . . ?
H22V C227 H22X 109.5 . . ?
H22W C227 H22X 109.5 . . ?
C110 C228 H22Y 109.5 . . ?
C110 C228 H 109.5 . . ?
C110 C228 HA 109.5 . . ?
H22Y C228 H 109.5 . . ?
H22Y C228 HA 109.5 . . ?
H C228 HA 109.5 . . ?
C207 C229 C168 109.6(7) . . ?
C261 C229 C168 109.5(7) . . ?
C261 C229 C207 109.3(7) . . ?
C261 C229 C264 109.5(7) . . ?
C264 C229 C168 109.5(7) . . ?
C264 C229 C207 109.3(7) . . ?
C210 C230 H23A 109.5 . . ?
C210 C230 H23B 109.5 . . ?
C210 C230 H23C 109.5 . . ?
H23A C230 H23B 109.5 . . ?
H23A C230 H23C 109.5 . . ?
H23B C230 H23C 109.5 . . ?
C179 C231 H23D 109.5 . . ?
C179 C231 H23E 109.5 . . ?
C179 C231 H23F 109.5 . . ?
H23D C231 H23E 109.5 . . ?
H23D C231 H23F 109.5 . . ?
H23E C231 H23F 109.5 . . ?
C184 C232 H23G 109.5 . . ?
C184 C232 H23H 109.5 . . ?
C184 C232 H23I 109.5 . . ?
H23G C232 H23H 109.5 . . ?
H23G C232 H23I 109.5 . . ?
H23H C232 H23I 109.5 . . ?
C192 C233 H23J 109.5 . . ?
C192 C233 H23K 109.5 . . ?
C192 C233 H23L 109.5 . . ?
H23J C233 H23K 109.5 . . ?
H23J C233 H23L 109.5 . . ?
H23K C233 H23L 109.5 . . ?
C184 C234 H23M 109.5 . . ?
C184 C234 H23N 109.5 . . ?
C184 C234 H23O 109.5 . . ?
H23M C234 H23N 109.5 . . ?
H23M C234 H23O 109.5 . . ?
H23N C234 H23O 109.5 . . ?
C192 C235 H23P 109.5 . . ?
C192 C235 H23Q 109.5 . . ?
C192 C235 H23R 109.5 . . ?
H23P C235 H23Q 109.5 . . ?
H23P C235 H23R 109.5 . . ?
H23Q C235 H23R 109.5 . . ?
C191 C236 H23S 109.5 . . ?
C191 C236 H23T 109.5 . . ?
C191 C236 H23U 109.5 . . ?
H23S C236 H23T 109.5 . . ?
H23S C236 H23U 109.5 . . ?
H23T C236 H23U 109.5 . . ?
C213 C237 H23V 109.5 . . ?
C213 C237 H23W 109.5 . . ?
C213 C237 H23X 109.5 . . ?
H23V C237 H23W 109.5 . . ?
H23V C237 H23X 109.5 . . ?
H23W C237 H23X 109.5 . . ?
C195 C238 H23Y 109.5 . . ?
C195 C238 HB 109.5 . . ?
C195 C238 HC 109.5 . . ?
H23Y C238 HB 109.5 . . ?
H23Y C238 HC 109.5 . . ?
HB C238 HC 109.5 . . ?
C185 C239 H23Z 109.5 . . ?
C185 C239 HD 109.5 . . ?
C185 C239 HE 109.5 . . ?
H23Z C239 HD 109.5 . . ?
H23Z C239 HE 109.5 . . ?
HD C239 HE 109.5 . . ?
C182 C240 H24A 109.5 . . ?
C182 C240 H24B 109.5 . . ?
C182 C240 H24C 109.5 . . ?
H24A C240 H24B 109.5 . . ?
H24A C240 H24C 109.5 . . ?
H24B C240 H24C 109.5 . . ?
C177 C241 H24D 109.5 . . ?
C177 C241 H24E 109.5 . . ?
C177 C241 H24F 109.5 . . ?
H24D C241 H24E 109.5 . . ?
H24D C241 H24F 109.5 . . ?
H24E C241 H24F 109.5 . . ?
C266 C242 C166 109.8(7) . . ?
C266 C242 C267 109.5(7) . . ?
C266 C242 C268 109.2(7) . . ?
C267 C242 C166 109.7(7) . . ?
C267 C242 C268 109.1(7) . . ?
C268 C242 C166 109.6(7) . . ?
H24G C243 H24H 109.5 . . ?
H24G C243 H24I 109.5 . . ?
H24H C243 H24I 109.5 . . ?
C244 C243 H24G 109.5 . . ?
C244 C243 H24H 109.5 . . ?
C244 C243 H24I 109.5 . . ?
C243 C244 C139 109.3(7) . . ?
C243 C244 C248 109.7(7) . . ?
C243 C244 C263 109.4(7) . . ?
C248 C244 C139 109.6(7) . . ?
C248 C244 C263 109.3(7) . . ?
C263 C244 C139 109.5(7) . . ?
C188 C245 H24J 109.5 . . ?
C188 C245 H24K 109.5 . . ?
C188 C245 H24L 109.5 . . ?
H24J C245 H24K 109.5 . . ?
H24J C245 H24L 109.5 . . ?
H24K C245 H24L 109.5 . . ?
C177 C246 H24M 109.5 . . ?
C177 C246 H24N 109.5 . . ?
C177 C246 H24O 109.5 . . ?
H24M C246 H24N 109.5 . . ?
H24M C246 H24O 109.5 . . ?
H24N C246 H24O 109.5 . . ?
C182 C247 H24P 109.5 . . ?
C182 C247 H24Q 109.5 . . ?
C182 C247 H24R 109.5 . . ?
H24P C247 H24Q 109.5 . . ?
H24P C247 H24R 109.5 . . ?
H24Q C247 H24R 109.5 . . ?
C244 C248 H24S 109.5 . . ?
C244 C248 H24T 109.5 . . ?
C244 C248 H24U 109.5 . . ?
H24S C248 H24T 109.5 . . ?
H24S C248 H24U 109.5 . . ?
H24T C248 H24U 109.5 . . ?
C210 C249 H24V 109.5 . . ?
C210 C249 H24W 109.5 . . ?
C210 C249 H24X 109.5 . . ?
H24V C249 H24W 109.5 . . ?
H24V C249 H24X 109.5 . . ?
H24W C249 H24X 109.5 . . ?
C185 C250 H25A 109.5 . . ?
C185 C250 H25B 109.5 . . ?
C185 C250 H25C 109.5 . . ?
H25A C250 H25B 109.5 . . ?
H25A C250 H25C 109.5 . . ?
H25B C250 H25C 109.5 . . ?
C188 C251 H25D 109.5 . . ?
C188 C251 H25E 109.5 . . ?
C188 C251 H25F 109.5 . . ?
H25D C251 H25E 109.5 . . ?
H25D C251 H25F 109.5 . . ?
H25E C251 H25F 109.5 . . ?
C195 C252 H25G 109.5 . . ?
C195 C252 H25H 109.5 . . ?
C195 C252 H25I 109.5 . . ?
H25G C252 H25H 109.5 . . ?
H25G C252 H25I 109.5 . . ?
H25H C252 H25I 109.5 . . ?
C189 C253 H25J 109.5 . . ?
C189 C253 H25K 109.5 . . ?
C189 C253 H25L 109.5 . . ?
H25J C253 H25K 109.5 . . ?
H25J C253 H25L 109.5 . . ?
H25K C253 H25L 109.5 . . ?
C182 C254 H25M 109.5 . . ?
C182 C254 H25N 109.5 . . ?
C182 C254 H25O 109.5 . . ?
H25M C254 H25N 109.5 . . ?
H25M C254 H25O 109.5 . . ?
H25N C254 H25O 109.5 . . ?
C205 C255 H25P 109.5 . . ?
C205 C255 H25Q 109.5 . . ?
C205 C255 H25R 109.5 . . ?
H25P C255 H25Q 109.5 . . ?
H25P C255 H25R 109.5 . . ?
H25Q C255 H25R 109.5 . . ?
C188 C256 H25S 109.5 . . ?
C188 C256 H25T 109.5 . . ?
C188 C256 H25U 109.5 . . ?
H25S C256 H25T 109.5 . . ?
H25S C256 H25U 109.5 . . ?
H25T C256 H25U 109.5 . . ?
C167 C257 H25V 109.5 . . ?
C167 C257 H25W 109.5 . . ?
C167 C257 H25X 109.5 . . ?
H25V C257 H25W 109.5 . . ?
H25V C257 H25X 109.5 . . ?
H25W C257 H25X 109.5 . . ?
C179 C258 H25Y 109.5 . . ?
C179 C258 HF 109.5 . . ?
C179 C258 HG 109.5 . . ?
H25Y C258 HF 109.5 . . ?
H25Y C258 HG 109.5 . . ?
HF C258 HG 109.5 . . ?
C205 C259 H25Z 109.5 . . ?
C205 C259 HH 109.5 . . ?
C205 C259 HI 109.5 . . ?
H25Z C259 HH 109.5 . . ?
H25Z C259 HI 109.5 . . ?
HH C259 HI 109.5 . . ?
C167 C260 H26A 109.5 . . ?
C167 C260 H26B 109.5 . . ?
C167 C260 H26C 109.5 . . ?
H26A C260 H26B 109.5 . . ?
H26A C260 H26C 109.5 . . ?
H26B C260 H26C 109.5 . . ?
C229 C261 H26D 109.5 . . ?
C229 C261 H26E 109.5 . . ?
C229 C261 H26F 109.5 . . ?
H26D C261 H26E 109.5 . . ?
H26D C261 H26F 109.5 . . ?
H26E C261 H26F 109.5 . . ?
C167 C262 H26G 109.5 . . ?
C167 C262 H26H 109.5 . . ?
C167 C262 H26I 109.5 . . ?
H26G C262 H26H 109.5 . . ?
H26G C262 H26I 109.5 . . ?
H26H C262 H26I 109.5 . . ?
C244 C263 H26J 109.5 . . ?
C244 C263 H26K 109.5 . . ?
C244 C263 H26L 109.5 . . ?
H26J C263 H26K 109.5 . . ?
H26J C263 H26L 109.5 . . ?
H26K C263 H26L 109.5 . . ?
C229 C264 H26M 109.5 . . ?
C229 C264 H26N 109.5 . . ?
C229 C264 H26O 109.5 . . ?
H26M C264 H26N 109.5 . . ?
H26M C264 H26O 109.5 . . ?
H26N C264 H26O 109.5 . . ?
C210 C265 H26P 109.5 . . ?
C210 C265 H26Q 109.5 . . ?
C210 C265 H26R 109.5 . . ?
H26P C265 H26Q 109.5 . . ?
H26P C265 H26R 109.5 . . ?
H26Q C265 H26R 109.5 . . ?
C242 C266 H26S 109.5 . . ?
C242 C266 H26T 109.5 . . ?
C242 C266 H26U 109.5 . . ?
H26S C266 H26T 109.5 . . ?
H26S C266 H26U 109.5 . . ?
H26T C266 H26U 109.5 . . ?
C242 C267 H26V 109.5 . . ?
C242 C267 H26W 109.5 . . ?
C242 C267 H26X 109.5 . . ?
H26V C267 H26W 109.5 . . ?
H26V C267 H26X 109.5 . . ?
H26W C267 H26X 109.5 . . ?
C242 C268 H26Y 109.5 . . ?
C242 C268 HJ 109.5 . . ?
C242 C268 HK 109.5 . . ?
H26Y C268 HJ 109.5 . . ?
H26Y C268 HK 109.5 . . ?
HJ C268 HK 109.5 . . ?
C206 C269 H26Z 109.5 . . ?
C206 C269 HL 109.5 . . ?
C206 C269 HM 109.5 . . ?
H26Z C269 HL 109.5 . . ?
H26Z C269 HM 109.5 . . ?
HL C269 HM 109.5 . . ?

loop_
_geom_bond_atom_site_label_1
_geom_bond_atom_site_label_2
_geom_bond_distance
_geom_bond_site_symmetry_2
_geom_bond_publ_flag
Bi1 Bi2 3.5978(13) . ?
Bi1 Bi3 3.4658(13) . ?
Bi1 O3 2.363(16) . ?
Bi1 O5 2.346(18) . ?
Bi1 O10 2.140(16) . ?
Bi1 O23 2.752(18) . ?
Bi1 O24 2.187(18) . ?
Bi1 O28 2.601(19) . ?
Bi2 Bi16 3.6315(13) . ?
Bi2 O1 2.100(16) . ?
Bi2 O5 2.222(18) . ?
Bi2 O20 2.592(18) . ?
Bi2 O24 2.167(18) . ?
Bi2 O37 2.74(2) . ?
Bi3 Bi9 3.6881(13) . ?
Bi3 Bi11 3.6093(14) . ?
Bi3 O3 2.224(17) . ?
Bi3 O4 2.261(16) . ?
Bi3 O6 2.267(17) . ?
Bi3 O10 2.509(17) . ?
Bi3 O15 2.475(19) . ?
Bi3 O22 2.520(18) . ?
Bi3 O29 2.679(19) . ?
Bi4 O1 2.325(17) . ?
Bi4 O10 2.083(18) . ?
Bi4 O16 2.448(17) . ?
Bi4 O21 2.732(19) . ?
Bi4 O47 2.183(16) . ?
Bi5 Bi13 3.6709(14) . ?
Bi5 Bi17 3.5375(13) . ?
Bi5 O11 2.289(18) . ?
Bi5 O13 2.742(18) . ?
Bi5 O17 2.427(18) . ?
Bi5 O20 2.167(18) . ?
Bi5 O34 2.172(18) . ?
Bi6 O5 2.082(17) . ?
Bi6 O21 2.167(18) . ?
Bi6 O28 2.34(2) . ?
Bi6 O31 2.25(2) . ?
Bi7 O9 2.284(19) . ?
Bi7 O12 2.32(2) . ?
Bi7 O18 2.16(2) . ?
Bi7 O20 2.088(18) . ?
Bi8 Bi9 3.6901(14) . ?
Bi8 O2 2.313(18) . ?
Bi8 O6 2.135(16) . ?
Bi8 O7 2.295(19) . ?
Bi8 O16 2.348(18) . ?
Bi8 O22 2.349(19) . ?
Bi9 Bi11 3.6844(14) . ?
Bi9 Bi17 3.4525(15) . ?
Bi9 O2 2.510(18) . ?
Bi9 O4 2.358(18) . ?
Bi9 O6 2.214(16) . ?
Bi9 O8 2.450(19) . ?
Bi9 O13 2.322(18) . ?
Bi9 O19 2.576(19) . ?
Bi10 Bi14 3.5393(16) . ?
Bi10 O14 2.231(19) . ?
Bi10 O27 2.50(2) . ?
Bi10 O30 2.065(18) . ?
Bi10 O38 2.46(2) 2_665 ?
Bi10 O41 2.201(19) . ?
Bi11 Bi15 3.5430(14) . ?
Bi11 O3 2.229(16) . ?
Bi11 O4 2.345(17) . ?
Bi11 O11 2.664(19) . ?
Bi11 O13 2.072(19) . ?
Bi11 O32 2.71(2) . ?
Bi11 O40 2.65(2) . ?
Bi11 O42 2.746(19) . ?
Bi12 Bi14 3.5532(15) . ?
Bi12 Bi19 3.6675(16) . ?
Bi12 O9 2.096(19) . ?
Bi12 O11 2.270(17) . ?
Bi12 O24 2.224(16) . ?
Bi12 O35 2.75(2) . ?
Bi12 O39 2.62(2) . ?
Bi12 O48 2.458(19) . ?
Bi13 Bi18 3.6664(15) . ?
Bi13 O7 2.528(18) . ?
Bi13 O8 2.088(19) . ?
Bi13 O17 2.225(18) . ?
Bi13 O26 2.46(2) . ?
Bi13 O44 2.757(19) . ?
Bi13 O47 2.226(16) . ?
Bi14 Bi19 3.6282(15) . ?
Bi14 O9 2.306(17) . ?
Bi14 O27 2.32(2) . ?
Bi14 O30 2.06(2) . ?
Bi14 O33 2.61(2) . ?
Bi14 O48 2.109(19) . ?
Bi15 O4 2.116(18) . ?
Bi15 O15 2.289(19) . ?
Bi15 O19 2.303(19) . ?
Bi15 O32 2.251(19) . ?
Bi15 O42 2.233(19) . ?
Bi15 C24 2.87(3) . ?
Bi16 O1 2.242(18) . ?
Bi16 O17 2.398(18) . ?
Bi16 O25 2.60(2) . ?
Bi16 O44 2.161(19) . ?
Bi16 N2 2.50(2) . ?
Bi16 N3 2.74(3) . ?
Bi17 O8 2.392(19) . ?
Bi17 O13 2.493(19) . ?
Bi17 O34 2.114(18) . ?
Bi17 O36 2.22(2) . ?
Bi17 O43 2.22(2) . ?
Bi18 O12 2.50(2) . ?
Bi18 O17 2.181(18) . ?
Bi18 O25 2.20(2) . ?
Bi18 O26 2.27(2) . ?
Bi18 O34 2.633(19) . ?
Bi18 O36 2.64(2) . ?
Bi18 O46 2.635(10) . ?
Bi19 O23 2.320(18) . ?
Bi19 O33 2.27(2) . ?
Bi19 O35 2.13(2) . ?
Bi19 O48 2.062(19) . ?
Bi20 O11 2.170(17) . ?
Bi20 O18 2.56(2) . ?
Bi20 O39 2.21(2) . ?
Bi20 O40 2.14(2) . ?
Bi20 O43 2.67(2) . ?
Bi20 O49 2.746(10) . ?
Mo1 O37 1.752(19) . ?
Mo1 O38 1.76(2) . ?
Mo1 O41 1.797(18) . ?
Mo1 O45 1.71(2) . ?
O2 C6 1.39(3) . ?
O7 C59 1.37(3) . ?
O12 C14 1.46(2) . ?
O14 C5 1.32(3) . ?
O15 C2 1.40(3) . ?
O16 C3 1.34(3) . ?
O18 C61 1.47(4) . ?
O19 C26 1.36(3) . ?
O21 C33 1.43(3) . ?
O22 C22 1.30(3) . ?
O23 C1 1.37(4) . ?
O25 C42 1.41(2) . ?
O26 C20 1.42(4) . ?
O27 C78 1.39(2) . ?
O28 C16 1.39(3) . ?
O29 C13 1.22(3) . ?
O31 C19 1.36(3) . ?
O32 C15 1.40(3) . ?
O33 C136 1.33(2) . ?
O35 C97 1.37(4) . ?
O36 C10 1.35(3) . ?
O38 Bi10 2.46(2) 2_665 ?
O39 C159 1.36(2) . ?
O40 C44 1.41(4) . ?
O42 C24 1.40(3) . ?
O43 C144 1.43(3) . ?
N1 C13 1.31(4) . ?
N1 C91 1.47(3) . ?
N1 C113 1.48(4) . ?
N2 H2A 0.9100 . ?
N2 H2B 0.9100 . ?
N2 C175 1.41(4) . ?
N3 H3A 0.9100 . ?
N3 H3B 0.9100 . ?
N3 C176 1.45(4) . ?
C1 C4 1.43(4) . ?
C1 C123 1.36(4) . ?
C2 C18 1.43(4) . ?
C2 C129 1.37(4) . ?
C3 C7 1.39(4) . ?
C3 C45 1.42(4) . ?
C4 C99 1.42(4) . ?
C4 C126 1.48(4) . ?
C5 C120 1.43(4) . ?
C5 C162 1.37(4) . ?
C6 C30 1.38(4) . ?
C6 C73 1.39(4) . ?
C7 C25 1.38(4) . ?
C7 C58 1.54(4) . ?
C8 H8A 0.9900 . ?
C8 H8B 0.9900 . ?
C8 C38 1.43(4) . ?
C8 C128 1.50(4) . ?
C9 C19 1.42(4) . ?
C9 C76 1.49(4) . ?
C9 C108 1.41(4) . ?
C10 C29 1.49(4) . ?
C10 C38 1.46(4) . ?
C11 H11 0.9500 . ?
C11 C56 1.32(4) . ?
C11 C120 1.41(4) . ?
C12 C23 1.40(4) . ?
C12 C26 1.35(4) . ?
C12 C116 1.53(4) . ?
C13 H13 0.9500 . ?
C14 C124 1.3900 . ?
C14 C86 1.3900 . ?
C124 C134 1.3900 . ?
C124 C36 1.47(4) . ?
C134 H134 0.9500 . ?
C134 C146 1.3900 . ?
C146 C150 1.3900 . ?
C146 C192 1.606(11) . ?
C150 H150 0.9500 . ?
C150 C86 1.3900 . ?
C86 C132 1.48(3) . ?
C15 C40 1.36(4) . ?
C15 C49 1.45(4) . ?
C16 C32 1.41(4) . ?
C16 C37 1.42(4) . ?
C17 H17 0.9500 . ?
C17 C18 1.39(4) . ?
C17 C103 1.31(3) . ?
C18 C115 1.45(4) . ?
C19 C21 1.41(4) . ?
C20 C39 1.38(4) . ?
C20 C133 1.39(4) . ?
C21 C104 1.49(4) . ?
C21 C109 1.38(4) . ?
C22 C51 1.45(4) . ?
C22 C62 1.38(4) . ?
C23 H23 0.9500 . ?
C23 C87 1.43(4) . ?
C24 C52 1.38(4) . ?
C24 C84 1.43(4) . ?
C25 H25 0.9500 . ?
C25 C105 1.34(3) . ?
C26 C43 1.42(4) . ?
C27 H27A 0.9900 . ?
C27 H27B 0.9900 . ?
C27 C107 1.54(4) . ?
C27 C123 1.45(4) . ?
C28 C33 1.36(4) . ?
C28 C41 1.36(4) . ?
C28 C104 1.45(4) . ?
C29 C68 1.39(4) . ?
C29 C149 1.32(4) . ?
C30 C47 1.44(4) . ?
C30 C116 1.52(4) . ?
C31 H31A 0.9900 . ?
C31 H31B 0.9900 . ?
C31 C40 1.48(4) . ?
C31 C129 1.47(4) . ?
C32 C126 1.52(4) . ?
C32 C127 1.40(4) . ?
C33 C90 1.41(4) . ?
C35 H35A 0.9900 . ?
C35 H35B 0.9900 . ?
C35 C45 1.48(4) . ?
C35 C46 1.47(4) . ?
C36 H36 0.9500 . ?
C36 C75 1.50(4) . ?
C37 C55 1.57(4) . ?
C37 C74 1.38(4) . ?
C38 C161 1.32(4) . ?
C39 C68 1.51(4) . ?
C39 C112 1.45(4) . ?
C40 C79 1.45(4) . ?
C41 H41 0.9500 . ?
C41 C81 1.40(4) . ?
C42 C75 1.3900 . ?
C42 C80 1.3900 . ?
C75 C88 1.3900 . ?
C88 H88 0.9500 . ?
C88 C174 1.3900 . ?
C174 C143 1.3900 . ?
C174 C205 1.605(11) . ?
C143 H143 0.9500 . ?
C143 C80 1.3900 . ?
C80 C70 1.55(3) . ?
C43 C67 1.46(4) . ?
C43 C85 1.49(4) . ?
C44 C69 1.47(4) . ?
C44 C94 1.33(4) . ?
C45 C65 1.37(4) . ?
C46 C59 1.38(4) . ?
C46 C106 1.46(4) . ?
C47 H47 0.9500 . ?
C47 C63 1.41(4) . ?
C48 C59 1.35(4) . ?
C48 C64 1.40(4) . ?
C48 C89 1.51(4) . ?
C49 C50 1.49(4) . ?
C49 C72 1.36(4) . ?
C50 H50A 0.9900 . ?
C50 H50B 0.9900 . ?
C50 C84 1.48(4) . ?
C51 C115 1.53(4) . ?
C51 C142 1.39(4) . ?
C52 C85 1.54(4) . ?
C52 C145 1.42(4) . ?
C53 C61 1.41(4) . ?
C53 C131 1.50(4) . ?
C53 C132 1.41(4) . ?
C54 H54 0.9500 . ?
C54 C56 1.32(4) . ?
C54 C162 1.46(4) . ?
C55 H55A 0.9900 . ?
C55 H55B 0.9900 . ?
C55 C90 1.47(4) . ?
C56 C181 1.607(11) . ?
C57 H57 0.9500 . ?
C57 C81 1.35(4) . ?
C57 C90 1.42(4) . ?
C58 H58A 0.9900 . ?
C58 H58B 0.9900 . ?
C58 C62 1.51(4) . ?
C60 H60 0.9500 . ?
C60 C107 1.41(4) . ?
C60 C168 1.50(4) . ?
C61 C153 1.38(4) . ?
C62 C121 1.37(4) . ?
C63 C71 1.606(11) . ?
C63 C135 1.37(4) . ?
C64 H64 0.9500 . ?
C64 C147 1.38(4) . ?
C65 H65 0.9500 . ?
C65 C105 1.39(4) . ?
C67 H67 0.9500 . ?
C67 C87 1.32(4) . ?
C68 H68A 0.9900 . ?
C68 H68B 0.9900 . ?
C69 C82 1.41(4) . ?
C69 C173 1.44(4) . ?
C70 H70A 0.9900 . ?
C70 H70B 0.9900 . ?
C70 C133 1.39(4) . ?
C71 C186 1.427(8) . ?
C71 C203 1.425(8) . ?
C71 C209 1.426(8) . ?
C72 H72 0.9500 . ?
C72 C95 1.36(4) . ?
C73 C89 1.55(4) . ?
C73 C135 1.39(4) . ?
C74 H74 0.9500 . ?
C74 C170 1.38(4) . ?
C76 H76A 0.9900 . ?
C76 H76B 0.9900 . ?
C76 C120 1.50(4) . ?
C77 H77A 0.9900 . ?
C77 H77B 0.9900 . ?
C77 C34 1.56(3) . ?
C77 C141 1.46(4) . ?
C78 C34 1.3900 . ?
C78 C117 1.3900 . ?
C34 C66 1.3900 . ?
C66 H66 0.9500 . ?
C66 C171 1.3900 . ?
C171 C122 1.3900 . ?
C171 C177 1.609(11) . ?
C122 H122 0.9500 . ?
C122 C117 1.3900 . ?
C117 C119 1.50(3) . ?
C79 H79 0.9500 . ?
C79 C95 1.39(4) . ?
C81 C179 1.607(11) . ?
C82 H82A 0.9900 . ?
C82 H82B 0.9900 . ?
C82 C83 1.51(4) . ?
C83 C111 1.40(4) . ?
C83 C144 1.41(4) . ?
C84 C92 1.40(4) . ?
C85 H85A 0.9900 . ?
C85 H85B 0.9900 . ?
C87 C114 1.607(11) . ?
C89 H89A 0.9900 . ?
C89 H89B 0.9900 . ?
C91 H91A 0.9800 . ?
C91 H91B 0.9800 . ?
C91 H91C 0.9800 . ?
C92 H92 0.9500 . ?
C92 C163 1.37(4) . ?
C93 H93 0.9500 . ?
C93 C98 1.39(4) . ?
C93 C123 1.49(4) . ?
C94 C96 1.47(4) . ?
C94 C172 1.45(4) . ?
C95 C184 1.605(11) . ?
C96 H96A 0.9900 . ?
C96 H96B 0.9900 . ?
C96 C154 1.49(3) . ?
C97 C107 1.34(4) . ?
C97 C165 1.41(4) . ?
C98 C99 1.36(4) . ?
C98 C110 1.605(11) . ?
C99 H99 0.9500 . ?
C100 C102 1.35(4) . ?
C100 C112 1.26(4) . ?
C100 C185 1.606(11) . ?
C101 C103 1.605(11) . ?
C101 C180 1.423(8) . ?
C101 C194 1.427(8) . ?
C101 C196 1.426(8) . ?
C102 H102 0.9500 . ?
C102 C133 1.45(4) . ?
C103 C118 1.29(4) . ?
C104 H10A 0.9900 . ?
C104 H10B 0.9900 . ?
C105 C195 1.607(11) . ?
C106 H106 0.9500 . ?
C106 C147 1.43(4) . ?
C108 H108 0.9500 . ?
C108 C208 1.39(4) . ?
C109 H109 0.9500 . ?
C109 C208 1.41(4) . ?
C110 C216 1.424(8) . ?
C110 C224 1.425(8) . ?
C110 C228 1.426(8) . ?
C111 H111 0.9500 . ?
C111 C166 1.41(4) . ?
C112 H112 0.9500 . ?
C113 H11A 0.9800 . ?
C113 H11B 0.9800 . ?
C113 H11C 0.9800 . ?
C114 C197 1.426(8) . ?
C114 C201 1.424(8) . ?
C114 C217 1.426(8) . ?
C115 H11D 0.9900 . ?
C115 H11E 0.9900 . ?
C116 H11F 0.9900 . ?
C116 H11G 0.9900 . ?
C118 H118 0.9500 . ?
C118 C129 1.39(4) . ?
C119 H11H 0.9900 . ?
C119 H11I 0.9900 . ?
C119 C162 1.48(4) . ?
C121 H12A 0.9900 . ?
C121 H12B 0.9900 . ?
C121 C130 1.45(4) . ?
C125 C131 1.28(4) . ?
C125 C148 1.54(4) . ?
C125 C188 1.607(11) . ?
C126 H12C 0.9900 . ?
C126 H12D 0.9900 . ?
C127 H127 0.9500 . ?
C127 C170 1.37(4) . ?
C128 C144 1.41(4) . ?
C128 C152 1.39(4) . ?
C130 C142 1.31(3) . ?
C130 C182 1.606(11) . ?
C131 H131 0.9500 . ?
C132 H13A 0.9900 . ?
C132 H13B 0.9900 . ?
C135 H135 0.9500 . ?
C136 C137 1.3900 . ?
C136 C141 1.3900 . ?
C137 C138 1.3900 . ?
C137 C183 1.48(4) . ?
C138 H138 0.9500 . ?
C138 C139 1.3900 . ?
C139 C140 1.3900 . ?
C139 C244 1.609(11) . ?
C140 H140 0.9500 . ?
C140 C141 1.3900 . ?
C142 H142 0.9500 . ?
C145 H145 0.9500 . ?
C145 C163 1.33(4) . ?
C147 C191 1.608(11) . ?
C148 H148 0.9500 . ?
C148 C153 1.47(4) . ?
C149 H149 0.9500 . ?
C149 C160 1.40(4) . ?
C151 H15A 0.9900 . ?
C151 H15B 0.9900 . ?
C151 C153 1.47(4) . ?
C151 C158 1.53(3) . ?
C152 H152 0.9500 . ?
C152 C166 1.49(4) . ?
C154 C155 1.3900 . ?
C154 C159 1.3900 . ?
C155 H155 0.9500 . ?
C155 C156 1.3900 . ?
C156 C157 1.3900 . ?
C156 C167 1.610(11) . ?
C157 H157 0.9500 . ?
C157 C158 1.3900 . ?
C158 C159 1.3900 . ?
C160 C161 1.44(4) . ?
C160 C210 1.610(11) . ?
C161 H161 0.9500 . ?
C163 C178 1.605(11) . ?
C164 H164 0.9500 . ?
C164 C165 1.47(4) . ?
C164 C168 1.40(4) . ?
C165 C183 1.48(4) . ?
C166 C242 1.606(11) . ?
C167 C257 1.425(8) . ?
C167 C260 1.424(8) . ?
C167 C262 1.423(8) . ?
C168 C229 1.607(11) . ?
C169 C172 1.41(4) . ?
C169 C173 1.28(4) . ?
C169 C213 1.609(11) . ?
C170 C189 1.605(11) . ?
C172 H172 0.9500 . ?
C173 H173 0.9500 . ?
C175 H17A 0.9900 . ?
C175 H17B 0.9900 . ?
C175 C176 1.54(4) . ?
C176 H17C 0.9900 . ?
C176 H17D 0.9900 . ?
C177 C214 1.425(8) . ?
C177 C241 1.424(8) . ?
C177 C246 1.423(8) . ?
C178 C202 1.425(8) . ?
C178 C218 1.426(8) . ?
C178 C221 1.426(8) . ?
C179 C200 1.424(8) . ?
C179 C231 1.425(8) . ?
C179 C258 1.425(8) . ?
C180 H18A 0.9800 . ?
C180 H18B 0.9800 . ?
C180 H18C 0.9800 . ?
C181 C187 1.425(8) . ?
C181 C193 1.424(8) . ?
C181 C198 1.427(8) . ?
C182 C240 1.425(8) . ?
C182 C247 1.426(8) . ?
C182 C254 1.424(8) . ?
C183 H18D 0.9900 . ?
C183 H18E 0.9900 . ?
C184 C211 1.425(8) . ?
C184 C232 1.425(8) . ?
C184 C234 1.428(8) . ?
C185 C226 1.423(8) . ?
C185 C239 1.426(8) . ?
C185 C250 1.427(8) . ?
C186 H18F 0.9800 . ?
C186 H18G 0.9800 . ?
C186 H18H 0.9800 . ?
C187 H18I 0.9800 . ?
C187 H18J 0.9800 . ?
C187 H18K 0.9800 . ?
C188 C245 1.425(8) . ?
C188 C251 1.424(8) . ?
C188 C256 1.426(8) . ?
C189 C199 1.424(8) . ?
C189 C227 1.427(8) . ?
C189 C253 1.425(8) . ?
C190 H19A 0.9800 . ?
C190 H19B 0.9800 . ?
C190 H19C 0.9800 . ?
C190 C205 1.424(8) . ?
C191 C220 1.423(8) . ?
C191 C225 1.427(8) . ?
C191 C236 1.425(8) . ?
C192 C212 1.423(8) . ?
C192 C233 1.424(8) . ?
C192 C235 1.428(8) . ?
C193 H19D 0.9800 . ?
C193 H19E 0.9800 . ?
C193 H19F 0.9800 . ?
C194 H19G 0.9800 . ?
C194 H19H 0.9800 . ?
C194 H19I 0.9800 . ?
C195 C215 1.428(8) . ?
C195 C238 1.423(8) . ?
C195 C252 1.423(8) . ?
C196 H19J 0.9800 . ?
C196 H19K 0.9800 . ?
C196 H19L 0.9800 . ?
C197 H19M 0.9800 . ?
C197 H19N 0.9800 . ?
C197 H19O 0.9800 . ?
C198 H19P 0.9800 . ?
C198 H19Q 0.9800 . ?
C198 H19R 0.9800 . ?
C199 H19S 0.9800 . ?
C199 H19T 0.9800 . ?
C199 H19U 0.9800 . ?
C200 H20A 0.9800 . ?
C200 H20B 0.9800 . ?
C200 H20C 0.9800 . ?
C201 H20D 0.9800 . ?
C201 H20E 0.9800 . ?
C201 H20F 0.9800 . ?
C202 H20G 0.9800 . ?
C202 H20H 0.9800 . ?
C202 H20I 0.9800 . ?
C203 H20J 0.9800 . ?
C203 H20K 0.9800 . ?
C203 H20L 0.9800 . ?
C204 H20M 0.9800 . ?
C204 H20N 0.9800 . ?
C204 H20O 0.9800 . ?
C204 C206 1.423(8) . ?
C205 C255 1.422(8) . ?
C205 C259 1.432(8) . ?
C206 C208 1.608(11) . ?
C206 C223 1.424(8) . ?
C206 C269 1.427(8) . ?
C207 H20P 0.9800 . ?
C207 H20Q 0.9800 . ?
C207 H20R 0.9800 . ?
C207 C229 1.425(8) . ?
C209 H20S 0.9800 . ?
C209 H20T 0.9800 . ?
C209 H20U 0.9800 . ?
C210 C230 1.424(8) . ?
C210 C249 1.424(8) . ?
C210 C265 1.424(8) . ?
C211 H21A 0.9800 . ?
C211 H21B 0.9800 . ?
C211 H21C 0.9800 . ?
C212 H21D 0.9800 . ?
C212 H21E 0.9800 . ?
C212 H21F 0.9800 . ?
C213 C219 1.424(8) . ?
C213 C222 1.423(8) . ?
C213 C237 1.427(8) . ?
C214 H21G 0.9800 . ?
C214 H21H 0.9800 . ?
C214 H21I 0.9800 . ?
C215 H21J 0.9800 . ?
C215 H21K 0.9800 . ?
C215 H21L 0.9800 . ?
C216 H21M 0.9800 . ?
C216 H21N 0.9800 . ?
C216 H21O 0.9800 . ?
C217 H21P 0.9800 . ?
C217 H21Q 0.9800 . ?
C217 H21R 0.9800 . ?
C218 H21S 0.9800 . ?
C218 H21T 0.9800 . ?
C218 H21U 0.9800 . ?
C219 H21V 0.9800 . ?
C219 H21W 0.9800 . ?
C219 H21X 0.9800 . ?
C220 H22A 0.9800 . ?
C220 H22B 0.9800 . ?
C220 H22C 0.9800 . ?
C221 H22D 0.9800 . ?
C221 H22E 0.9800 . ?
C221 H22F 0.9800 . ?
C222 H22G 0.9800 . ?
C222 H22H 0.9800 . ?
C222 H22I 0.9800 . ?
C223 H22J 0.9800 . ?
C223 H22K 0.9800 . ?
C223 H22L 0.9800 . ?
C224 H22M 0.9800 . ?
C224 H22N 0.9800 . ?
C224 H22O 0.9800 . ?
C225 H22P 0.9800 . ?
C225 H22Q 0.9800 . ?
C225 H22R 0.9800 . ?
C226 H22S 0.9800 . ?
C226 H22T 0.9800 . ?
C226 H22U 0.9800 . ?
C227 H22V 0.9800 . ?
C227 H22W 0.9800 . ?
C227 H22X 0.9800 . ?
C228 H22Y 0.9800 . ?
C228 H 0.9800 . ?
C228 HA 0.9800 . ?
C229 C261 1.424(8) . ?
C229 C264 1.425(8) . ?
C230 H23A 0.9800 . ?
C230 H23B 0.9800 . ?
C230 H23C 0.9800 . ?
C231 H23D 0.9800 . ?
C231 H23E 0.9800 . ?
C231 H23F 0.9800 . ?
C232 H23G 0.9800 . ?
C232 H23H 0.9800 . ?
C232 H23I 0.9800 . ?
C233 H23J 0.9800 . ?
C233 H23K 0.9800 . ?
C233 H23L 0.9800 . ?
C234 H23M 0.9800 . ?
C234 H23N 0.9800 . ?
C234 H23O 0.9800 . ?
C235 H23P 0.9800 . ?
C235 H23Q 0.9800 . ?
C235 H23R 0.9800 . ?
C236 H23S 0.9800 . ?
C236 H23T 0.9800 . ?
C236 H23U 0.9800 . ?
C237 H23V 0.9800 . ?
C237 H23W 0.9800 . ?
C237 H23X 0.9800 . ?
C238 H23Y 0.9800 . ?
C238 HB 0.9800 . ?
C238 HC 0.9800 . ?
C239 H23Z 0.9800 . ?
C239 HD 0.9800 . ?
C239 HE 0.9800 . ?
C240 H24A 0.9800 . ?
C240 H24B 0.9800 . ?
C240 H24C 0.9800 . ?
C241 H24D 0.9800 . ?
C241 H24E 0.9800 . ?
C241 H24F 0.9800 . ?
C242 C266 1.424(8) . ?
C242 C267 1.426(8) . ?
C242 C268 1.427(8) . ?
C243 H24G 0.9800 . ?
C243 H24H 0.9800 . ?
C243 H24I 0.9800 . ?
C243 C244 1.424(8) . ?
C244 C248 1.425(8) . ?
C244 C263 1.426(8) . ?
C245 H24J 0.9800 . ?
C245 H24K 0.9800 . ?
C245 H24L 0.9800 . ?
C246 H24M 0.9800 . ?
C246 H24N 0.9800 . ?
C246 H24O 0.9800 . ?
C247 H24P 0.9800 . ?
C247 H24Q 0.9800 . ?
C247 H24R 0.9800 . ?
C248 H24S 0.9800 . ?
C248 H24T 0.9800 . ?
C248 H24U 0.9800 . ?
C249 H24V 0.9800 . ?
C249 H24W 0.9800 . ?
C249 H24X 0.9800 . ?
C250 H25A 0.9800 . ?
C250 H25B 0.9800 . ?
C250 H25C 0.9800 . ?
C251 H25D 0.9800 . ?
C251 H25E 0.9800 . ?
C251 H25F 0.9800 . ?
C252 H25G 0.9800 . ?
C252 H25H 0.9800 . ?
C252 H25I 0.9800 . ?
C253 H25J 0.9800 . ?
C253 H25K 0.9800 . ?
C253 H25L 0.9800 . ?
C254 H25M 0.9800 . ?
C254 H25N 0.9800 . ?
C254 H25O 0.9800 . ?
C255 H25P 0.9800 . ?
C255 H25Q 0.9800 . ?
C255 H25R 0.9800 . ?
C256 H25S 0.9800 . ?
C256 H25T 0.9800 . ?
C256 H25U 0.9800 . ?
C257 H25V 0.9800 . ?
C257 H25W 0.9800 . ?
C257 H25X 0.9800 . ?
C258 H25Y 0.9800 . ?
C258 HF 0.9800 . ?
C258 HG 0.9800 . ?
C259 H25Z 0.9800 . ?
C259 HH 0.9800 . ?
C259 HI 0.9800 . ?
C260 H26A 0.9800 . ?
C260 H26B 0.9800 . ?
C260 H26C 0.9800 . ?
C261 H26D 0.9800 . ?
C261 H26E 0.9800 . ?
C261 H26F 0.9800 . ?
C262 H26G 0.9800 . ?
C262 H26H 0.9800 . ?
C262 H26I 0.9800 . ?
C263 H26J 0.9800 . ?
C263 H26K 0.9800 . ?
C263 H26L 0.9800 . ?
C264 H26M 0.9800 . ?
C264 H26N 0.9800 . ?
C264 H26O 0.9800 . ?
C265 H26P 0.9800 . ?
C265 H26Q 0.9800 . ?
C265 H26R 0.9800 . ?
C266 H26S 0.9800 . ?
C266 H26T 0.9800 . ?
C266 H26U 0.9800 . ?
C267 H26V 0.9800 . ?
C267 H26W 0.9800 . ?
C267 H26X 0.9800 . ?
C268 H26Y 0.9800 . ?
C268 HJ 0.9800 . ?
C268 HK 0.9800 . ?
C269 H26Z 0.9800 . ?
C269 HL 0.9800 . ?
C269 HM 0.9800 . ?

loop_
_geom_torsion_atom_site_label_1
_geom_torsion_atom_site_label_2
_geom_torsion_atom_site_label_3
_geom_torsion_atom_site_label_4
_geom_torsion
_geom_torsion_site_symmetry_1
_geom_torsion_site_symmetry_2
_geom_torsion_site_symmetry_3
_geom_torsion_site_symmetry_4
_geom_torsion_publ_flag
Bi1 O23 C1 C4 -85(3) . . . . ?
Bi1 O23 C1 C123 100(3) . . . . ?
Bi1 O28 C16 C32 73(3) . . . . ?
Bi1 O28 C16 C37 -118(2) . . . . ?
Bi3 O15 C2 C18 97(3) . . . . ?
Bi3 O15 C2 C129 -88(3) . . . . ?
Bi3 O22 C22 C51 -89(3) . . . . ?
Bi3 O22 C22 C62 89(4) . . . . ?
Bi3 O29 C13 N1 -60(6) . . . . ?
Bi4 O16 C3 C7 -100(3) . . . . ?
Bi4 O16 C3 C45 85(3) . . . . ?
Bi4 O21 C33 C28 -47(4) . . . . ?
Bi4 O21 C33 C90 138(2) . . . . ?
Bi6 O21 C33 C28 92(3) . . . . ?
Bi6 O21 C33 C90 -83(3) . . . . ?
Bi6 O28 C16 C32 -109.9(19) . . . . ?
Bi6 O28 C16 C37 59(2) . . . . ?
Bi6 O31 C19 C9 90(2) . . . . ?
Bi6 O31 C19 C21 -84(2) . . . . ?
Bi7 O12 C14 C124 -90.7(19) . . . . ?
Bi7 O12 C14 C86 84.8(18) . . . . ?
Bi7 O18 C61 C53 -93(2) . . . . ?
Bi7 O18 C61 C153 83(2) . . . . ?
Bi8 O2 C6 C30 -104(3) . . . . ?
Bi8 O2 C6 C73 77(3) . . . . ?
Bi8 O7 C59 C46 86(3) . . . . ?
Bi8 O7 C59 C48 -93(3) . . . . ?
Bi8 O16 C3 C7 86(3) . . . . ?
Bi8 O16 C3 C45 -90(3) . . . . ?
Bi8 O22 C22 C51 109(3) . . . . ?
Bi8 O22 C22 C62 -72(3) . . . . ?
Bi9 O2 C6 C30 94(3) . . . . ?
Bi9 O2 C6 C73 -86(4) . . . . ?
Bi9 O19 C26 C12 -92(4) . . . . ?
Bi9 O19 C26 C43 88(3) . . . . ?
Bi10 O14 C5 C120 105(3) . . . . ?
Bi10 O14 C5 C162 -73(3) . . . . ?
Bi10 O27 C78 C34 -134.9(15) . . . . ?
Bi10 O27 C78 C117 37(3) . . . . ?
Bi11 O32 C15 C40 140(3) . . . . ?
Bi11 O32 C15 C49 -48(5) . . . . ?
Bi11 O40 C44 C69 90(3) . . . . ?
Bi11 O40 C44 C94 -92(4) . . . . ?
Bi11 O42 C24 Bi15 111(4) . . . . ?
Bi11 O42 C24 C52 -155(3) . . . . ?
Bi11 O42 C24 C84 16(5) . . . . ?
Bi12 O35 C97 C107 -66(5) . . . . ?
Bi12 O35 C97 C165 114(3) . . . . ?
Bi12 O39 C159 C154 98.9(19) . . . . ?
Bi12 O39 C159 C158 -84(2) . . . . ?
Bi13 O7 C59 C46 -85(3) . . . . ?
Bi13 O7 C59 C48 95(3) . . . . ?
Bi13 O26 C20 C39 -89(3) . . . . ?
Bi13 O26 C20 C133 89(4) . . . . ?
Bi14 O27 C78 C34 86.3(18) . . . . ?
Bi14 O27 C78 C117 -102.3(17) . . . . ?
Bi14 O33 C136 C137 -121(2) . . . . ?
Bi14 O33 C136 C141 64(3) . . . . ?
Bi15 O15 C2 C18 -97(3) . . . . ?
Bi15 O15 C2 C129 78(3) . . . . ?
Bi15 O19 C26 C12 104(3) . . . . ?
Bi15 O19 C26 C43 -75(3) . . . . ?
Bi15 O32 C15 C40 -87(3) . . . . ?
Bi15 O32 C15 C49 85(3) . . . . ?
Bi15 O42 C24 C52 95(3) . . . . ?
Bi15 O42 C24 C84 -95(3) . . . . ?
Bi15 C24 C52 C85 52(3) . . . . ?
Bi15 C24 C52 C145 -124(3) . . . . ?
Bi15 C24 C84 C50 -50(4) . . . . ?
Bi15 C24 C84 C92 124(3) . . . . ?
Bi16 O25 C42 C75 91(2) . . . . ?
Bi16 O25 C42 C80 -100.2(19) . . . . ?
Bi16 N2 C175 C176 -47(3) . . . . ?
Bi16 N3 C176 C175 -40(3) . . . . ?
Bi17 O36 C10 C29 98(3) . . . . ?
Bi17 O36 C10 C38 -93(3) . . . . ?
Bi17 O43 C144 C83 -93(3) . . . . ?
Bi17 O43 C144 C128 92(3) . . . . ?
Bi18 O12 C14 C124 94.6(14) . . . . ?
Bi18 O12 C14 C86 -90.0(15) . . . . ?
Bi18 O25 C42 C75 -84(2) . . . . ?
Bi18 O25 C42 C80 84(2) . . . . ?
Bi18 O26 C20 C39 106(3) . . . . ?
Bi18 O26 C20 C133 -76(4) . . . . ?
Bi18 O36 C10 C29 -74(4) . . . . ?
Bi18 O36 C10 C38 95(4) . . . . ?
Bi19 O23 C1 C4 91(3) . . . . ?
Bi19 O23 C1 C123 -84(3) . . . . ?
Bi19 O33 C136 C137 76(2) . . . . ?
Bi19 O33 C136 C141 -98.9(18) . . . . ?
Bi19 O35 C97 C107 90(4) . . . . ?
Bi19 O35 C97 C165 -90(3) . . . . ?
Bi20 O18 C61 C53 91.7(14) . . . . ?
Bi20 O18 C61 C153 -92.4(17) . . . . ?
Bi20 O39 C159 C154 -85(2) . . . . ?
Bi20 O39 C159 C158 92(2) . . . . ?
Bi20 O40 C44 C69 -93(3) . . . . ?
Bi20 O40 C44 C94 84(4) . . . . ?
Bi20 O43 C144 C83 61(4) . . . . ?
Bi20 O43 C144 C128 -114(3) . . . . ?
O2 C6 C30 C47 176(3) . . . . ?
O2 C6 C30 C116 -6(4) . . . . ?
O2 C6 C73 C89 5(5) . . . . ?
O2 C6 C73 C135 -177(3) . . . . ?
O12 C14 C124 C134 175.4(19) . . . . ?
O12 C14 C124 C36 -15(3) . . . . ?
O12 C14 C86 C150 -175.5(19) . . . . ?
O12 C14 C86 C132 2(3) . . . . ?
O14 C5 C120 C11 180(3) . . . . ?
O14 C5 C120 C76 6(5) . . . . ?
O14 C5 C162 C54 -179(3) . . . . ?
O14 C5 C162 C119 -4(5) . . . . ?
O15 C2 C18 C17 177(3) . . . . ?
O15 C2 C18 C115 -9(4) . . . . ?
O15 C2 C129 C31 6(5) . . . . ?
O15 C2 C129 C118 -175(3) . . . . ?
O16 C3 C7 C25 179(3) . . . . ?
O16 C3 C7 C58 -1(5) . . . . ?
O16 C3 C45 C35 1(4) . . . . ?
O16 C3 C45 C65 179(3) . . . . ?
O18 C61 C153 C148 -176(2) . . . . ?
O18 C61 C153 C151 10(4) . . . . ?
O19 C26 C43 C67 172(3) . . . . ?
O19 C26 C43 C85 -9(5) . . . . ?
O21 C33 C90 C55 -10(4) . . . . ?
O21 C33 C90 C57 173(2) . . . . ?
O22 C22 C51 C115 15(4) . . . . ?
O22 C22 C51 C142 -170(3) . . . . ?
O22 C22 C62 C58 -10(5) . . . . ?
O22 C22 C62 C121 173(3) . . . . ?
O23 C1 C4 C99 -174(3) . . . . ?
O23 C1 C4 C126 2(4) . . . . ?
O23 C1 C123 C27 -5(5) . . . . ?
O23 C1 C123 C93 176(3) . . . . ?
O25 C42 C75 C36 -9(3) . . . . ?
O25 C42 C75 C88 168(2) . . . . ?
O25 C42 C80 C143 -169(2) . . . . ?
O25 C42 C80 C70 15(3) . . . . ?
O26 C20 C39 C68 -4(5) . . . . ?
O26 C20 C39 C112 180(3) . . . . ?
O26 C20 C133 C70 4(6) . . . . ?
O26 C20 C133 C102 178(3) . . . . ?
O27 C78 C34 C77 -13(2) . . . . ?
O27 C78 C34 C66 171(2) . . . . ?
O27 C78 C117 C122 -172(2) . . . . ?
O27 C78 C117 C119 19(2) . . . . ?
O28 C16 C32 C126 -17(3) . . . . ?
O28 C16 C32 C127 167(3) . . . . ?
O28 C16 C37 C55 22(3) . . . . ?
O28 C16 C37 C74 -169(3) . . . . ?
O31 C19 C21 C104 4(3) . . . . ?
O31 C19 C21 C109 177(2) . . . . ?
O32 C15 C40 C31 -10(5) . . . . ?
O32 C15 C40 C79 170(3) . . . . ?
O32 C15 C49 C50 6(4) . . . . ?
O32 C15 C49 C72 -175(3) . . . . ?
O33 C136 C137 C138 -175(2) . . . . ?
O33 C136 C137 C183 12(3) . . . . ?
O33 C136 C141 C77 -5(3) . . . . ?
O33 C136 C141 C140 176(2) . . . . ?
O35 C97 C107 C27 -3(5) . . . . ?
O35 C97 C107 C60 -180(3) . . . . ?
O35 C97 C165 C164 174(3) . . . . ?
O35 C97 C165 C183 3(6) . . . . ?
O36 C10 C29 C68 -10(5) . . . . ?
O36 C10 C29 C149 174(3) . . . . ?
O36 C10 C38 C8 18(5) . . . . ?
O36 C10 C38 C161 -175(3) . . . . ?
O37 Mo1 O38 Bi10 175.7(14) . . . 2_665 ?
O37 Mo1 O41 Bi10 56.3(15) . . . . ?
O38 Mo1 O37 Bi2 95.5(13) . . . . ?
O38 Mo1 O41 Bi10 -64.9(15) . . . . ?
O40 C44 C69 C82 -8(5) . . . . ?
O40 C44 C69 C173 176(3) . . . . ?
O40 C44 C94 C96 8(5) . . . . ?
O40 C44 C94 C172 -177(3) . . . . ?
O41 Mo1 O37 Bi2 -30.5(16) . . . . ?
O41 Mo1 O38 Bi10 -60.9(18) . . . 2_665 ?
O42 C24 C52 C85 -2(5) . . . . ?
O42 C24 C52 C145 -178(3) . . . . ?
O42 C24 C84 C50 5(5) . . . . ?
O42 C24 C84 C92 179(3) . . . . ?
O45 Mo1 O37 Bi2 -146.3(13) . . . . ?
O45 Mo1 O38 Bi10 56.2(18) . . . 2_665 ?
O45 Mo1 O41 Bi10 175.6(13) . . . . ?
N2 C175 C176 N3 56(4) . . . . ?
C1 C4 C99 C98 -3(5) . . . . ?
C1 C4 C126 C32 126(3) . . . . ?
C2 C18 C115 C51 -98(4) . . . . ?
C3 C7 C25 C105 3(5) . . . . ?
C3 C7 C58 C62 -98(4) . . . . ?
C3 C45 C65 C105 1(5) . . . . ?
C4 C1 C123 C27 180(3) . . . . ?
C4 C1 C123 C93 0(5) . . . . ?
C6 C30 C47 C63 4(5) . . . . ?
C6 C30 C116 C12 -98(3) . . . . ?
C6 C73 C89 C48 -92(4) . . . . ?
C6 C73 C135 C63 -1(5) . . . . ?
C7 C3 C45 C35 -175(3) . . . . ?
C7 C3 C45 C65 3(4) . . . . ?
C7 C25 C105 C65 1(4) . . . . ?
C7 C25 C105 C195 -178(2) . . . . ?
C7 C58 C62 C22 96(4) . . . . ?
C7 C58 C62 C121 -87(4) . . . . ?
C8 C38 C161 C160 175(3) . . . . ?
C8 C128 C144 O43 -16(5) . . . . ?
C8 C128 C144 C83 170(3) . . . . ?
C8 C128 C152 C166 -170(3) . . . . ?
C9 C19 C21 C104 -170(3) . . . . ?
C9 C19 C21 C109 2.8(17) . . . . ?
C9 C76 C120 C5 129(3) . . . . ?
C9 C76 C120 C11 -44(4) . . . . ?
C9 C108 C208 C109 2(4) . . . . ?
C9 C108 C208 C206 170(2) . . . . ?
C10 C29 C68 C39 101(4) . . . . ?
C10 C29 C149 C160 -7(5) . . . . ?
C10 C38 C161 C160 10(5) . . . . ?
C11 C56 C181 C187 70(2) . . . . ?
C11 C56 C181 C193 -170(2) . . . . ?
C11 C56 C181 C198 -50(3) . . . . ?
C12 C23 C87 C67 -8(4) . . . . ?
C12 C23 C87 C114 177(2) . . . . ?
C12 C26 C43 C67 -8(5) . . . . ?
C12 C26 C43 C85 172(3) . . . . ?
C14 C124 C134 C146 0.0 . . . . ?
C14 C124 C36 C75 -93(3) . . . . ?
C14 C86 C132 C53 -98(3) . . . . ?
C124 C14 C86 C150 0.0 . . . . ?
C124 C14 C86 C132 177(2) . . . . ?
C124 C134 C146 C150 0.0 . . . . ?
C124 C134 C146 C192 -178.7(13) . . . . ?
C124 C36 C75 C42 98(3) . . . . ?
C124 C36 C75 C88 -79(3) . . . . ?
C134 C124 C36 C75 77(3) . . . . ?
C134 C146 C150 C86 0.0 . . . . ?
C134 C146 C192 C212 67.4(16) . . . . ?
C134 C146 C192 C233 -172.1(16) . . . . ?
C134 C146 C192 C235 -52.5(16) . . . . ?
C146 C150 C86 C14 0.0 . . . . ?
C146 C150 C86 C132 -178(2) . . . . ?
C150 C146 C192 C212 -111.2(16) . . . . ?
C150 C146 C192 C233 9.2(16) . . . . ?
C150 C146 C192 C235 128.9(16) . . . . ?
C150 C86 C132 C53 79(3) . . . . ?
C86 C14 C124 C134 0.0 . . . . ?
C86 C14 C124 C36 170(2) . . . . ?
C15 C40 C79 C95 1(5) . . . . ?
C15 C49 C50 C84 -95(4) . . . . ?
C15 C49 C72 C95 10(5) . . . . ?
C16 C32 C126 C4 -90(3) . . . . ?
C16 C32 C127 C170 4(3) . . . . ?
C16 C37 C55 C90 -100(3) . . . . ?
C16 C37 C74 C170 0(3) . . . . ?
C17 C18 C115 C51 76(4) . . . . ?
C17 C103 C118 C129 4(5) . . . . ?
C18 C2 C129 C31 -180(3) . . . . ?
C18 C2 C129 C118 -1(5) . . . . ?
C18 C17 C103 C101 -173(2) . . . . ?
C18 C17 C103 C118 -2(5) . . . . ?
C19 C9 C76 C120 -68(3) . . . . ?
C19 C9 C108 C208 0(4) . . . . ?
C19 C21 C104 C28 86(3) . . . . ?
C19 C21 C109 C208 -1(4) . . . . ?
C20 C39 C68 C29 -95(4) . . . . ?
C20 C39 C112 C100 3(6) . . . . ?
C21 C109 C208 C108 -1(4) . . . . ?
C21 C109 C208 C206 -168(2) . . . . ?
C22 C51 C115 C18 90(4) . . . . ?
C22 C51 C142 C130 -1(5) . . . . ?
C22 C62 C121 C130 -5(5) . . . . ?
C23 C12 C26 O19 -171(3) . . . . ?
C23 C12 C26 C43 9(5) . . . . ?
C23 C12 C116 C30 -83(3) . . . . ?
C23 C87 C114 C197 -135(3) . . . . ?
C23 C87 C114 C201 -15(3) . . . . ?
C23 C87 C114 C217 106(3) . . . . ?
C24 C52 C85 C43 -100(4) . . . . ?
C24 C52 C145 C163 -6(5) . . . . ?
C24 C84 C92 C163 5(5) . . . . ?
C25 C7 C58 C62 82(4) . . . . ?
C25 C105 C195 C215 -134(3) . . . . ?
C25 C105 C195 C238 -14(3) . . . . ?
C25 C105 C195 C252 107(3) . . . . ?
C26 C12 C23 C87 -1(5) . . . . ?
C26 C12 C116 C30 93(4) . . . . ?
C26 C43 C67 C87 -1(5) . . . . ?
C26 C43 C85 C52 97(4) . . . . ?
C28 C33 C90 C55 175(3) . . . . ?
C28 C33 C90 C57 -3(5) . . . . ?
C28 C41 C81 C57 -8(5) . . . . ?
C28 C41 C81 C179 171(3) . . . . ?
C29 C10 C38 C8 -173(3) . . . . ?
C29 C10 C38 C161 -6(5) . . . . ?
C29 C149 C160 C161 10(5) . . . . ?
C29 C149 C160 C210 178(3) . . . . ?
C30 C6 C73 C89 -175(3) . . . . ?
C30 C6 C73 C135 3(5) . . . . ?
C30 C47 C63 C71 178(2) . . . . ?
C30 C47 C63 C135 -2(4) . . . . ?
C31 C40 C79 C95 -180(3) . . . . ?
C32 C16 C37 C55 -168(2) . . . . ?
C32 C16 C37 C74 0.6(18) . . . . ?
C32 C127 C170 C74 -4(4) . . . . ?
C32 C127 C170 C189 177(2) . . . . ?
C33 C28 C41 C81 8(5) . . . . ?
C33 C28 C104 C21 -101(4) . . . . ?
C35 C45 C65 C105 179(3) . . . . ?
C35 C46 C59 O7 -1(5) . . . . ?
C35 C46 C59 C48 179(3) . . . . ?
C35 C46 C106 C147 179(3) . . . . ?
C36 C124 C134 C146 -171(2) . . . . ?
C36 C75 C88 C174 177(3) . . . . ?
C37 C16 C32 C126 173(2) . . . . ?
C37 C16 C32 C127 -2.2(17) . . . . ?
C37 C55 C90 C33 102(4) . . . . ?
C37 C55 C90 C57 -80(4) . . . . ?
C37 C74 C170 C127 2(4) . . . . ?
C37 C74 C170 C189 -179.2(19) . . . . ?
C38 C8 C128 C144 -98(4) . . . . ?
C38 C8 C128 C152 68(4) . . . . ?
C38 C10 C29 C68 -179(3) . . . . ?
C38 C10 C29 C149 5(5) . . . . ?
C39 C20 C133 C70 -179(4) . . . . ?
C39 C20 C133 C102 -5(5) . . . . ?
C40 C15 C49 C50 178(3) . . . . ?
C40 C15 C49 C72 -3(5) . . . . ?
C40 C31 C129 C2 -97(4) . . . . ?
C40 C31 C129 C118 84(4) . . . . ?
C40 C79 C95 C72 5(4) . . . . ?
C40 C79 C95 C184 -179(2) . . . . ?
C41 C28 C33 O21 -177(3) . . . . ?
C41 C28 C33 C90 -2(5) . . . . ?
C41 C28 C104 C21 80(4) . . . . ?
C41 C81 C179 C200 -174(3) . . . . ?
C41 C81 C179 C231 -54(3) . . . . ?
C41 C81 C179 C258 66(3) . . . . ?
C42 C75 C88 C174 0.0 . . . . ?
C42 C80 C70 C133 -108(3) . . . . ?
C75 C42 C80 C143 0.0 . . . . ?
C75 C42 C80 C70 -177(2) . . . . ?
C75 C88 C174 C143 0.0 . . . . ?
C75 C88 C174 C205 -170.9(13) . . . . ?
C88 C174 C143 C80 0.0 . . . . ?
C88 C174 C205 C190 -178.2(16) . . . . ?
C88 C174 C205 C255 -57.5(16) . . . . ?
C88 C174 C205 C259 62.4(16) . . . . ?
C174 C143 C80 C42 0.0 . . . . ?
C174 C143 C80 C70 177(2) . . . . ?
C143 C174 C205 C190 11.4(18) . . . . ?
C143 C174 C205 C255 132.2(17) . . . . ?
C143 C174 C205 C259 -108.0(17) . . . . ?
C143 C80 C70 C133 75(4) . . . . ?
C80 C42 C75 C36 -177(3) . . . . ?
C80 C42 C75 C88 0.0 . . . . ?
C80 C70 C133 C20 86(5) . . . . ?
C80 C70 C133 C102 -88(4) . . . . ?
C43 C67 C87 C23 9(5) . . . . ?
C43 C67 C87 C114 -176(2) . . . . ?
C44 C69 C82 C83 114(4) . . . . ?
C44 C69 C173 C169 -7(5) . . . . ?
C44 C94 C96 C154 -99(4) . . . . ?
C44 C94 C172 C169 8(5) . . . . ?
C45 C3 C7 C25 -5(4) . . . . ?
C45 C3 C7 C58 175(3) . . . . ?
C45 C35 C46 C59 -91(4) . . . . ?
C45 C35 C46 C106 79(4) . . . . ?
C45 C65 C105 C25 -3(4) . . . . ?
C45 C65 C105 C195 176(2) . . . . ?
C46 C35 C45 C3 94(4) . . . . ?
C46 C35 C45 C65 -84(4) . . . . ?
C46 C106 C147 C64 6(4) . . . . ?
C46 C106 C147 C191 -177(2) . . . . ?
C47 C30 C116 C12 80(3) . . . . ?
C47 C63 C71 C186 48(2) . . . . ?
C47 C63 C71 C203 -72(2) . . . . ?
C47 C63 C71 C209 168(2) . . . . ?
C47 C63 C135 C73 0(5) . . . . ?
C48 C64 C147 C106 0(5) . . . . ?
C48 C64 C147 C191 -177(2) . . . . ?
C49 C15 C40 C31 178(3) . . . . ?
C49 C15 C40 C79 -2(5) . . . . ?
C49 C50 C84 C24 95(4) . . . . ?
C49 C50 C84 C92 -79(4) . . . . ?
C49 C72 C95 C79 -11(5) . . . . ?
C49 C72 C95 C184 174(3) . . . . ?
C50 C49 C72 C95 -171(3) . . . . ?
C50 C84 C92 C163 179(3) . . . . ?
C51 C22 C62 C58 169(3) . . . . ?
C51 C22 C62 C121 -8(5) . . . . ?
C52 C24 C84 C50 175(3) . . . . ?
C52 C24 C84 C92 -11(5) . . . . ?
C52 C145 C163 C92 0(5) . . . . ?
C52 C145 C163 C178 178(3) . . . . ?
C53 C61 C153 C148 -1(3) . . . . ?
C53 C61 C153 C151 -175(3) . . . . ?
C54 C56 C181 C187 -107(3) . . . . ?
C54 C56 C181 C193 14(3) . . . . ?
C54 C56 C181 C198 133(3) . . . . ?
C55 C37 C74 C170 169(2) . . . . ?
C56 C11 C120 C5 0(5) . . . . ?
C56 C11 C120 C76 174(3) . . . . ?
C56 C54 C162 C5 -2(5) . . . . ?
C56 C54 C162 C119 -177(3) . . . . ?
C57 C81 C179 C200 6(3) . . . . ?
C57 C81 C179 C231 126(3) . . . . ?
C57 C81 C179 C258 -114(3) . . . . ?
C58 C7 C25 C105 -177(3) . . . . ?
C58 C62 C121 C130 178(3) . . . . ?
C59 C46 C106 C147 -10(4) . . . . ?
C59 C48 C64 C147 -2(5) . . . . ?
C59 C48 C89 C73 102(4) . . . . ?
C60 C168 C229 C207 -175(2) . . . . ?
C60 C168 C229 C261 65(3) . . . . ?
C60 C168 C229 C264 -55(3) . . . . ?
C61 C53 C131 C125 -1(2) . . . . ?
C61 C53 C132 C86 94(3) . . . . ?
C62 C22 C51 C115 -164(3) . . . . ?
C62 C22 C51 C142 11(4) . . . . ?
C62 C121 C130 C142 15(5) . . . . ?
C62 C121 C130 C182 -179(2) . . . . ?
C64 C48 C59 O7 177(3) . . . . ?
C64 C48 C59 C46 -2(5) . . . . ?
C64 C48 C89 C73 -80(4) . . . . ?
C64 C147 C191 C220 -53(3) . . . . ?
C64 C147 C191 C225 -173(3) . . . . ?
C64 C147 C191 C236 67(3) . . . . ?
C65 C105 C195 C215 47(2) . . . . ?
C65 C105 C195 C238 167(2) . . . . ?
C65 C105 C195 C252 -73(2) . . . . ?
C67 C43 C85 C52 -83(4) . . . . ?
C67 C87 C114 C197 50(3) . . . . ?
C67 C87 C114 C201 170(3) . . . . ?
C67 C87 C114 C217 -70(3) . . . . ?
C68 C29 C149 C160 177(3) . . . . ?
C68 C39 C112 C100 -173(3) . . . . ?
C69 C44 C94 C96 -175(3) . . . . ?
C69 C44 C94 C172 0(5) . . . . ?
C69 C82 C83 C111 86(4) . . . . ?
C69 C82 C83 C144 -99(4) . . . . ?
C71 C63 C135 C73 -179(2) . . . . ?
C72 C49 C50 C84 85(4) . . . . ?
C72 C95 C184 C211 114(3) . . . . ?
C72 C95 C184 C232 -126(3) . . . . ?
C72 C95 C184 C234 -6(3) . . . . ?
C73 C6 C30 C47 -4(5) . . . . ?
C73 C6 C30 C116 174(3) . . . . ?
C74 C37 C55 C90 90(3) . . . . ?
C74 C170 C189 C199 161(2) . . . . ?
C74 C170 C189 C227 41(2) . . . . ?
C74 C170 C189 C253 -79(2) . . . . ?
C76 C9 C19 O31 2(3) . . . . ?
C76 C9 C19 C21 177(3) . . . . ?
C76 C9 C108 C208 -179(3) . . . . ?
C77 C34 C66 C171 -176(2) . . . . ?
C78 C34 C66 C171 0.0 . . . . ?
C78 C117 C119 C162 -114(3) . . . . ?
C34 C77 C141 C136 67(3) . . . . ?
C34 C77 C141 C140 -114(2) . . . . ?
C34 C78 C117 C122 0.0 . . . . ?
C34 C78 C117 C119 -170(2) . . . . ?
C34 C66 C171 C122 0.0 . . . . ?
C34 C66 C171 C177 -178.4(14) . . . . ?
C66 C171 C122 C117 0.0 . . . . ?
C66 C171 C177 C214 163.0(16) . . . . ?
C66 C171 C177 C241 -77.0(16) . . . . ?
C66 C171 C177 C246 43.1(16) . . . . ?
C171 C122 C117 C78 0.0 . . . . ?
C171 C122 C117 C119 170(2) . . . . ?
C122 C171 C177 C214 -15.4(16) . . . . ?
C122 C171 C177 C241 104.5(15) . . . . ?
C122 C171 C177 C246 -135.4(15) . . . . ?
C122 C117 C119 C162 76(3) . . . . ?
C117 C78 C34 C77 176(2) . . . . ?
C117 C78 C34 C66 0.0 . . . . ?
C117 C119 C162 C5 119(3) . . . . ?
C117 C119 C162 C54 -67(4) . . . . ?
C79 C95 C184 C211 -61(2) . . . . ?
C79 C95 C184 C232 59(3) . . . . ?
C79 C95 C184 C234 179(2) . . . . ?
C81 C57 C90 C33 2(5) . . . . ?
C81 C57 C90 C55 -176(3) . . . . ?
C82 C69 C173 C169 177(3) . . . . ?
C82 C83 C111 C166 178(3) . . . . ?
C82 C83 C144 O43 6(5) . . . . ?
C82 C83 C144 C128 180(3) . . . . ?
C83 C111 C166 C152 -1(5) . . . . ?
C83 C111 C166 C242 180(3) . . . . ?
C84 C24 C52 C85 -172(3) . . . . ?
C84 C24 C52 C145 11(5) . . . . ?
C84 C92 C163 C145 0(5) . . . . ?
C84 C92 C163 C178 -178(3) . . . . ?
C85 C43 C67 C87 179(3) . . . . ?
C85 C52 C145 C163 178(3) . . . . ?
C89 C48 C59 O7 -4(5) . . . . ?
C89 C48 C59 C46 176(3) . . . . ?
C89 C48 C64 C147 179(3) . . . . ?
C89 C73 C135 C63 177(3) . . . . ?
C90 C57 C81 C41 3(4) . . . . ?
C90 C57 C81 C179 -176(2) . . . . ?
C91 N1 C13 O29 -1(5) . . . . ?
C92 C163 C178 C202 0(3) . . . . ?
C92 C163 C178 C218 -120(3) . . . . ?
C92 C163 C178 C221 120(3) . . . . ?
C93 C98 C99 C4 1(5) . . . . ?
C93 C98 C110 C216 169(2) . . . . ?
C93 C98 C110 C224 49(2) . . . . ?
C93 C98 C110 C228 -71(2) . . . . ?
C94 C44 C69 C82 175(3) . . . . ?
C94 C44 C69 C173 -1(5) . . . . ?
C94 C96 C154 C155 -88(3) . . . . ?
C94 C96 C154 C159 88(3) . . . . ?
C96 C94 C172 C169 -176(3) . . . . ?
C96 C154 C155 C156 176(2) . . . . ?
C96 C154 C159 O39 2(3) . . . . ?
C96 C154 C159 C158 -176(3) . . . . ?
C97 C165 C183 C137 80(5) . . . . ?
C98 C93 C123 C1 -1(5) . . . . ?
C98 C93 C123 C27 179(3) . . . . ?
C99 C4 C126 C32 -58(4) . . . . ?
C99 C98 C110 C216 -7(3) . . . . ?
C99 C98 C110 C224 -127(3) . . . . ?
C99 C98 C110 C228 113(3) . . . . ?
C100 C102 C133 C20 2(5) . . . . ?
C100 C102 C133 C70 176(3) . . . . ?
C101 C103 C118 C129 175(3) . . . . ?
C102 C100 C112 C39 -6(6) . . . . ?
C102 C100 C185 C226 33(3) . . . . ?
C102 C100 C185 C239 -88(3) . . . . ?
C102 C100 C185 C250 153(3) . . . . ?
C103 C17 C18 C2 -1(5) . . . . ?
C103 C17 C18 C115 -175(3) . . . . ?
C103 C118 C129 C2 -3(5) . . . . ?
C103 C118 C129 C31 176(3) . . . . ?
C104 C21 C109 C208 172(3) . . . . ?
C104 C28 C33 O21 5(5) . . . . ?
C104 C28 C33 C90 180(3) . . . . ?
C104 C28 C41 C81 -174(3) . . . . ?
C106 C46 C59 O7 -171(3) . . . . ?
C106 C46 C59 C48 8(5) . . . . ?
C106 C147 C191 C220 130(2) . . . . ?
C106 C147 C191 C225 10(3) . . . . ?
C106 C147 C191 C236 -110(3) . . . . ?
C107 C27 C123 C1 103(4) . . . . ?
C107 C27 C123 C93 -77(4) . . . . ?
C107 C60 C168 C164 -9(5) . . . . ?
C107 C60 C168 C229 -177(2) . . . . ?
C107 C97 C165 C164 -5(6) . . . . ?
C107 C97 C165 C183 -177(4) . . . . ?
C108 C9 C19 O31 -176(2) . . . . ?
C108 C9 C19 C21 -2.0(17) . . . . ?
C108 C9 C76 C120 110(3) . . . . ?
C109 C21 C104 C28 -86(3) . . . . ?
C110 C98 C99 C4 177(2) . . . . ?
C111 C83 C144 O43 -178(3) . . . . ?
C111 C83 C144 C128 -4(6) . . . . ?
C111 C166 C242 C266 -23(3) . . . . ?
C111 C166 C242 C267 -144(3) . . . . ?
C111 C166 C242 C268 97(3) . . . . ?
C112 C39 C68 C29 81(4) . . . . ?
C112 C100 C102 C133 3(6) . . . . ?
C112 C100 C185 C226 -156(3) . . . . ?
C112 C100 C185 C239 84(3) . . . . ?
C112 C100 C185 C250 -36(3) . . . . ?
C113 N1 C13 O29 -172(3) . . . . ?
C115 C51 C142 C130 174(3) . . . . ?
C116 C12 C23 C87 176(3) . . . . ?
C116 C12 C26 O19 13(5) . . . . ?
C116 C12 C26 C43 -167(3) . . . . ?
C116 C30 C47 C63 -174(3) . . . . ?
C120 C5 C162 C54 3(5) . . . . ?
C120 C5 C162 C119 177(3) . . . . ?
C120 C11 C56 C54 1(5) . . . . ?
C120 C11 C56 C181 -176(2) . . . . ?
C121 C130 C142 C51 -12(5) . . . . ?
C121 C130 C182 C240 -81(2) . . . . ?
C121 C130 C182 C247 159(2) . . . . ?
C121 C130 C182 C254 39(3) . . . . ?
C123 C1 C4 C99 2(5) . . . . ?
C123 C1 C4 C126 178(3) . . . . ?
C123 C27 C107 C60 92(4) . . . . ?
C123 C27 C107 C97 -86(4) . . . . ?
C123 C93 C98 C99 1(5) . . . . ?
C123 C93 C98 C110 -175(2) . . . . ?
C125 C148 C153 C61 1(3) . . . . ?
C125 C148 C153 C151 177(2) . . . . ?
C126 C4 C99 C98 -179(3) . . . . ?
C126 C32 C127 C170 -171(3) . . . . ?
C127 C32 C126 C4 86(3) . . . . ?
C127 C170 C189 C199 -20(2) . . . . ?
C127 C170 C189 C227 -140(2) . . . . ?
C127 C170 C189 C253 100(2) . . . . ?
C128 C8 C38 C10 91(4) . . . . ?
C128 C8 C38 C161 -74(5) . . . . ?
C128 C152 C166 C111 2(5) . . . . ?
C128 C152 C166 C242 -179(3) . . . . ?
C129 C2 C18 C17 3(5) . . . . ?
C129 C2 C18 C115 176(3) . . . . ?
C129 C31 C40 C15 106(4) . . . . ?
C129 C31 C40 C79 -73(4) . . . . ?
C131 C53 C61 O18 176(2) . . . . ?
C131 C53 C61 C153 0.5(18) . . . . ?
C131 C53 C132 C86 -81(3) . . . . ?
C131 C125 C148 C153 -1(3) . . . . ?
C131 C125 C188 C245 -130.0(19) . . . . ?
C131 C125 C188 C251 109.7(19) . . . . ?
C131 C125 C188 C256 -10.1(19) . . . . ?
C132 C53 C61 O18 0(3) . . . . ?
C132 C53 C61 C153 -175(3) . . . . ?
C132 C53 C131 C125 176(3) . . . . ?
C133 C20 C39 C68 179(3) . . . . ?
C133 C20 C39 C112 2(6) . . . . ?
C135 C63 C71 C186 -133(3) . . . . ?
C135 C63 C71 C203 107(3) . . . . ?
C135 C63 C71 C209 -13(3) . . . . ?
C135 C73 C89 C48 91(4) . . . . ?
C136 C137 C138 C139 0.0 . . . . ?
C136 C137 C183 C165 -92(4) . . . . ?
C137 C136 C141 C77 180(3) . . . . ?
C137 C136 C141 C140 0.0 . . . . ?
C137 C138 C139 C140 0.0 . . . . ?
C137 C138 C139 C244 179.8(17) . . . . ?
C138 C137 C183 C165 95(4) . . . . ?
C138 C139 C140 C141 0.0 . . . . ?
C138 C139 C244 C243 21.9(17) . . . . ?
C138 C139 C244 C248 -98.3(17) . . . . ?
C138 C139 C244 C263 141.8(17) . . . . ?
C139 C140 C141 C77 -180(2) . . . . ?
C139 C140 C141 C136 0.0 . . . . ?
C140 C139 C244 C243 -158.3(16) . . . . ?
C140 C139 C244 C248 81.5(16) . . . . ?
C140 C139 C244 C263 -38.5(16) . . . . ?
C141 C77 C34 C78 -113(2) . . . . ?
C141 C77 C34 C66 63(3) . . . . ?
C141 C136 C137 C138 0.0 . . . . ?
C141 C136 C137 C183 -173(2) . . . . ?
C142 C51 C115 C18 -85(4) . . . . ?
C142 C130 C182 C240 84(3) . . . . ?
C142 C130 C182 C247 -36(3) . . . . ?
C142 C130 C182 C254 -156(3) . . . . ?
C144 C83 C111 C166 2(5) . . . . ?
C144 C128 C152 C166 -4(5) . . . . ?
C145 C52 C85 C43 76(4) . . . . ?
C145 C163 C178 C202 -178(3) . . . . ?
C145 C163 C178 C218 62(3) . . . . ?
C145 C163 C178 C221 -58(3) . . . . ?
C148 C125 C131 C53 1(3) . . . . ?
C148 C125 C188 C245 50.1(17) . . . . ?
C148 C125 C188 C251 -70.2(17) . . . . ?
C148 C125 C188 C256 170.0(17) . . . . ?
C149 C29 C68 C39 -84(4) . . . . ?
C149 C160 C161 C38 -11(5) . . . . ?
C149 C160 C210 C230 141(3) . . . . ?
C149 C160 C210 C249 20(3) . . . . ?
C149 C160 C210 C265 -99(3) . . . . ?
C151 C158 C159 O39 2(3) . . . . ?
C151 C158 C159 C154 179(2) . . . . ?
C152 C128 C144 O43 179(3) . . . . ?
C152 C128 C144 C83 5(6) . . . . ?
C152 C166 C242 C266 158(3) . . . . ?
C152 C166 C242 C267 37(3) . . . . ?
C152 C166 C242 C268 -82(3) . . . . ?
C153 C151 C158 C157 92(3) . . . . ?
C153 C151 C158 C159 -88(3) . . . . ?
C154 C155 C156 C157 0.0 . . . . ?
C154 C155 C156 C167 -175.9(17) . . . . ?
C155 C154 C159 O39 178(2) . . . . ?
C155 C154 C159 C158 0.0 . . . . ?
C155 C156 C157 C158 0.0 . . . . ?
C155 C156 C167 C257 -128.2(16) . . . . ?
C155 C156 C167 C260 -8.4(17) . . . . ?
C155 C156 C167 C262 111.8(16) . . . . ?
C156 C157 C158 C151 -179(2) . . . . ?
C156 C157 C158 C159 0.0 . . . . ?
C157 C156 C167 C257 55.7(16) . . . . ?
C157 C156 C167 C260 175.5(15) . . . . ?
C157 C156 C167 C262 -64.3(16) . . . . ?
C157 C158 C159 O39 -177(2) . . . . ?
C157 C158 C159 C154 0.0 . . . . ?
C158 C151 C153 C61 98(3) . . . . ?
C158 C151 C153 C148 -77(3) . . . . ?
C159 C154 C155 C156 0.0 . . . . ?
C161 C160 C210 C230 -51(3) . . . . ?
C161 C160 C210 C249 -172(3) . . . . ?
C161 C160 C210 C265 69(3) . . . . ?
C162 C5 C120 C11 -2(5) . . . . ?
C162 C5 C120 C76 -176(3) . . . . ?
C162 C54 C56 C11 0(5) . . . . ?
C162 C54 C56 C181 177(2) . . . . ?
C164 C165 C183 C137 -92(4) . . . . ?
C164 C168 C229 C207 16(3) . . . . ?
C164 C168 C229 C261 -104(3) . . . . ?
C164 C168 C229 C264 136(3) . . . . ?
C165 C97 C107 C27 177(3) . . . . ?
C165 C97 C107 C60 0(6) . . . . ?
C165 C164 C168 C60 3(5) . . . . ?
C165 C164 C168 C229 170(3) . . . . ?
C167 C156 C157 C158 176.3(16) . . . . ?
C168 C60 C107 C27 -170(3) . . . . ?
C168 C60 C107 C97 7(5) . . . . ?
C168 C164 C165 C97 4(5) . . . . ?
C168 C164 C165 C183 176(3) . . . . ?
C172 C94 C96 C154 85(4) . . . . ?
C172 C169 C173 C69 17(6) . . . . ?
C172 C169 C213 C219 -170(2) . . . . ?
C172 C169 C213 C222 70(2) . . . . ?
C172 C169 C213 C237 -50(2) . . . . ?
C173 C69 C82 C83 -70(5) . . . . ?
C173 C169 C172 C94 -16(5) . . . . ?
C173 C169 C213 C219 23(3) . . . . ?
C173 C169 C213 C222 -98(3) . . . . ?
C173 C169 C213 C237 142(3) . . . . ?
C177 C171 C122 C117 178.5(13) . . . . ?
C180 C101 C103 C17 -141(3) . . . . ?
C180 C101 C103 C118 48(3) . . . . ?
C182 C130 C142 C51 -178(2) . . . . ?
C183 C137 C138 C139 173(2) . . . . ?
C185 C100 C102 C133 175(3) . . . . ?
C185 C100 C112 C39 -178(3) . . . . ?
C188 C125 C131 C53 -178.6(15) . . . . ?
C188 C125 C148 C153 178.5(15) . . . . ?
C192 C146 C150 C86 178.6(13) . . . . ?
C194 C101 C103 C17 -21(3) . . . . ?
C194 C101 C103 C118 168(3) . . . . ?
C196 C101 C103 C17 98(3) . . . . ?
C196 C101 C103 C118 -72(3) . . . . ?
C204 C206 C208 C108 55(2) . . . . ?
C204 C206 C208 C109 -139(3) . . . . ?
C205 C174 C143 C80 169.8(15) . . . . ?
C210 C160 C161 C38 180(3) . . . . ?
C213 C169 C172 C94 176(2) . . . . ?
C213 C169 C173 C69 -177(3) . . . . ?
C223 C206 C208 C108 175(2) . . . . ?
C223 C206 C208 C109 -18(3) . . . . ?
C244 C139 C140 C141 -179.8(16) . . . . ?
C269 C206 C208 C108 -65(2) . . . . ?
C269 C206 C208 C109 101(3) . . . . ?

loop_
_platon_squeeze_void_nr
_platon_squeeze_void_average_x
_platon_squeeze_void_average_y
_platon_squeeze_void_average_z
_platon_squeeze_void_volume
_platon_squeeze_void_count_electrons
_platon_squeeze_void_content
1 0.000 0.500 0.000 2211 390 ' '
2 -0.144 0.223 0.283 236 30 ' '
3 0.500 1.000 0.500 1715 311 ' '
4 0.144 0.777 0.717 237 30 ' '
5 0.145 0.660 0.335 15 1 ' '
6 0.467 0.034 0.046 12 0 ' '
7 0.533 0.966 0.954 12 0 ' '
8 0.854 0.340 0.665 15 1 ' '
